data_4127575
loop_
_publ_author_name
'Chen, Bin'
'Holstein, Julian J.'
'Horiuchi, Shinnosuke'
'Hiller, Wolf G.'
'Clever, Guido H.'

_publ_section_title
;
 Pd(II) Coordination Sphere Engineering: Pyridine Cages, Quinoline Bowls,
 and Heteroleptic Pills Binding One or Two Fullerenes.
;
_journal_issue 22
_journal_name_full 'Journal of the American Chemical Society'
_journal_page_first 8907
_journal_page_last 8913
_journal_paper_doi 10.1021/jacs.9b02207
_journal_volume 141
_journal_year 2019
_chemical_formula_sum 'C192 H96 B4 F16 N18 O12 Pd2'
_chemical_formula_weight 3406.90
_space_group_crystal_system triclinic
_space_group_IT_number 2
_space_group_name_Hall '-P 1'
_space_group_name_H-M_alt 'P -1'
_symmetry_space_group_name_Hall '-P 1'
_symmetry_space_group_name_H-M 'P -1'
_atom_sites_solution_hydrogens geom
_audit_creation_method SHELXL-2014/7
_cell_angle_alpha 69.678(6)
_cell_angle_beta 72.978(6)
_cell_angle_gamma 69.473(6)
_cell_formula_units_Z 2
_cell_length_a 18.9931(18)
_cell_length_b 20.6975(19)
_cell_length_c 24.287(2)
_cell_measurement_reflns_used 56017
_cell_measurement_temperature 100(2)
_cell_measurement_theta_max 41.209
_cell_measurement_theta_min 1.978
_cell_volume 8224.3(13)
_computing_cell_refinement 'Bruker SAINT'
_computing_data_collection 'Bruker APEX2'
_computing_data_reduction 'Bruker SAINT'
_computing_molecular_graphics 'shelXle (Huebschle, 2014)'
_computing_publication_material 'enCIFer 1.3, CCDC, 2008'
_computing_structure_refinement 'SHELXL-2016/5 (Sheldrick, 2016)'
_computing_structure_solution 'SHELXT(G.M.Sheldrick,Acta Cryst.(2015)A71,3-8)'
_diffrn_ambient_temperature 100(2)
_diffrn_measured_fraction_theta_full 0.945
_diffrn_measured_fraction_theta_max 0.945
_diffrn_measurement_device_type 'Bruker D8 Venture CMOS with Photon 100'
_diffrn_measurement_method '\f and \w scans'
_diffrn_radiation_monochromator 'multilayer optics'
_diffrn_radiation_type CuK\a
_diffrn_radiation_wavelength 1.54178
_diffrn_reflns_av_R_equivalents 0.1148
_diffrn_reflns_av_unetI/netI 0.1026
_diffrn_reflns_Laue_measured_fraction_full 0.945
_diffrn_reflns_Laue_measured_fraction_max 0.945
_diffrn_reflns_limit_h_max 16
_diffrn_reflns_limit_h_min -16
_diffrn_reflns_limit_k_max 17
_diffrn_reflns_limit_k_min -17
_diffrn_reflns_limit_l_max 20
_diffrn_reflns_limit_l_min -20
_diffrn_reflns_number 56017
_diffrn_reflns_point_group_measured_fraction_full 0.945
_diffrn_reflns_point_group_measured_fraction_max 0.945
_diffrn_reflns_theta_full 41.209
_diffrn_reflns_theta_max 41.209
_diffrn_reflns_theta_min 1.978
_diffrn_source 'INCOATEC microfocus sealed tube, Iys 2.0'
_exptl_absorpt_coefficient_mu 2.496
_exptl_absorpt_correction_T_max 0.7519
_exptl_absorpt_correction_T_min 0.6452
_exptl_absorpt_correction_type multi-scan
_exptl_absorpt_process_details 'SADABS V2014/4 (Bruker AXS Inc.)'
_exptl_crystal_colour 'pale red'
_exptl_crystal_density_diffrn 1.376
_exptl_crystal_description block
_exptl_crystal_F_000 3452
_exptl_crystal_size_max 0.300
_exptl_crystal_size_mid 0.200
_exptl_crystal_size_min 0.100
_refine_diff_density_max 1.282
_refine_diff_density_min -0.934
_refine_diff_density_rms 0.109
_refine_ls_extinction_method none
_refine_ls_goodness_of_fit_ref 1.063
_refine_ls_hydrogen_treatment constr
_refine_ls_matrix_type full
_refine_ls_number_parameters 2738
_refine_ls_number_reflns 10167
_refine_ls_number_restraints 52795
_refine_ls_restrained_S_all 0.485
_refine_ls_R_factor_all 0.1412
_refine_ls_R_factor_gt 0.0994
_refine_ls_shift/su_max 0.001
_refine_ls_shift/su_mean 0.000
_refine_ls_structure_factor_coef Fsqd
_refine_ls_weighting_details 'w=1/[\s^2^(Fo^2^)+(0.1266P)^2^+195.1757P] where P=(Fo^2^+2Fc^2^)/3'
_refine_ls_weighting_scheme calc
_refine_ls_wR_factor_gt 0.2438
_refine_ls_wR_factor_ref 0.2675
_reflns_Friedel_coverage 0.000
_reflns_number_gt 6983
_reflns_number_total 10167
_reflns_threshold_expression 'I > 2\s(I)'
_cod_data_source_file ja9b02207_si_003.cif
_cod_data_source_block bc-bg8c_sq
_cod_original_cell_volume 8224.2(14)
_cod_database_code 4127575
_shelx_shelxl_version_number 2014/7
_shelx_space_group_comment
;
The symmetry employed for this shelxl refinement is uniquely defined
by the following loop, which should always be used as a source of
symmetry information in preference to the above space-group names.
They are only intended as comments.
;
_shelx_estimated_absorpt_t_min 0.521
_shelx_estimated_absorpt_t_max 0.788
_computing_refinement_gui 'shelXle (Huebschle, 2014)'
_computing_ligand_restraints 'Grade Web Server, http.//grade.globalphasing.org'

loop_
_space_group_symop_operation_xyz
'x, y, z'
'-x, -y, -z'

loop_
_atom_site_label
_atom_site_type_symbol
_atom_site_fract_x
_atom_site_fract_y
_atom_site_fract_z
_atom_site_U_iso_or_equiv
_atom_site_adp_type
_atom_site_occupancy
_atom_site_site_symmetry_order
_atom_site_calc_flag
_atom_site_refinement_flags_posn
_atom_site_refinement_flags_adp
_atom_site_refinement_flags_occupancy
_atom_site_disorder_assembly
_atom_site_disorder_group
Pd1_1 Pd 0.71222(8) -0.01137(7) 0.47576(7) 0.0314(6) Uani 1 1 d . U . . .
Pd2_1 Pd 0.68217(8) 1.03311(7) 0.09254(7) 0.0269(5) Uani 1 1 d . U . . .
C1_2 C 1.0292(10) 0.4572(9) 0.4487(6) 0.039(5) Uani 1 1 d D U . . .
H1A_2 H 1.0466 0.4143 0.4805 0.058 Uiso 1 1 calc R U . . .
H1B_2 H 1.0442 0.4970 0.4505 0.058 Uiso 1 1 calc R U . . .
H1C_2 H 0.9733 0.4700 0.4542 0.058 Uiso 1 1 calc R U . . .
C2_2 C 1.0661(7) 0.4418(6) 0.3875(5) 0.031(3) Uani 1 1 d D U . . .
C3_2 C 1.1545(8) 0.4212(10) 0.3760(7) 0.034(4) Uani 1 1 d D U . . .
H3A_2 H 1.1713 0.4604 0.3780 0.041 Uiso 1 1 calc R U . . .
H3B_2 H 1.1737 0.3774 0.4071 0.041 Uiso 1 1 calc R U . . .
C4_2 C 1.1870(8) 0.4079(9) 0.3146(7) 0.033(3) Uani 1 1 d D U . . .
H4A_2 H 1.2217 0.3586 0.3190 0.040 Uiso 1 1 calc R U . . .
H4B_2 H 1.2178 0.4417 0.2898 0.040 Uiso 1 1 calc R U . . .
C5_2 C 1.1237(7) 0.4172(6) 0.2819(6) 0.032(3) Uani 1 1 d D U . . .
C6_2 C 1.1565(10) 0.4013(9) 0.2206(6) 0.039(5) Uani 1 1 d D U . . .
H6A_2 H 1.1887 0.3516 0.2260 0.059 Uiso 1 1 calc R U . . .
H6B_2 H 1.1143 0.4083 0.2018 0.059 Uiso 1 1 calc R U . . .
H6C_2 H 1.1874 0.4340 0.1950 0.059 Uiso 1 1 calc R U . . .
C7_2 C 1.0762(7) 0.3670(7) 0.3243(6) 0.030(3) Uani 1 1 d D U . . .
C8_2 C 1.0644(8) 0.3120(7) 0.3115(6) 0.032(4) Uani 1 1 d D U . . .
H8_2 H 1.0861 0.3022 0.2737 0.038 Uiso 1 1 calc R U . . .
C9_2 C 1.0196(7) 0.2716(6) 0.3562(6) 0.034(3) Uani 1 1 d D U . . .
C10_2 C 0.9965(8) 0.2105(7) 0.3556(6) 0.036(4) Uani 1 1 d D U . . .
N11_2 N 0.9496(6) 0.1925(6) 0.4118(6) 0.033(3) Uani 1 1 d D U . . .
C12_2 C 0.9399(7) 0.2371(7) 0.4469(6) 0.034(3) Uani 1 1 d D U . . .
C13_2 C 0.9867(7) 0.2871(6) 0.4108(6) 0.032(3) Uani 1 1 d D U . . .
C14_2 C 0.9987(8) 0.3416(7) 0.4244(6) 0.031(4) Uani 1 1 d D U . . .
H14_2 H 0.9764 0.3517 0.4621 0.037 Uiso 1 1 calc R U . . .
C15_2 C 1.0453(7) 0.3807(6) 0.3802(6) 0.029(3) Uani 1 1 d D U . . .
C16_2 C 1.0420(7) 0.5059(6) 0.3352(5) 0.028(3) Uani 1 1 d D U . . .
C17_2 C 0.9956(8) 0.5728(6) 0.3414(6) 0.028(4) Uani 1 1 d D U . . .
H17_2 H 0.9742 0.5814 0.3796 0.033 Uiso 1 1 calc R U . . .
C18_2 C 0.9818(7) 0.6269(6) 0.2888(5) 0.027(3) Uani 1 1 d D U . . .
C19_2 C 0.9355(7) 0.7027(6) 0.2809(6) 0.031(4) Uani 1 1 d D U . . .
N20_2 N 0.9416(6) 0.7318(5) 0.2184(5) 0.031(3) Uani 1 1 d D U . . .
C21_2 C 0.9856(8) 0.6808(7) 0.1866(6) 0.034(4) Uani 1 1 d D U . . .
C22_2 C 1.0117(7) 0.6141(6) 0.2328(5) 0.030(4) Uani 1 1 d D U . . .
C23_2 C 1.0576(8) 0.5468(6) 0.2271(6) 0.029(4) Uani 1 1 d D U . . .
H23_2 H 1.0780 0.5379 0.1889 0.035 Uiso 1 1 calc R U . . .
C24_2 C 1.0726(7) 0.4931(6) 0.2791(6) 0.028(3) Uani 1 1 d D U . . .
C25_2 C 0.9179(8) 0.1330(6) 0.4317(6) 0.035(3) Uani 1 1 d D U . . .
C26_2 C 0.8396(8) 0.1431(7) 0.4517(7) 0.035(4) Uani 1 1 d D U . . .
H26_2 H 0.8073 0.1895 0.4536 0.042 Uiso 1 1 calc R U . . .
C27_2 C 0.8082(7) 0.0875(6) 0.4688(7) 0.034(4) Uani 1 1 d D U . . .
H27_2 H 0.7544 0.0954 0.4821 0.041 Uiso 1 1 calc R U . . .
C28_2 C 0.8557(6) 0.0180(6) 0.4666(6) 0.034(3) Uani 1 1 d D U . . .
N29_2 N 0.8227(6) -0.0367(6) 0.4830(6) 0.035(3) Uani 1 1 d D U . . .
C30_2 C 0.8687(8) -0.1016(7) 0.4817(7) 0.039(4) Uani 1 1 d D U . . .
H30_2 H 0.8461 -0.1397 0.4930 0.047 Uiso 1 1 calc R U . . .
C31_2 C 0.9482(8) -0.1172(7) 0.4649(8) 0.042(4) Uani 1 1 d D U . . .
H31_2 H 0.9784 -0.1651 0.4660 0.051 Uiso 1 1 calc R U . . .
C32_2 C 0.9826(8) -0.0635(6) 0.4469(7) 0.039(4) Uani 1 1 d D U . . .
H32_2 H 1.0367 -0.0730 0.4343 0.047 Uiso 1 1 calc R U . . .
C33_2 C 0.9361(6) 0.0070(6) 0.4473(6) 0.033(3) Uani 1 1 d D U . . .
C34_2 C 0.9658(8) 0.0664(6) 0.4297(7) 0.035(4) Uani 1 1 d D U . . .
H34_2 H 1.0195 0.0600 0.4164 0.042 Uiso 1 1 calc R U . . .
C35_2 C 0.9044(7) 0.8048(6) 0.1899(6) 0.029(4) Uani 1 1 d D U . . .
C36_2 C 0.8246(7) 0.8276(6) 0.1982(6) 0.028(4) Uani 1 1 d D U . . .
H36_2 H 0.7957 0.7956 0.2241 0.034 Uiso 1 1 calc R U . . .
C37_2 C 0.7877(7) 0.8953(6) 0.1696(6) 0.028(4) Uani 1 1 d D U . . .
H37_2 H 0.7333 0.9101 0.1758 0.033 Uiso 1 1 calc R U . . .
C38_2 C 0.8299(6) 0.9437(6) 0.1309(5) 0.027(4) Uani 1 1 d D U . . .
N39_2 N 0.7921(6) 1.0111(6) 0.1012(5) 0.028(3) Uani 1 1 d D U . . .
C40_2 C 0.8327(8) 1.0567(7) 0.0686(7) 0.030(4) Uani 1 1 d D U . . .
H40_2 H 0.8063 1.1034 0.0483 0.037 Uiso 1 1 calc R U . . .
C41_2 C 0.9115(8) 1.0404(7) 0.0621(7) 0.033(4) Uani 1 1 d D U . . .
H41_2 H 0.9375 1.0759 0.0393 0.040 Uiso 1 1 calc R U . . .
C42_2 C 0.9510(8) 0.9729(7) 0.0888(6) 0.031(4) Uani 1 1 d D U . . .
H42_2 H 1.0053 0.9603 0.0834 0.037 Uiso 1 1 calc R U . . .
C43_2 C 0.9107(6) 0.9218(6) 0.1247(6) 0.029(4) Uani 1 1 d D U . . .
C44_2 C 0.9474(8) 0.8511(6) 0.1542(6) 0.033(4) Uani 1 1 d D U . . .
H44_2 H 1.0016 0.8354 0.1494 0.039 Uiso 1 1 calc R U . . .
O10A_2 O 1.0123(7) 0.1817(6) 0.3162(6) 0.048(4) Uani 1 1 d D U . . .
O12A_2 O 0.8988(7) 0.2349(6) 0.4962(5) 0.038(3) Uani 1 1 d D U . . .
O19A_2 O 0.8978(7) 0.7343(6) 0.3185(5) 0.045(4) Uani 1 1 d D U . . .
O21A_2 O 0.9939(7) 0.6921(6) 0.1332(5) 0.047(4) Uani 1 1 d D U . . .
C1_3 C 0.9202(9) 0.4227(10) -0.0453(10) 0.071(6) Uani 1 1 d D U . . .
H1A_3 H 0.9436 0.3743 -0.0505 0.106 Uiso 1 1 calc R U . . .
H1B_3 H 0.9380 0.4575 -0.0814 0.106 Uiso 1 1 calc R U . . .
H1C_3 H 0.9350 0.4253 -0.0108 0.106 Uiso 1 1 calc R U . . .
C2_3 C 0.8325(9) 0.4400(7) -0.0345(7) 0.062(4) Uani 1 1 d D U . . .
C3_3 C 0.8053(10) 0.4370(11) -0.0870(8) 0.065(4) Uani 1 1 d D U . . .
H3A_3 H 0.8227 0.4717 -0.1241 0.078 Uiso 1 1 calc R U . . .
H3B_3 H 0.8280 0.3884 -0.0931 0.078 Uiso 1 1 calc R U . . .
C4_3 C 0.7174(10) 0.4548(12) -0.0744(8) 0.068(4) Uani 1 1 d D U . . .
H4A_3 H 0.7022 0.4136 -0.0741 0.081 Uiso 1 1 calc R U . . .
H4B_3 H 0.6969 0.4967 -0.1064 0.081 Uiso 1 1 calc R U . . .
C5_3 C 0.6839(8) 0.4718(7) -0.0134(7) 0.064(4) Uani 1 1 d D U . . .
C6_3 C 0.5957(9) 0.4909(11) 0.0016(10) 0.075(6) Uani 1 1 d D U . . .
H6A_3 H 0.5747 0.5341 -0.0285 0.112 Uiso 1 1 calc R U . . .
H6B_3 H 0.5791 0.4510 0.0018 0.112 Uiso 1 1 calc R U . . .
H6C_3 H 0.5772 0.4998 0.0412 0.112 Uiso 1 1 calc R U . . .
C7_3 C 0.7203(9) 0.4047(7) 0.0320(6) 0.066(4) Uani 1 1 d D U . . .
C8_3 C 0.6809(9) 0.3623(8) 0.0796(7) 0.066(5) Uani 1 1 d D U . . .
H8_3 H 0.6265 0.3743 0.0878 0.079 Uiso 1 1 calc R U . . .
C9_3 C 0.7241(8) 0.3015(7) 0.1151(6) 0.064(4) Uani 1 1 d D U . . .
C10_3 C 0.6996(9) 0.2462(8) 0.1685(6) 0.067(5) Uani 1 1 d D U . . .
N11_3 N 0.7675(9) 0.1975(7) 0.1854(5) 0.066(4) Uani 1 1 d D U . . .
C12_3 C 0.8327(9) 0.2163(7) 0.1484(7) 0.076(5) Uani 1 1 d D U . . .
C13_3 C 0.8037(8) 0.2838(7) 0.1036(6) 0.066(4) Uani 1 1 d D U . . .
C14_3 C 0.8435(9) 0.3271(8) 0.0564(7) 0.068(5) Uani 1 1 d D U . . .
H14_3 H 0.8978 0.3155 0.0487 0.082 Uiso 1 1 calc R U . . .
C15_3 C 0.8006(9) 0.3877(7) 0.0211(6) 0.058(4) Uani 1 1 d D U . . .
C16_3 C 0.7940(9) 0.5148(7) -0.0262(7) 0.059(4) Uani 1 1 d D U . . .
C17_3 C 0.8325(9) 0.5629(7) -0.0308(8) 0.064(4) Uani 1 1 d D U . . .
H17_3 H 0.8869 0.5507 -0.0392 0.076 Uiso 1 1 calc R U . . .
C18_3 C 0.7884(8) 0.6297(6) -0.0225(7) 0.061(4) Uani 1 1 d D U . . .
C19_3 C 0.8106(9) 0.6919(7) -0.0234(7) 0.062(4) Uani 1 1 d D U . . .
N20_3 N 0.7415(8) 0.7429(6) -0.0097(6) 0.053(3) Uani 1 1 d D U . . .
C21_3 C 0.6773(8) 0.7183(7) -0.0001(7) 0.057(4) Uani 1 1 d D U . . .
C22_3 C 0.7090(8) 0.6457(6) -0.0096(6) 0.060(4) Uani 1 1 d D U . . .
C23_3 C 0.6701(9) 0.5984(7) -0.0059(8) 0.062(4) Uani 1 1 d D U . . .
H23_3 H 0.6157 0.6110 0.0021 0.074 Uiso 1 1 calc R U . . .
C24_3 C 0.7139(9) 0.5318(7) -0.0144(7) 0.063(4) Uani 1 1 d D U . . .
C25_3 C 0.7692(9) 0.1387(7) 0.2389(6) 0.054(4) Uani 1 1 d D U . . .
C26_3 C 0.7381(10) 0.1527(7) 0.2946(6) 0.049(4) Uani 1 1 d D U . . .
H26_3 H 0.7192 0.2008 0.2971 0.059 Uiso 1 1 calc R U . . .
C27_3 C 0.7346(9) 0.0977(6) 0.3456(6) 0.041(4) Uani 1 1 d D U . . .
H27_3 H 0.7130 0.1077 0.3833 0.050 Uiso 1 1 calc R U . . .
C28_3 C 0.7630(8) 0.0259(6) 0.3425(5) 0.038(4) Uani 1 1 d D U . . .
N29_3 N 0.7544(7) -0.0283(6) 0.3940(5) 0.033(3) Uani 1 1 d D U . . .
C30_3 C 0.7780(9) -0.0946(7) 0.3893(7) 0.039(4) Uani 1 1 d D U . . .
H30_3 H 0.7704 -0.1319 0.4248 0.047 Uiso 1 1 calc R U . . .
C31_3 C 0.8129(9) -0.1134(7) 0.3364(7) 0.043(4) Uani 1 1 d D U . . .
H31_3 H 0.8294 -0.1622 0.3361 0.052 Uiso 1 1 calc R U . . .
C32_3 C 0.8234(9) -0.0609(7) 0.2846(7) 0.045(4) Uani 1 1 d D U . . .
H32_3 H 0.8485 -0.0728 0.2480 0.054 Uiso 1 1 calc R U . . .
C33_3 C 0.7965(8) 0.0117(6) 0.2861(5) 0.044(4) Uani 1 1 d D U . . .
C34_3 C 0.7991(10) 0.0698(7) 0.2343(6) 0.050(4) Uani 1 1 d D U . . .
H34_3 H 0.8217 0.0612 0.1961 0.060 Uiso 1 1 calc R U . . .
C35_3 C 0.7363(8) 0.8113(6) -0.0038(7) 0.044(4) Uani 1 1 d D U . . .
C36_3 C 0.7090(9) 0.8261(7) 0.0514(6) 0.040(4) Uani 1 1 d D U . . .
H36_3 H 0.6929 0.7908 0.0855 0.048 Uiso 1 1 calc R U . . .
C37_3 C 0.7048(9) 0.8904(7) 0.0578(6) 0.037(4) Uani 1 1 d D U . . .
H37_3 H 0.6861 0.8994 0.0960 0.044 Uiso 1 1 calc R U . . .
C38_3 C 0.7283(7) 0.9436(6) 0.0076(5) 0.031(3) Uani 1 1 d D U . . .
N39_3 N 0.7242(7) 1.0079(6) 0.0146(5) 0.029(3) Uani 1 1 d D U . . .
C40_3 C 0.7443(9) 1.0572(7) -0.0335(6) 0.033(4) Uani 1 1 d D U . . .
H40_3 H 0.7406 1.1020 -0.0287 0.040 Uiso 1 1 calc R U . . .
C41_3 C 0.7704(9) 1.0481(7) -0.0905(6) 0.037(4) Uani 1 1 d D U . . .
H41_3 H 0.7843 1.0856 -0.1235 0.044 Uiso 1 1 calc R U . . .
C42_3 C 0.7760(9) 0.9844(7) -0.0987(6) 0.038(4) Uani 1 1 d D U . . .
H42_3 H 0.7937 0.9773 -0.1376 0.045 Uiso 1 1 calc R U . . .
C43_3 C 0.7553(8) 0.9289(6) -0.0490(5) 0.034(3) Uani 1 1 d D U . . .
C44_3 C 0.7591(9) 0.8619(7) -0.0538(7) 0.040(4) Uani 1 1 d D U . . .
H44_3 H 0.7774 0.8518 -0.0916 0.048 Uiso 1 1 calc R U . . .
O10A_3 O 0.6348(9) 0.2454(8) 0.1963(7) 0.088(5) Uani 1 1 d D U . . .
O12A_3 O 0.8987(8) 0.1837(8) 0.1540(7) 0.089(5) Uani 1 1 d D U . . .
O19A_3 O 0.8724(8) 0.7013(7) -0.0318(7) 0.082(5) Uani 1 1 d D U . . .
O21A_3 O 0.6102(8) 0.7479(7) 0.0166(7) 0.071(4) Uani 1 1 d D U . . .
C1_4 C 0.2473(11) 0.6247(9) 0.4317(6) 0.037(5) Uani 1 1 d D U . . .
H1A_4 H 0.2182 0.6738 0.4334 0.056 Uiso 1 1 calc R U . . .
H1B_4 H 0.2215 0.5908 0.4629 0.056 Uiso 1 1 calc R U . . .
H1C_4 H 0.2992 0.6146 0.4380 0.056 Uiso 1 1 calc R U . . .
C2_4 C 0.2517(7) 0.6168(6) 0.3700(5) 0.030(3) Uani 1 1 d D U . . .
C3_4 C 0.1709(8) 0.6321(9) 0.3574(7) 0.034(4) Uani 1 1 d D U . . .
H3A_4 H 0.1442 0.5981 0.3884 0.040 Uiso 1 1 calc R U . . .
H3B_4 H 0.1404 0.6813 0.3595 0.040 Uiso 1 1 calc R U . . .
C4_4 C 0.1762(8) 0.6248(9) 0.2961(7) 0.033(4) Uani 1 1 d D U . . .
H4A_4 H 0.1479 0.6708 0.2717 0.040 Uiso 1 1 calc R U . . .
H4B_4 H 0.1520 0.5875 0.3006 0.040 Uiso 1 1 calc R U . . .
C5_4 C 0.2606(7) 0.6044(6) 0.2636(6) 0.031(3) Uani 1 1 d D U . . .
C6_4 C 0.2668(11) 0.5969(9) 0.2015(6) 0.036(5) Uani 1 1 d D U . . .
H6A_4 H 0.2445 0.5589 0.2058 0.054 Uiso 1 1 calc R U . . .
H6B_4 H 0.2391 0.6423 0.1771 0.054 Uiso 1 1 calc R U . . .
H6C_4 H 0.3209 0.5847 0.1818 0.054 Uiso 1 1 calc R U . . .
C7_4 C 0.2940(7) 0.6626(6) 0.2613(6) 0.027(3) Uani 1 1 d D U . . .
C8_4 C 0.3242(8) 0.7082(7) 0.2099(6) 0.028(3) Uani 1 1 d D U . . .
H8_4 H 0.3257 0.7051 0.1715 0.033 Uiso 1 1 calc R U . . .
C9_4 C 0.3525(7) 0.7586(6) 0.2156(5) 0.026(3) Uani 1 1 d D U . . .
C10_4 C 0.3897(7) 0.8116(6) 0.1695(5) 0.025(3) Uani 1 1 d D U . . .
N11_4 N 0.4088(6) 0.8465(6) 0.2016(5) 0.027(3) Uani 1 1 d D U . . .
C12_4 C 0.3862(7) 0.8194(6) 0.2641(6) 0.026(3) Uani 1 1 d D U . . .
C13_4 C 0.3503(7) 0.7633(6) 0.2718(5) 0.026(3) Uani 1 1 d D U . . .
C14_4 C 0.3186(8) 0.7188(7) 0.3235(6) 0.026(3) Uani 1 1 d D U . . .
H14_4 H 0.3167 0.7226 0.3618 0.031 Uiso 1 1 calc R U . . .
C15_4 C 0.2896(7) 0.6684(6) 0.3179(5) 0.027(3) Uani 1 1 d D U . . .
C16_4 C 0.2958(7) 0.5424(6) 0.3619(6) 0.026(3) Uani 1 1 d D U . . .
C17_4 C 0.3267(8) 0.4846(6) 0.4064(6) 0.027(4) Uani 1 1 d D U . . .
H17_4 H 0.3214 0.4888 0.4452 0.032 Uiso 1 1 calc R U . . .
C18_4 C 0.3656(7) 0.4203(6) 0.3916(5) 0.024(3) Uani 1 1 d D U . . .
C19_4 C 0.4073(7) 0.3508(6) 0.4275(6) 0.026(4) Uani 1 1 d D U . . .
N20_4 N 0.4387(6) 0.3059(5) 0.3892(5) 0.025(3) Uani 1 1 d D U . . .
C21_4 C 0.4201(7) 0.3409(6) 0.3320(6) 0.026(4) Uani 1 1 d D U . . .
C22_4 C 0.3731(7) 0.4142(6) 0.3347(5) 0.020(3) Uani 1 1 d D U . . .
C23_4 C 0.3417(7) 0.4720(6) 0.2903(6) 0.021(3) Uani 1 1 d D U . . .
H23_4 H 0.3473 0.4679 0.2514 0.025 Uiso 1 1 calc R U . . .
C24_4 C 0.3019(7) 0.5361(6) 0.3051(5) 0.025(3) Uani 1 1 d D U . . .
C25_4 C 0.4484(7) 0.9007(6) 0.1736(6) 0.027(3) Uani 1 1 d D U . . .
C26_4 C 0.5090(8) 0.9007(7) 0.1942(6) 0.029(4) Uani 1 1 d D U . . .
H26_4 H 0.5228 0.8654 0.2296 0.035 Uiso 1 1 calc R U . . .
C27_4 C 0.5494(8) 0.9500(7) 0.1652(6) 0.027(4) Uani 1 1 d D U . . .
H27_4 H 0.5904 0.9488 0.1808 0.033 Uiso 1 1 calc R U . . .
C28_4 C 0.5309(7) 1.0028(6) 0.1121(5) 0.029(3) Uani 1 1 d D U . . .
N29_4 N 0.5748(7) 1.0488(6) 0.0804(5) 0.028(3) Uani 1 1 d D U . . .
C30_4 C 0.5543(8) 1.0987(7) 0.0318(6) 0.033(4) Uani 1 1 d D U . . .
H30_4 H 0.5843 1.1313 0.0107 0.040 Uiso 1 1 calc R U . . .
C31_4 C 0.4917(8) 1.1057(8) 0.0103(7) 0.037(4) Uani 1 1 d D U . . .
H31_4 H 0.4792 1.1426 -0.0247 0.045 Uiso 1 1 calc R U . . .
C32_4 C 0.4476(8) 1.0595(7) 0.0394(6) 0.039(4) Uani 1 1 d D U . . .
H32_4 H 0.4047 1.0635 0.0245 0.047 Uiso 1 1 calc R U . . .
C33_4 C 0.4665(7) 1.0055(6) 0.0920(5) 0.033(3) Uani 1 1 d D U . . .
C34_4 C 0.4263(8) 0.9537(7) 0.1234(6) 0.031(4) Uani 1 1 d D U . . .
H34_4 H 0.3835 0.9550 0.1099 0.038 Uiso 1 1 calc R U . . .
C35_4 C 0.4808(7) 0.2321(6) 0.4072(6) 0.026(3) Uani 1 1 d D U . . .
C36_4 C 0.5404(8) 0.2114(6) 0.4372(7) 0.027(4) Uani 1 1 d D U . . .
H36_4 H 0.5531 0.2468 0.4460 0.032 Uiso 1 1 calc R U . . .
C37_4 C 0.5811(8) 0.1413(6) 0.4543(6) 0.027(4) Uani 1 1 d D U . . .
H37_4 H 0.6214 0.1282 0.4752 0.032 Uiso 1 1 calc R U . . .
C38_4 C 0.5634(7) 0.0881(5) 0.4411(6) 0.026(3) Uani 1 1 d D U . . .
N39_4 N 0.6064(6) 0.0180(5) 0.4571(5) 0.024(3) Uani 1 1 d D U . . .
C40_4 C 0.5859(8) -0.0305(7) 0.4464(7) 0.029(4) Uani 1 1 d D U . . .
H40_4 H 0.6152 -0.0791 0.4580 0.035 Uiso 1 1 calc R U . . .
C41_4 C 0.5249(8) -0.0161(7) 0.4198(7) 0.029(4) Uani 1 1 d D U . . .
H41_4 H 0.5126 -0.0539 0.4142 0.035 Uiso 1 1 calc R U . . .
C42_4 C 0.4827(8) 0.0534(6) 0.4015(7) 0.028(4) Uani 1 1 d D U . . .
H42_4 H 0.4413 0.0648 0.3822 0.033 Uiso 1 1 calc R U . . .
C43_4 C 0.5016(7) 0.1081(6) 0.4118(6) 0.027(3) Uani 1 1 d D U . . .
C44_4 C 0.4610(8) 0.1811(6) 0.3951(7) 0.028(4) Uani 1 1 d D U . . .
H44_4 H 0.4195 0.1954 0.3753 0.033 Uiso 1 1 calc R U . . .
O10A_4 O 0.4036(7) 0.8239(6) 0.1152(5) 0.039(3) Uani 1 1 d D U . . .
O12A_4 O 0.3974(7) 0.8394(6) 0.3014(5) 0.033(3) Uani 1 1 d D U . . .
O19A_4 O 0.4137(7) 0.3327(6) 0.4793(5) 0.034(3) Uani 1 1 d D U . . .
O21A_4 O 0.4398(7) 0.3140(6) 0.2908(5) 0.036(3) Uani 1 1 d D U . . .
B1_7 B 0.8333(14) 1.2209(13) -0.0896(11) 0.141(6) Uani 1 1 d D U . . .
F2_7 F 0.8720(7) 1.2580(6) -0.1379(7) 0.098(5) Uani 1 1 d D U . . .
F3_7 F 0.8704(9) 1.1513(8) -0.0724(8) 0.141(6) Uani 1 1 d D U . . .
F4_7 F 0.8093(14) 1.2495(11) -0.0417(10) 0.204(7) Uani 1 1 d D U . . .
F5_7 F 0.7631(9) 1.2211(9) -0.0956(9) 0.165(6) Uani 1 1 d D U . . .
B1_8 B 0.6205(12) 0.8859(11) 0.3146(9) 0.065(4) Uani 1 1 d D U . . .
F2_8 F 0.6528(6) 0.8469(6) 0.2729(5) 0.062(3) Uani 1 1 d D U . . .
F3_8 F 0.6428(7) 0.8464(6) 0.3685(5) 0.075(4) Uani 1 1 d D U . . .
F4_8 F 0.6448(7) 0.9464(6) 0.2952(6) 0.072(3) Uani 1 1 d D U . . .
F5_8 F 0.5413(7) 0.9038(8) 0.3242(6) 0.092(4) Uani 1 1 d D U . . .
B1_9 B 0.7459(12) -0.2233(10) 0.5620(9) 0.069(4) Uani 1 1 d D U . . .
F2_9 F 0.8173(7) -0.2438(6) 0.5277(6) 0.078(4) Uani 1 1 d D U . . .
F3_9 F 0.7047(6) -0.1605(5) 0.5274(5) 0.060(3) Uani 1 1 d D U . . .
F4_9 F 0.7561(9) -0.2080(8) 0.6098(7) 0.111(4) Uani 1 1 d D U . . .
F5_9 F 0.7084(6) -0.2746(6) 0.5831(6) 0.066(3) Uani 1 1 d D U . . .
B1_10 B 0.7475(19) -0.1624(17) 0.8003(14) 0.263(10) Uani 1 1 d D U . . .
F2_10 F 0.6687(17) -0.1307(15) 0.7983(12) 0.268(10) Uani 1 1 d D U . . .
F3_10 F 0.7520(19) -0.2198(13) 0.8523(11) 0.256(10) Uani 1 1 d D U . . .
F4_10 F 0.7834(19) -0.1127(14) 0.8002(12) 0.271(10) Uani 1 1 d D U . . .
F5_10 F 0.7885(19) -0.1908(14) 0.7515(11) 0.268(10) Uani 1 1 d D U . . .
N1_11 N 0.6757(9) 0.0044(7) 0.5567(8) 0.029(3) Uani 1 1 d D U . . .
C2_11 C 0.6619(11) 0.0098(10) 0.6018(9) 0.033(4) Uani 1 1 d D U . . .
C3_11 C 0.6412(13) 0.0187(11) 0.6624(9) 0.054(6) Uani 1 1 d D U . . .
H3A_11 H 0.6386 0.0677 0.6600 0.081 Uiso 1 1 calc R U . . .
H3B_11 H 0.6800 -0.0154 0.6855 0.081 Uiso 1 1 calc R U . . .
H3C_11 H 0.5912 0.0099 0.6821 0.081 Uiso 1 1 calc R U . . .
N1_12 N 0.6375(9) 1.0647(8) 0.1677(7) 0.029(4) Uani 1 1 d D U . . .
C2_12 C 0.6087(12) 1.0850(10) 0.2083(9) 0.037(4) Uani 1 1 d D U . . .
C3_12 C 0.5654(13) 1.1133(11) 0.2592(9) 0.065(7) Uani 1 1 d D U . . .
H3A_12 H 0.5579 1.1652 0.2475 0.098 Uiso 1 1 calc R U . . .
H3B_12 H 0.5938 1.0904 0.2920 0.098 Uiso 1 1 calc R U . . .
H3C_12 H 0.5155 1.1032 0.2724 0.098 Uiso 1 1 calc R U . . .
N1_13 N 0.9691(18) 0.6123(17) -0.1430(14) 0.143(10) Uani 1 1 d D U . . .
C2_13 C 0.965(2) 0.6732(19) -0.1524(17) 0.139(10) Uani 1 1 d D U . . .
C3_13 C 0.963(2) 0.7481(17) -0.1666(15) 0.140(11) Uani 1 1 d D U . . .
H3A_13 H 1.0118 0.7553 -0.1916 0.211 Uiso 1 1 calc R U . . .
H3B_13 H 0.9540 0.7610 -0.1295 0.211 Uiso 1 1 calc R U . . .
H3C_13 H 0.9212 0.7786 -0.1883 0.211 Uiso 1 1 calc R U . . .
N1_14 N 1.0930(11) 1.0737(11) 0.0108(10) 0.070(6) Uani 1 1 d D U . . .
C2_14 C 1.0656(15) 1.1323(13) 0.0067(12) 0.075(7) Uani 1 1 d D U . . .
C3_14 C 1.0259(17) 1.2066(12) 0.0004(13) 0.111(9) Uani 1 1 d D U . . .
H3A_14 H 1.0506 1.2356 -0.0364 0.166 Uiso 1 1 calc R U . . .
H3B_14 H 1.0274 1.2200 0.0349 0.166 Uiso 1 1 calc R U . . .
H3C_14 H 0.9725 1.2150 -0.0015 0.166 Uiso 1 1 calc R U . . .
N1_15 N 0.8226(12) 0.5642(13) 0.4850(10) 0.075(7) Uani 1 1 d D U . . .
C2_15 C 0.7956(15) 0.6247(15) 0.4655(11) 0.068(7) Uani 1 1 d D U . . .
C3_15 C 0.7587(14) 0.6981(13) 0.4420(11) 0.080(8) Uani 1 1 d D U . . .
H3A_15 H 0.7899 0.7175 0.4038 0.120 Uiso 1 1 calc R U . . .
H3B_15 H 0.7525 0.7248 0.4703 0.120 Uiso 1 1 calc R U . . .
H3C_15 H 0.7082 0.7028 0.4358 0.120 Uiso 1 1 calc R U . . .
N1_16 N 0.4543(19) 0.5606(15) 0.1119(14) 0.147(10) Uani 1 1 d D U . . .
C2_16 C 0.451(2) 0.6211(17) 0.0858(16) 0.138(10) Uani 1 1 d D U . . .
C3_16 C 0.452(2) 0.6947(15) 0.0532(15) 0.155(11) Uani 1 1 d D U . . .
H3A_16 H 0.4737 0.7132 0.0744 0.232 Uiso 1 1 calc R U . . .
H3B_16 H 0.3992 0.7243 0.0503 0.232 Uiso 1 1 calc R U . . .
H3C_16 H 0.4827 0.6961 0.0129 0.232 Uiso 1 1 calc R U . . .
C1_5a C 0.5335(11) 0.5006(9) 0.2407(7) 0.053(3) Uani 0.728(7) 1 d D U P A 1
C2_5a C 0.5318(10) 0.5775(9) 0.2128(8) 0.055(3) Uani 0.728(7) 1 d D U P A 1
C3_5a C 0.5966(10) 0.5830(9) 0.1612(9) 0.057(3) Uani 0.728(7) 1 d D U P A 1
C4_5a C 0.6379(9) 0.5095(9) 0.1569(9) 0.058(3) Uani 0.728(7) 1 d D U P A 1
C5_5a C 0.5999(10) 0.4585(8) 0.2057(8) 0.058(3) Uani 0.728(7) 1 d D U P A 1
C6_5a C 0.6404(9) 0.3960(9) 0.2338(8) 0.057(3) Uani 0.728(7) 1 d D U P A 1
C7_5a C 0.6206(9) 0.3670(10) 0.2994(7) 0.054(3) Uani 0.728(7) 1 d D U P A 1
C8_5a C 0.5612(10) 0.4051(9) 0.3314(7) 0.054(3) Uani 0.728(7) 1 d D U P A 1
C9_5a C 0.5156(11) 0.4761(9) 0.2997(7) 0.053(3) Uani 0.728(7) 1 d D U P A 1
C10_5a C 0.4940(13) 0.5246(9) 0.3382(8) 0.054(3) Uani 0.728(7) 1 d D U P A 1
C11_5a C 0.4917(12) 0.5926(9) 0.3128(7) 0.056(3) Uani 0.728(7) 1 d D U P A 1
C12_5a C 0.5121(11) 0.6214(10) 0.2470(7) 0.055(3) Uani 0.728(7) 1 d D U P A 1
C13_5a C 0.5527(11) 0.6754(11) 0.2354(8) 0.057(3) Uani 0.728(7) 1 d D U P A 1
C14_5a C 0.6111(9) 0.6793(11) 0.1900(8) 0.057(3) Uani 0.728(7) 1 d D U P A 1
C15_5a C 0.6330(9) 0.6320(10) 0.1507(9) 0.056(3) Uani 0.728(7) 1 d D U P A 1
C16_5a C 0.7173(9) 0.6117(10) 0.1330(11) 0.058(3) Uani 0.728(7) 1 d D U P A 1
C17_5a C 0.7562(10) 0.5456(9) 0.1283(10) 0.058(3) Uani 0.728(7) 1 d D U P A 1
C18_5a C 0.7142(9) 0.4919(9) 0.1412(9) 0.058(3) Uani 0.728(7) 1 d D U P A 1
C19_5a C 0.7605(10) 0.4210(9) 0.1711(9) 0.057(3) Uani 0.728(7) 1 d D U P A 1
C20_5a C 0.7254(9) 0.3757(10) 0.2150(8) 0.058(3) Uani 0.728(7) 1 d D U P A 1
C21_5a C 0.7584(10) 0.3350(12) 0.2688(8) 0.058(3) Uani 0.728(7) 1 d D U P A 1
C22_5a C 0.6938(9) 0.3285(11) 0.3209(7) 0.057(3) Uani 0.728(7) 1 d D U P A 1
C23_5a C 0.6986(9) 0.3335(12) 0.3720(9) 0.057(3) Uani 0.728(7) 1 d D U P A 1
C24_5a C 0.6336(9) 0.3747(10) 0.4083(9) 0.054(3) Uani 0.728(7) 1 d D U P A 1
C25_5a C 0.5672(10) 0.4094(9) 0.3891(8) 0.054(3) Uani 0.728(7) 1 d D U P A 1
C26_5a C 0.5255(11) 0.4829(9) 0.3938(8) 0.053(3) Uani 0.728(7) 1 d D U P A 1
C27_5a C 0.5523(10) 0.5148(9) 0.4191(9) 0.055(3) Uani 0.728(7) 1 d D U P A 1
C28_5a C 0.5496(11) 0.5918(9) 0.3910(9) 0.054(3) Uani 0.728(7) 1 d D U P A 1
C29_5a C 0.5209(11) 0.6282(10) 0.3416(8) 0.055(3) Uani 0.728(7) 1 d D U P A 1
C30_5a C 0.5589(11) 0.6794(11) 0.2936(8) 0.056(3) Uani 0.728(7) 1 d D U P A 1
C31_5a C 0.6225(10) 0.6873(12) 0.2998(8) 0.056(3) Uani 0.728(7) 1 d D U P A 1
C32_5a C 0.6875(9) 0.6935(11) 0.2480(7) 0.056(3) Uani 0.728(7) 1 d D U P A 1
C33_5a C 0.6828(9) 0.6889(11) 0.1966(8) 0.057(3) Uani 0.728(7) 1 d D U P A 1
C34_5a C 0.7476(9) 0.6472(10) 0.1608(9) 0.056(3) Uani 0.728(7) 1 d D U P A 1
C35_5a C 0.8141(11) 0.6127(9) 0.1795(8) 0.055(3) Uani 0.728(7) 1 d D U P A 1
C36_5a C 0.8562(12) 0.5391(9) 0.1751(9) 0.056(3) Uani 0.728(7) 1 d D U P A 1
C37_5a C 0.8288(11) 0.5070(9) 0.1507(10) 0.058(3) Uani 0.728(7) 1 d D U P A 1
C38_5a C 0.8319(11) 0.4302(9) 0.1774(9) 0.057(3) Uani 0.728(7) 1 d D U P A 1
C39_5a C 0.8604(12) 0.3939(10) 0.2272(8) 0.057(3) Uani 0.728(7) 1 d D U P A 1
C40_5a C 0.8219(11) 0.3436(11) 0.2749(8) 0.057(3) Uani 0.728(7) 1 d D U P A 1
C41_5a C 0.8276(11) 0.3473(11) 0.3332(7) 0.057(3) Uani 0.728(7) 1 d D U P A 1
C42_5a C 0.7701(9) 0.3431(11) 0.3789(8) 0.055(3) Uani 0.728(7) 1 d D U P A 1
C43_5a C 0.7471(9) 0.3900(10) 0.4189(9) 0.053(3) Uani 0.728(7) 1 d D U P A 1
C44_5a C 0.6630(9) 0.4105(10) 0.4364(11) 0.055(3) Uani 0.728(7) 1 d D U P A 1
C45_5a C 0.6239(10) 0.4763(8) 0.4421(9) 0.055(3) Uani 0.728(7) 1 d D U P A 1
C46_5a C 0.6663(9) 0.5297(9) 0.4285(9) 0.055(3) Uani 0.728(7) 1 d D U P A 1
C47_5a C 0.6202(10) 0.6008(9) 0.3976(8) 0.055(3) Uani 0.728(7) 1 d D U P A 1
C48_5a C 0.6544(9) 0.6465(10) 0.3539(8) 0.056(3) Uani 0.728(7) 1 d D U P A 1
C49_5a C 0.7395(9) 0.6263(9) 0.3355(8) 0.054(3) Uani 0.728(7) 1 d D U P A 1
C50_5a C 0.7606(9) 0.6549(10) 0.2698(7) 0.054(3) Uani 0.728(7) 1 d D U P A 1
C51_5a C 0.8197(10) 0.6177(9) 0.2374(7) 0.053(3) Uani 0.728(7) 1 d D U P A 1
C52_5a C 0.8658(11) 0.5470(9) 0.2689(7) 0.053(3) Uani 0.728(7) 1 d D U P A 1
C53_5a C 0.8884(12) 0.4977(9) 0.2306(8) 0.055(3) Uani 0.728(7) 1 d D U P A 1
C54_5a C 0.8903(13) 0.4292(9) 0.2554(8) 0.058(3) Uani 0.728(7) 1 d D U P A 1
C55_5a C 0.8689(12) 0.4008(10) 0.3214(7) 0.056(3) Uani 0.728(7) 1 d D U P A 1
C56_5a C 0.8485(12) 0.4449(9) 0.3553(8) 0.054(3) Uani 0.728(7) 1 d D U P A 1
C57_5a C 0.7847(10) 0.4391(9) 0.4073(9) 0.053(3) Uani 0.728(7) 1 d D U P A 1
C58_5a C 0.7420(9) 0.5124(9) 0.4121(9) 0.055(3) Uani 0.728(7) 1 d D U P A 1
C59_5a C 0.7808(10) 0.5633(9) 0.3632(8) 0.055(3) Uani 0.728(7) 1 d D U P A 1
C60_5a C 0.8474(11) 0.5219(9) 0.3280(7) 0.052(3) Uani 0.728(7) 1 d D U P A 1
C1_6b C 0.6672(15) 0.5227(15) 0.1424(14) 0.057(3) Uani 0.272(7) 1 d D U P A 2
C2_6b C 0.5930(16) 0.5703(15) 0.1641(13) 0.056(3) Uani 0.272(7) 1 d D U P A 2
C3_6b C 0.5475(18) 0.5250(15) 0.2117(13) 0.056(3) Uani 0.272(7) 1 d D U P A 2
C4_6b C 0.5934(17) 0.4488(14) 0.2200(13) 0.057(4) Uani 0.272(7) 1 d D U P A 2
C5_6b C 0.6675(15) 0.4475(15) 0.1767(13) 0.057(3) Uani 0.272(7) 1 d D U P A 2
C6_6b C 0.7316(16) 0.4009(16) 0.1924(13) 0.057(3) Uani 0.272(7) 1 d D U P A 2
C7_6b C 0.8030(16) 0.4229(15) 0.1763(13) 0.057(3) Uani 0.272(7) 1 d D U P A 2
C8_6b C 0.8023(16) 0.4901(15) 0.1458(14) 0.057(3) Uani 0.272(7) 1 d D U P A 2
C9_6b C 0.7309(16) 0.5427(15) 0.1279(15) 0.057(3) Uani 0.272(7) 1 d D U P A 2
C10_6b C 0.7279(16) 0.6132(16) 0.1329(16) 0.057(3) Uani 0.272(7) 1 d D U P A 2
C11_6b C 0.6614(15) 0.6560(16) 0.1520(14) 0.056(3) Uani 0.272(7) 1 d D U P A 2
C12_6b C 0.5906(16) 0.6335(15) 0.1685(13) 0.056(3) Uani 0.272(7) 1 d D U P A 2
C13_6b C 0.5419(18) 0.6582(18) 0.2213(13) 0.055(3) Uani 0.272(7) 1 d D U P A 2
C14_6b C 0.5014(19) 0.6178(15) 0.2642(12) 0.056(3) Uani 0.272(7) 1 d D U P A 2
C15_6b C 0.5054(19) 0.5473(15) 0.2593(12) 0.055(3) Uani 0.272(7) 1 d D U P A 2
C16_6b C 0.502(2) 0.4967(14) 0.3196(13) 0.054(3) Uani 0.272(7) 1 d D U P A 2
C17_6b C 0.5425(17) 0.4284(15) 0.3272(13) 0.054(3) Uani 0.272(7) 1 d D U P A 2
C18_6b C 0.5911(17) 0.4032(16) 0.2741(12) 0.055(3) Uani 0.272(7) 1 d D U P A 2
C19_6b C 0.6629(15) 0.3509(18) 0.2917(12) 0.056(3) Uani 0.272(7) 1 d D U P A 2
C20_6b C 0.7291(16) 0.3495(17) 0.2530(13) 0.056(3) Uani 0.272(7) 1 d D U P A 2
C21_6b C 0.7989(17) 0.3400(19) 0.2744(13) 0.057(3) Uani 0.272(7) 1 d D U P A 2
C22_6b C 0.8443(18) 0.3855(17) 0.2270(13) 0.057(3) Uani 0.272(7) 1 d D U P A 2
C23_6b C 0.881(2) 0.4194(16) 0.2414(13) 0.057(3) Uani 0.272(7) 1 d D U P A 2
C24_6b C 0.8806(19) 0.4945(15) 0.2070(13) 0.056(3) Uani 0.272(7) 1 d D U P A 2
C25_6b C 0.8435(17) 0.5283(15) 0.1618(14) 0.056(3) Uani 0.272(7) 1 d D U P A 2
C26_6b C 0.7973(16) 0.6039(15) 0.1542(14) 0.057(3) Uani 0.272(7) 1 d D U P A 2
C27_6b C 0.7924(16) 0.6395(16) 0.1920(13) 0.056(3) Uani 0.272(7) 1 d D U P A 2
C28_6b C 0.7180(15) 0.6871(18) 0.2136(13) 0.055(3) Uani 0.272(7) 1 d D U P A 2
C29_6b C 0.6559(15) 0.6951(17) 0.1949(13) 0.056(3) Uani 0.272(7) 1 d D U P A 2
C30_6b C 0.5826(17) 0.6962(18) 0.2378(13) 0.056(3) Uani 0.272(7) 1 d D U P A 2
C31_6b C 0.5778(17) 0.6893(19) 0.2951(12) 0.055(3) Uani 0.272(7) 1 d D U P A 2
C32_6b C 0.5323(17) 0.6442(17) 0.3429(13) 0.055(3) Uani 0.272(7) 1 d D U P A 2
C33_6b C 0.4957(19) 0.6107(16) 0.3280(13) 0.055(3) Uani 0.272(7) 1 d D U P A 2
C34_6b C 0.497(2) 0.5357(15) 0.3624(13) 0.054(3) Uani 0.272(7) 1 d D U P A 2
C35_6b C 0.5330(17) 0.5020(15) 0.4079(14) 0.054(3) Uani 0.272(7) 1 d D U P A 2
C36_6b C 0.5793(17) 0.4265(16) 0.4157(15) 0.055(3) Uani 0.272(7) 1 d D U P A 2
C37_6b C 0.5840(17) 0.3913(16) 0.3775(13) 0.055(3) Uani 0.272(7) 1 d D U P A 2
C38_6b C 0.6584(15) 0.3436(18) 0.3556(13) 0.055(3) Uani 0.272(7) 1 d D U P A 2
C39_6b C 0.7206(15) 0.3361(18) 0.3741(14) 0.056(3) Uani 0.272(7) 1 d D U P A 2
C40_6b C 0.7944(17) 0.3341(18) 0.3316(13) 0.057(3) Uani 0.272(7) 1 d D U P A 2
C41_6b C 0.8358(17) 0.3716(17) 0.3480(13) 0.056(3) Uani 0.272(7) 1 d D U P A 2
C42_6b C 0.8762(19) 0.4126(16) 0.3052(12) 0.057(3) Uani 0.272(7) 1 d D U P A 2
C43_6b C 0.8723(19) 0.4832(15) 0.3099(12) 0.055(3) Uani 0.272(7) 1 d D U P A 2
C44_6b C 0.875(2) 0.5342(14) 0.2495(13) 0.055(3) Uani 0.272(7) 1 d D U P A 2
C45_6b C 0.8340(17) 0.6024(15) 0.2423(13) 0.055(3) Uani 0.272(7) 1 d D U P A 2
C46_6b C 0.7847(16) 0.6279(16) 0.2949(12) 0.055(3) Uani 0.272(7) 1 d D U P A 2
C47_6b C 0.7128(15) 0.6798(16) 0.2776(12) 0.055(3) Uani 0.272(7) 1 d D U P A 2
C48_6b C 0.6470(16) 0.6804(16) 0.3165(12) 0.054(3) Uani 0.272(7) 1 d D U P A 2
C49_6b C 0.6439(16) 0.6297(16) 0.3773(13) 0.055(3) Uani 0.272(7) 1 d D U P A 2
C50_6b C 0.5730(16) 0.6068(15) 0.3938(13) 0.054(3) Uani 0.272(7) 1 d D U P A 2
C51_6b C 0.5735(16) 0.5399(14) 0.4250(14) 0.054(3) Uani 0.272(7) 1 d D U P A 2
C52_6b C 0.6453(16) 0.4877(15) 0.4423(14) 0.054(3) Uani 0.272(7) 1 d D U P A 2
C53_6b C 0.6489(15) 0.4175(15) 0.4366(15) 0.055(3) Uani 0.272(7) 1 d D U P A 2
C54_6b C 0.7156(15) 0.3750(17) 0.4170(15) 0.055(3) Uani 0.272(7) 1 d D U P A 2
C55_6b C 0.7869(16) 0.3972(16) 0.4004(14) 0.055(3) Uani 0.272(7) 1 d D U P A 2
C56_6b C 0.7838(17) 0.4605(15) 0.4049(15) 0.054(3) Uani 0.272(7) 1 d D U P A 2
C57_6b C 0.8288(18) 0.5062(15) 0.3570(14) 0.054(3) Uani 0.272(7) 1 d D U P A 2
C58_6b C 0.7823(17) 0.5821(15) 0.3490(13) 0.054(4) Uani 0.272(7) 1 d D U P A 2
C59_6b C 0.7085(15) 0.5829(15) 0.3924(14) 0.054(3) Uani 0.272(7) 1 d D U P A 2
C60_6b C 0.7092(15) 0.5079(15) 0.4266(15) 0.054(3) Uani 0.272(7) 1 d D U P A 2

loop_
_atom_site_aniso_label
_atom_site_aniso_U_11
_atom_site_aniso_U_22
_atom_site_aniso_U_33
_atom_site_aniso_U_23
_atom_site_aniso_U_13
_atom_site_aniso_U_12
Pd1_1 0.0344(11) 0.0176(10) 0.0385(11) 0.0010(8) -0.0103(8) -0.0088(8)
Pd2_1 0.0272(10) 0.0185(10) 0.0345(11) 0.0007(8) -0.0103(8) -0.0103(7)
C1_2 0.047(10) 0.029(10) 0.043(8) -0.006(7) -0.014(7) -0.014(8)
C2_2 0.031(6) 0.025(5) 0.042(6) -0.004(4) -0.013(5) -0.013(5)
C3_2 0.031(6) 0.026(7) 0.048(7) -0.003(6) -0.013(5) -0.013(5)
C4_2 0.031(6) 0.020(7) 0.048(7) -0.001(6) -0.009(5) -0.014(5)
C5_2 0.029(6) 0.021(5) 0.043(6) -0.001(4) -0.008(5) -0.010(4)
C6_2 0.044(10) 0.021(10) 0.044(8) 0.000(7) -0.004(7) -0.011(8)
C7_2 0.027(6) 0.022(6) 0.040(6) -0.001(5) -0.011(5) -0.009(5)
C8_2 0.029(7) 0.021(6) 0.041(7) -0.003(5) -0.011(6) -0.007(5)
C9_2 0.034(7) 0.021(6) 0.044(6) -0.005(5) -0.007(5) -0.008(5)
C10_2 0.039(7) 0.021(6) 0.046(7) -0.005(5) -0.008(5) -0.010(5)
N11_2 0.032(6) 0.017(5) 0.048(6) -0.004(5) -0.009(5) -0.006(4)
C12_2 0.031(7) 0.020(6) 0.046(7) -0.005(5) -0.008(5) -0.007(5)
C13_2 0.031(6) 0.021(6) 0.043(6) -0.004(5) -0.009(5) -0.008(5)
C14_2 0.030(7) 0.023(6) 0.040(7) -0.004(5) -0.009(6) -0.011(5)
C15_2 0.028(6) 0.021(6) 0.039(6) -0.003(5) -0.011(5) -0.011(5)
C16_2 0.024(6) 0.024(5) 0.041(6) -0.003(4) -0.009(5) -0.014(5)
C17_2 0.023(7) 0.025(6) 0.040(6) -0.004(5) -0.010(6) -0.013(5)
C18_2 0.024(7) 0.023(5) 0.038(6) -0.006(4) -0.009(5) -0.011(5)
C19_2 0.031(7) 0.024(6) 0.037(6) -0.006(5) -0.008(5) -0.008(5)
N20_2 0.028(6) 0.024(5) 0.036(6) -0.003(4) -0.009(5) -0.004(4)
C21_2 0.029(7) 0.028(6) 0.039(6) -0.005(5) -0.009(5) -0.004(5)
C22_2 0.026(7) 0.024(5) 0.039(6) -0.005(4) -0.009(5) -0.008(5)
C23_2 0.023(7) 0.024(6) 0.039(6) -0.005(5) -0.007(6) -0.009(5)
C24_2 0.024(6) 0.022(5) 0.041(6) -0.003(4) -0.009(5) -0.012(5)
C25_2 0.034(6) 0.017(5) 0.049(7) -0.001(5) -0.012(6) -0.007(5)
C26_2 0.034(6) 0.015(6) 0.051(8) -0.001(6) -0.013(6) -0.006(5)
C27_2 0.032(7) 0.014(6) 0.052(8) -0.002(6) -0.013(6) -0.006(5)
C28_2 0.030(6) 0.016(6) 0.054(7) -0.002(6) -0.014(5) -0.005(4)
N29_2 0.030(5) 0.017(6) 0.056(7) -0.005(6) -0.013(5) -0.006(4)
C30_2 0.034(6) 0.017(6) 0.062(9) -0.005(6) -0.011(6) -0.006(5)
C31_2 0.034(7) 0.019(7) 0.066(9) -0.004(7) -0.012(7) -0.005(5)
C32_2 0.031(7) 0.017(6) 0.061(9) -0.004(6) -0.011(7) -0.004(5)
C33_2 0.030(6) 0.015(6) 0.054(8) -0.003(6) -0.015(6) -0.007(4)
C34_2 0.033(7) 0.017(6) 0.054(8) -0.002(6) -0.012(6) -0.009(5)
C35_2 0.025(6) 0.025(5) 0.036(7) -0.003(5) -0.010(5) -0.007(4)
C36_2 0.024(6) 0.022(6) 0.035(8) 0.000(6) -0.009(6) -0.007(5)
C37_2 0.023(6) 0.023(6) 0.034(8) 0.001(6) -0.010(6) -0.009(5)
C38_2 0.027(5) 0.025(6) 0.030(7) 0.001(5) -0.010(5) -0.012(4)
N39_2 0.024(5) 0.027(6) 0.029(7) 0.004(5) -0.006(5) -0.014(4)
C40_2 0.028(6) 0.032(7) 0.030(8) 0.002(6) -0.006(6) -0.018(5)
C41_2 0.029(7) 0.035(7) 0.032(8) 0.004(6) -0.005(6) -0.019(5)
C42_2 0.030(7) 0.034(7) 0.030(8) 0.000(6) -0.008(6) -0.016(5)
C43_2 0.028(6) 0.031(6) 0.031(7) -0.001(5) -0.011(5) -0.013(4)
C44_2 0.029(7) 0.030(6) 0.036(8) -0.001(5) -0.010(6) -0.010(5)
O10A_2 0.059(9) 0.031(7) 0.053(8) -0.013(6) -0.007(6) -0.014(7)
O12A_2 0.037(8) 0.023(7) 0.048(7) -0.007(6) -0.004(6) -0.007(6)
O19A_2 0.059(9) 0.027(7) 0.040(7) -0.011(6) -0.004(6) -0.005(6)
O21A_2 0.054(9) 0.030(7) 0.042(7) -0.009(6) -0.010(6) 0.007(7)
C1_3 0.090(9) 0.033(11) 0.073(13) -0.001(10) 0.001(8) -0.026(7)
C2_3 0.094(7) 0.036(6) 0.053(7) -0.011(5) -0.001(6) -0.026(5)
C3_3 0.097(8) 0.043(8) 0.052(7) -0.014(6) -0.001(7) -0.024(7)
C4_3 0.098(8) 0.046(8) 0.056(7) -0.013(6) -0.005(7) -0.027(7)
C5_3 0.093(7) 0.042(6) 0.053(7) -0.010(5) -0.005(6) -0.026(5)
C6_3 0.094(9) 0.059(12) 0.064(13) -0.011(10) -0.006(8) -0.026(8)
C7_3 0.095(7) 0.045(6) 0.053(7) -0.009(5) -0.005(6) -0.027(5)
C8_3 0.101(8) 0.045(7) 0.053(8) -0.011(6) -0.006(6) -0.031(6)
C9_3 0.103(7) 0.041(7) 0.047(7) -0.014(6) -0.003(6) -0.027(6)
C10_3 0.102(8) 0.047(7) 0.047(8) -0.010(6) -0.003(6) -0.026(6)
N11_3 0.100(7) 0.043(6) 0.046(6) -0.011(5) 0.002(6) -0.023(5)
C12_3 0.103(8) 0.047(7) 0.057(8) -0.005(6) 0.004(6) -0.023(6)
C13_3 0.102(7) 0.041(7) 0.050(7) -0.012(6) 0.000(6) -0.025(6)
C14_3 0.099(8) 0.042(7) 0.053(8) -0.009(6) -0.001(6) -0.023(6)
C15_3 0.093(7) 0.034(6) 0.049(7) -0.013(5) -0.004(6) -0.028(5)
C16_3 0.090(7) 0.035(6) 0.050(7) -0.012(5) -0.001(6) -0.025(5)
C17_3 0.092(8) 0.040(6) 0.054(8) -0.014(6) 0.003(7) -0.026(6)
C18_3 0.091(7) 0.036(6) 0.048(8) -0.009(6) 0.001(6) -0.023(5)
C19_3 0.085(7) 0.037(6) 0.054(8) -0.011(6) 0.002(7) -0.019(5)
N20_3 0.078(7) 0.035(6) 0.042(7) -0.011(5) -0.002(6) -0.019(5)
C21_3 0.083(7) 0.037(6) 0.049(8) -0.013(6) -0.003(7) -0.022(5)
C22_3 0.092(7) 0.038(6) 0.044(7) -0.009(6) -0.003(6) -0.023(5)
C23_3 0.095(8) 0.039(6) 0.047(8) -0.008(6) -0.006(7) -0.024(6)
C24_3 0.093(7) 0.040(6) 0.049(7) -0.009(5) -0.003(6) -0.024(5)
C25_3 0.085(8) 0.034(6) 0.041(6) -0.013(5) 0.002(6) -0.021(6)
C26_3 0.075(9) 0.027(7) 0.039(7) -0.011(5) 0.002(7) -0.017(7)
C27_3 0.058(9) 0.024(6) 0.039(7) -0.011(5) 0.001(7) -0.014(6)
C28_3 0.050(7) 0.023(6) 0.039(6) -0.010(5) -0.002(5) -0.013(6)
N29_3 0.037(7) 0.021(6) 0.039(5) -0.007(4) -0.003(5) -0.011(5)
C30_3 0.044(8) 0.025(6) 0.047(7) -0.011(5) -0.006(6) -0.010(6)
C31_3 0.051(9) 0.027(7) 0.048(7) -0.013(6) -0.002(7) -0.009(7)
C32_3 0.057(9) 0.030(6) 0.045(7) -0.016(5) 0.000(7) -0.012(6)
C33_3 0.061(8) 0.029(6) 0.041(6) -0.014(5) -0.001(6) -0.015(6)
C34_3 0.074(9) 0.034(6) 0.041(7) -0.015(5) 0.001(6) -0.020(6)
C35_3 0.062(7) 0.032(6) 0.035(7) -0.008(5) -0.005(6) -0.015(5)
C36_3 0.053(8) 0.033(7) 0.032(7) -0.005(6) -0.007(6) -0.014(6)
C37_3 0.046(8) 0.031(7) 0.030(7) -0.002(5) -0.010(6) -0.012(6)
C38_3 0.038(7) 0.026(6) 0.028(6) -0.003(5) -0.011(5) -0.010(5)
N39_3 0.034(6) 0.024(6) 0.028(5) -0.002(5) -0.010(5) -0.010(5)
C40_3 0.040(8) 0.028(7) 0.029(6) -0.001(5) -0.009(6) -0.010(6)
C41_3 0.046(8) 0.032(7) 0.030(7) -0.002(6) -0.008(6) -0.013(7)
C42_3 0.048(8) 0.033(7) 0.029(7) -0.004(6) -0.007(6) -0.012(6)
C43_3 0.044(7) 0.030(6) 0.029(6) -0.005(5) -0.010(6) -0.011(5)
C44_3 0.055(8) 0.034(6) 0.032(7) -0.009(5) -0.006(6) -0.014(6)
O10A_3 0.108(9) 0.068(10) 0.068(10) 0.000(8) 0.000(7) -0.034(7)
O12A_3 0.102(9) 0.057(9) 0.074(11) 0.008(8) 0.001(7) -0.021(7)
O19A_3 0.087(8) 0.045(9) 0.100(12) -0.016(8) 0.005(8) -0.023(7)
O21A_3 0.083(8) 0.041(8) 0.089(11) -0.024(8) -0.001(7) -0.023(6)
C1_4 0.042(11) 0.026(10) 0.041(7) -0.001(7) -0.008(7) -0.014(8)
C2_4 0.032(6) 0.015(5) 0.039(6) 0.002(4) -0.010(5) -0.009(4)
C3_4 0.032(6) 0.020(7) 0.046(7) 0.001(6) -0.011(5) -0.011(5)
C4_4 0.033(6) 0.020(7) 0.046(7) 0.002(6) -0.013(5) -0.012(5)
C5_4 0.032(6) 0.019(5) 0.041(6) 0.003(5) -0.015(5) -0.011(4)
C6_4 0.045(11) 0.022(10) 0.044(7) 0.003(7) -0.023(7) -0.012(8)
C7_4 0.028(6) 0.013(5) 0.037(6) 0.004(5) -0.015(5) -0.007(5)
C8_4 0.032(7) 0.015(6) 0.036(6) 0.001(5) -0.014(6) -0.009(5)
C9_4 0.032(6) 0.015(6) 0.030(6) 0.002(5) -0.012(5) -0.009(5)
C10_4 0.034(7) 0.015(6) 0.029(6) 0.002(5) -0.013(5) -0.010(5)
N11_4 0.034(6) 0.019(5) 0.033(5) 0.001(4) -0.013(5) -0.013(4)
C12_4 0.033(7) 0.014(6) 0.032(6) 0.000(5) -0.011(5) -0.011(5)
C13_4 0.032(6) 0.015(6) 0.031(6) 0.001(5) -0.010(5) -0.011(5)
C14_4 0.029(7) 0.014(6) 0.032(6) 0.002(5) -0.008(6) -0.009(5)
C15_4 0.027(6) 0.013(6) 0.037(6) 0.003(5) -0.012(5) -0.008(5)
C16_4 0.027(6) 0.016(5) 0.036(6) 0.002(4) -0.012(5) -0.010(4)
C17_4 0.029(7) 0.019(6) 0.034(6) 0.000(5) -0.013(6) -0.011(5)
C18_4 0.023(6) 0.020(5) 0.032(6) -0.001(4) -0.010(5) -0.012(5)
C19_4 0.028(7) 0.020(6) 0.030(6) -0.002(5) -0.009(5) -0.008(5)
N20_4 0.026(6) 0.017(5) 0.030(6) -0.001(4) -0.009(5) -0.006(4)
C21_4 0.024(7) 0.020(6) 0.031(6) -0.001(5) -0.009(5) -0.008(5)
C22_4 0.018(6) 0.017(5) 0.030(6) 0.001(4) -0.010(5) -0.012(5)
C23_4 0.019(7) 0.017(6) 0.029(6) 0.002(5) -0.011(5) -0.014(5)
C24_4 0.024(6) 0.016(5) 0.035(6) 0.001(4) -0.011(5) -0.011(5)
C25_4 0.033(6) 0.018(6) 0.035(6) -0.001(5) -0.012(5) -0.013(5)
C26_4 0.032(7) 0.021(7) 0.037(7) 0.000(6) -0.014(6) -0.012(5)
C27_4 0.030(7) 0.019(7) 0.036(7) -0.002(5) -0.013(6) -0.010(5)
C28_4 0.032(6) 0.021(6) 0.037(7) 0.000(5) -0.014(5) -0.012(5)
N29_4 0.028(5) 0.021(6) 0.036(6) 0.001(5) -0.014(5) -0.009(5)
C30_4 0.038(7) 0.024(7) 0.040(7) 0.003(6) -0.017(6) -0.015(6)
C31_4 0.043(8) 0.029(7) 0.044(8) 0.007(6) -0.022(6) -0.019(6)
C32_4 0.044(7) 0.031(7) 0.045(7) 0.007(6) -0.022(6) -0.020(6)
C33_4 0.036(6) 0.024(6) 0.041(7) 0.003(5) -0.018(5) -0.016(5)
C34_4 0.035(7) 0.024(7) 0.040(7) 0.001(5) -0.016(6) -0.014(5)
C35_4 0.027(6) 0.017(5) 0.030(7) -0.001(5) -0.009(5) -0.005(5)
C36_4 0.028(7) 0.018(6) 0.032(8) -0.002(6) -0.010(6) -0.005(5)
C37_4 0.027(7) 0.017(6) 0.034(8) 0.000(6) -0.012(6) -0.004(5)
C38_4 0.025(6) 0.017(5) 0.032(7) -0.003(5) -0.009(5) -0.004(4)
N39_4 0.023(5) 0.016(6) 0.029(6) -0.003(5) -0.005(5) -0.004(4)
C40_4 0.032(7) 0.021(7) 0.030(8) -0.002(6) -0.007(6) -0.009(5)
C41_4 0.033(7) 0.021(6) 0.031(8) -0.001(6) -0.007(6) -0.009(6)
C42_4 0.028(7) 0.021(6) 0.033(8) -0.004(6) -0.009(6) -0.008(5)
C43_4 0.027(6) 0.019(5) 0.033(7) -0.003(5) -0.010(5) -0.005(5)
C44_4 0.030(7) 0.019(6) 0.031(8) -0.002(5) -0.010(6) -0.005(5)
O10A_4 0.056(8) 0.039(8) 0.028(6) 0.004(5) -0.013(6) -0.029(7)
O12A_4 0.044(8) 0.023(7) 0.039(7) -0.003(6) -0.015(6) -0.017(6)
O19A_4 0.049(8) 0.020(7) 0.029(6) -0.002(5) -0.014(6) -0.002(6)
O21A_4 0.043(8) 0.032(7) 0.037(7) -0.009(5) -0.010(6) -0.013(6)
B1_7 0.098(10) 0.099(10) 0.155(12) 0.034(8) 0.009(9) -0.040(8)
F2_7 0.049(8) 0.052(8) 0.137(11) 0.028(7) -0.013(7) -0.006(6)
F3_7 0.089(10) 0.095(8) 0.160(13) 0.047(8) 0.007(9) -0.039(7)
F4_7 0.218(15) 0.161(12) 0.182(12) -0.009(10) 0.038(10) -0.092(11)
F5_7 0.100(9) 0.129(11) 0.179(14) 0.071(10) -0.011(9) -0.055(8)
B1_8 0.062(8) 0.067(8) 0.062(8) -0.021(6) -0.009(7) -0.014(7)
F2_8 0.054(7) 0.065(7) 0.068(7) -0.023(6) -0.006(6) -0.016(6)
F3_8 0.090(9) 0.071(8) 0.069(7) -0.007(6) -0.024(6) -0.034(7)
F4_8 0.080(8) 0.058(7) 0.071(8) -0.016(6) -0.012(7) -0.013(6)
F5_8 0.059(7) 0.143(10) 0.085(9) -0.062(8) -0.005(6) -0.018(6)
B1_9 0.063(8) 0.046(8) 0.084(9) 0.006(6) -0.023(7) -0.018(6)
F2_9 0.063(7) 0.043(7) 0.111(9) 0.002(6) -0.013(6) -0.020(6)
F3_9 0.059(7) 0.036(6) 0.072(8) 0.002(5) -0.014(6) -0.013(5)
F4_9 0.141(11) 0.104(10) 0.097(8) -0.010(7) -0.043(7) -0.044(8)
F5_9 0.043(7) 0.035(6) 0.094(9) 0.006(6) -0.014(6) -0.004(5)
B1_10 0.42(3) 0.213(17) 0.201(16) -0.058(12) -0.124(17) -0.092(16)
F2_10 0.42(3) 0.220(19) 0.210(18) -0.064(14) -0.124(18) -0.085(17)
F3_10 0.44(3) 0.203(17) 0.195(16) -0.059(12) -0.133(18) -0.102(17)
F4_10 0.44(3) 0.222(18) 0.207(18) -0.054(14) -0.124(19) -0.108(18)
F5_10 0.42(3) 0.224(19) 0.202(16) -0.063(13) -0.130(18) -0.071(18)
N1_11 0.036(6) 0.014(6) 0.037(6) 0.002(5) -0.015(5) -0.009(5)
C2_11 0.040(9) 0.020(8) 0.040(7) 0.000(7) -0.013(7) -0.014(7)
C3_11 0.067(14) 0.045(12) 0.049(9) -0.013(9) -0.016(9) -0.010(11)
N1_12 0.035(8) 0.023(8) 0.029(7) 0.000(6) -0.005(6) -0.017(6)
C2_12 0.046(10) 0.029(9) 0.031(8) 0.000(7) -0.007(7) -0.014(8)
C3_12 0.087(15) 0.052(13) 0.041(11) -0.013(9) 0.001(10) -0.011(11)
N1_13 0.132(18) 0.18(3) 0.122(19) -0.08(2) 0.047(15) -0.07(2)
C2_13 0.139(18) 0.17(3) 0.112(18) -0.07(2) 0.030(15) -0.07(2)
C3_13 0.15(2) 0.17(3) 0.10(2) -0.07(2) 0.020(18) -0.07(2)
N1_14 0.059(14) 0.065(13) 0.104(14) -0.034(14) -0.020(12) -0.023(12)
C2_14 0.084(16) 0.063(13) 0.092(15) -0.034(15) -0.029(13) -0.016(12)
C3_14 0.14(2) 0.065(13) 0.119(19) -0.037(15) -0.032(17) -0.002(13)
N1_15 0.075(16) 0.118(17) 0.057(15) -0.033(15) -0.015(11) -0.046(15)
C2_15 0.063(16) 0.115(17) 0.046(15) -0.033(15) 0.001(11) -0.048(15)
C3_15 0.077(18) 0.114(17) 0.058(17) -0.029(15) 0.006(13) -0.045(15)
N1_16 0.17(2) 0.12(2) 0.14(2) 0.002(17) -0.073(18) -0.03(2)
C2_16 0.18(2) 0.11(2) 0.12(2) 0.000(17) -0.077(18) -0.03(2)
C3_16 0.21(3) 0.11(2) 0.13(3) -0.002(18) -0.06(2) -0.03(2)
C1_5a 0.050(5) 0.062(5) 0.063(5) -0.022(4) -0.017(4) -0.022(4)
C2_5a 0.051(5) 0.062(5) 0.062(5) -0.020(4) -0.018(4) -0.020(4)
C3_5a 0.054(5) 0.065(5) 0.062(5) -0.020(4) -0.019(4) -0.020(4)
C4_5a 0.055(5) 0.066(5) 0.063(5) -0.022(4) -0.017(4) -0.020(4)
C5_5a 0.055(5) 0.065(5) 0.065(5) -0.024(4) -0.017(4) -0.021(4)
C6_5a 0.055(5) 0.063(5) 0.066(5) -0.026(4) -0.016(4) -0.021(4)
C7_5a 0.052(5) 0.058(5) 0.067(5) -0.023(4) -0.016(4) -0.022(4)
C8_5a 0.051(5) 0.060(5) 0.065(5) -0.021(4) -0.016(4) -0.023(4)
C9_5a 0.049(5) 0.061(5) 0.064(5) -0.022(4) -0.016(4) -0.022(4)
C10_5a 0.049(5) 0.061(5) 0.064(5) -0.022(4) -0.015(4) -0.021(4)
C11_5a 0.051(5) 0.061(5) 0.064(5) -0.021(4) -0.015(4) -0.019(4)
C12_5a 0.050(5) 0.061(5) 0.064(5) -0.020(4) -0.017(4) -0.017(4)
C13_5a 0.053(5) 0.061(5) 0.065(5) -0.019(4) -0.018(4) -0.018(4)
C14_5a 0.053(5) 0.061(5) 0.063(5) -0.016(4) -0.017(4) -0.018(4)
C15_5a 0.053(5) 0.063(5) 0.061(5) -0.017(4) -0.018(4) -0.020(4)
C16_5a 0.055(5) 0.066(5) 0.062(5) -0.018(4) -0.016(4) -0.021(4)
C17_5a 0.055(5) 0.066(5) 0.062(5) -0.021(4) -0.016(4) -0.020(4)
C18_5a 0.055(5) 0.066(5) 0.063(5) -0.024(4) -0.016(4) -0.019(4)
C19_5a 0.055(5) 0.063(5) 0.064(5) -0.026(4) -0.014(4) -0.019(4)
C20_5a 0.055(5) 0.063(5) 0.067(5) -0.026(4) -0.014(4) -0.019(4)
C21_5a 0.054(5) 0.061(5) 0.068(5) -0.024(4) -0.015(4) -0.019(4)
C22_5a 0.054(5) 0.059(5) 0.067(5) -0.021(4) -0.016(4) -0.020(4)
C23_5a 0.054(5) 0.058(5) 0.066(5) -0.019(4) -0.019(4) -0.019(4)
C24_5a 0.052(5) 0.057(5) 0.063(5) -0.018(4) -0.016(4) -0.022(4)
C25_5a 0.051(5) 0.058(5) 0.064(5) -0.021(4) -0.014(4) -0.023(4)
C26_5a 0.050(5) 0.059(5) 0.062(5) -0.022(4) -0.013(4) -0.023(4)
C27_5a 0.053(5) 0.060(5) 0.063(5) -0.021(4) -0.014(4) -0.022(4)
C28_5a 0.052(5) 0.057(5) 0.062(5) -0.022(4) -0.013(4) -0.020(4)
C29_5a 0.051(5) 0.059(5) 0.064(5) -0.023(4) -0.014(4) -0.019(4)
C30_5a 0.053(5) 0.058(5) 0.064(5) -0.020(4) -0.016(4) -0.018(4)
C31_5a 0.054(5) 0.058(5) 0.065(5) -0.020(4) -0.015(4) -0.020(4)
C32_5a 0.053(5) 0.058(5) 0.065(5) -0.018(4) -0.015(4) -0.021(4)
C33_5a 0.055(5) 0.060(5) 0.064(5) -0.017(4) -0.017(4) -0.021(4)
C34_5a 0.053(5) 0.061(5) 0.062(5) -0.017(4) -0.016(4) -0.022(4)
C35_5a 0.052(5) 0.062(5) 0.063(5) -0.020(4) -0.015(4) -0.023(4)
C36_5a 0.051(5) 0.065(5) 0.063(5) -0.023(4) -0.014(4) -0.023(4)
C37_5a 0.054(5) 0.066(5) 0.064(5) -0.023(4) -0.015(4) -0.022(4)
C38_5a 0.053(5) 0.063(5) 0.064(5) -0.024(4) -0.014(4) -0.019(4)
C39_5a 0.051(5) 0.063(5) 0.067(5) -0.025(4) -0.015(4) -0.017(4)
C40_5a 0.052(5) 0.062(5) 0.066(5) -0.024(4) -0.016(4) -0.016(4)
C41_5a 0.052(5) 0.060(5) 0.067(5) -0.022(4) -0.019(4) -0.016(4)
C42_5a 0.052(5) 0.058(5) 0.064(5) -0.018(4) -0.019(4) -0.017(4)
C43_5a 0.051(5) 0.057(5) 0.061(5) -0.017(4) -0.019(4) -0.020(4)
C44_5a 0.053(5) 0.058(5) 0.062(5) -0.017(4) -0.016(4) -0.022(4)
C45_5a 0.053(5) 0.059(5) 0.062(5) -0.019(4) -0.015(4) -0.021(4)
C46_5a 0.055(5) 0.060(5) 0.062(5) -0.021(4) -0.016(4) -0.020(4)
C47_5a 0.054(5) 0.058(5) 0.062(5) -0.022(4) -0.015(4) -0.019(4)
C48_5a 0.055(5) 0.059(5) 0.065(5) -0.022(4) -0.015(4) -0.020(4)
C49_5a 0.053(5) 0.058(5) 0.063(5) -0.022(4) -0.015(4) -0.022(4)
C50_5a 0.052(5) 0.058(5) 0.064(5) -0.019(4) -0.015(4) -0.022(4)
C51_5a 0.050(5) 0.060(5) 0.062(5) -0.020(4) -0.015(4) -0.023(4)
C52_5a 0.049(5) 0.062(5) 0.062(5) -0.021(4) -0.016(4) -0.022(4)
C53_5a 0.050(5) 0.063(5) 0.064(5) -0.023(4) -0.016(4) -0.020(4)
C54_5a 0.051(5) 0.064(5) 0.066(5) -0.022(4) -0.017(4) -0.017(4)
C55_5a 0.049(5) 0.062(5) 0.066(5) -0.020(4) -0.019(4) -0.016(4)
C56_5a 0.050(5) 0.061(5) 0.062(5) -0.018(4) -0.021(4) -0.018(4)
C57_5a 0.051(5) 0.059(5) 0.060(5) -0.019(4) -0.021(4) -0.020(4)
C58_5a 0.054(5) 0.061(5) 0.061(5) -0.020(4) -0.018(4) -0.021(4)
C59_5a 0.055(5) 0.061(5) 0.063(5) -0.022(4) -0.017(4) -0.022(4)
C60_5a 0.049(5) 0.061(5) 0.061(5) -0.021(4) -0.019(4) -0.022(4)
C1_6b 0.054(5) 0.065(5) 0.063(6) -0.022(5) -0.017(5) -0.021(4)
C2_6b 0.053(5) 0.064(5) 0.062(5) -0.020(4) -0.018(5) -0.020(4)
C3_6b 0.053(5) 0.064(5) 0.063(5) -0.022(4) -0.017(4) -0.020(4)
C4_6b 0.054(5) 0.064(5) 0.064(5) -0.023(4) -0.017(5) -0.021(4)
C5_6b 0.054(5) 0.064(5) 0.064(5) -0.024(4) -0.016(4) -0.021(4)
C6_6b 0.055(5) 0.063(5) 0.065(5) -0.025(4) -0.015(4) -0.020(4)
C7_6b 0.054(5) 0.064(5) 0.065(5) -0.025(4) -0.015(4) -0.020(4)
C8_6b 0.054(5) 0.065(5) 0.063(5) -0.023(4) -0.016(4) -0.021(4)
C9_6b 0.055(5) 0.065(5) 0.062(5) -0.022(4) -0.016(4) -0.021(4)
C10_6b 0.055(5) 0.064(5) 0.062(5) -0.019(4) -0.016(4) -0.021(4)
C11_6b 0.054(5) 0.062(5) 0.062(5) -0.018(4) -0.017(4) -0.020(4)
C12_6b 0.053(5) 0.062(5) 0.063(5) -0.019(4) -0.018(4) -0.019(4)
C13_6b 0.052(5) 0.061(5) 0.063(5) -0.019(4) -0.018(4) -0.019(4)
C14_6b 0.051(5) 0.061(5) 0.064(5) -0.021(4) -0.017(4) -0.019(4)
C15_6b 0.051(5) 0.062(5) 0.064(5) -0.021(4) -0.016(4) -0.020(4)
C16_6b 0.050(5) 0.061(5) 0.064(5) -0.022(4) -0.015(4) -0.021(4)
C17_6b 0.051(5) 0.060(5) 0.065(5) -0.022(4) -0.015(4) -0.022(4)
C18_6b 0.052(5) 0.061(5) 0.065(5) -0.023(4) -0.016(4) -0.021(4)
C19_6b 0.053(5) 0.060(5) 0.066(5) -0.023(4) -0.016(4) -0.021(4)
C20_6b 0.053(5) 0.061(5) 0.066(5) -0.023(4) -0.016(4) -0.019(4)
C21_6b 0.052(5) 0.062(5) 0.067(5) -0.023(4) -0.017(4) -0.018(4)
C22_6b 0.052(5) 0.063(5) 0.066(5) -0.024(4) -0.016(4) -0.018(4)
C23_6b 0.051(5) 0.063(5) 0.066(5) -0.023(4) -0.017(4) -0.018(4)
C24_6b 0.051(5) 0.064(5) 0.064(5) -0.022(4) -0.016(4) -0.020(4)
C25_6b 0.053(5) 0.065(5) 0.063(5) -0.022(4) -0.015(4) -0.021(4)
C26_6b 0.054(5) 0.064(5) 0.062(5) -0.020(4) -0.015(4) -0.022(4)
C27_6b 0.053(5) 0.061(5) 0.063(5) -0.019(4) -0.015(4) -0.022(4)
C28_6b 0.053(5) 0.059(5) 0.063(5) -0.019(4) -0.016(4) -0.022(4)
C29_6b 0.054(5) 0.060(5) 0.064(5) -0.018(4) -0.017(4) -0.021(4)
C30_6b 0.053(5) 0.059(5) 0.064(5) -0.019(4) -0.017(4) -0.019(4)
C31_6b 0.052(5) 0.058(5) 0.064(5) -0.020(4) -0.016(4) -0.020(4)
C32_6b 0.052(5) 0.059(5) 0.064(5) -0.022(4) -0.015(4) -0.019(4)
C33_6b 0.051(5) 0.060(5) 0.064(5) -0.022(4) -0.015(4) -0.019(4)
C34_6b 0.050(5) 0.060(5) 0.063(5) -0.022(4) -0.015(4) -0.020(4)
C35_6b 0.052(5) 0.060(5) 0.063(5) -0.021(4) -0.014(4) -0.022(4)
C36_6b 0.052(5) 0.059(5) 0.063(5) -0.020(4) -0.015(4) -0.022(4)
C37_6b 0.052(5) 0.059(5) 0.064(5) -0.021(4) -0.015(4) -0.022(4)
C38_6b 0.053(5) 0.058(5) 0.065(5) -0.021(4) -0.016(4) -0.021(4)
C39_6b 0.054(5) 0.059(5) 0.066(5) -0.020(4) -0.017(4) -0.019(4)
C40_6b 0.053(5) 0.060(5) 0.066(5) -0.021(4) -0.018(4) -0.017(4)
C41_6b 0.052(5) 0.060(5) 0.065(5) -0.020(4) -0.019(4) -0.017(4)
C42_6b 0.051(5) 0.062(5) 0.065(5) -0.021(4) -0.018(5) -0.017(4)
C43_6b 0.050(5) 0.063(5) 0.064(5) -0.021(4) -0.017(4) -0.019(4)
C44_6b 0.050(5) 0.063(5) 0.063(5) -0.021(4) -0.016(4) -0.021(4)
C45_6b 0.051(5) 0.061(5) 0.063(5) -0.020(4) -0.015(4) -0.022(5)
C46_6b 0.052(5) 0.060(5) 0.063(5) -0.020(4) -0.016(4) -0.021(4)
C47_6b 0.053(5) 0.058(5) 0.064(5) -0.020(4) -0.016(4) -0.021(4)
C48_6b 0.053(5) 0.058(5) 0.063(5) -0.021(4) -0.016(4) -0.020(4)
C49_6b 0.054(5) 0.059(5) 0.063(5) -0.021(4) -0.015(4) -0.021(4)
C50_6b 0.052(5) 0.058(5) 0.063(5) -0.022(4) -0.015(4) -0.020(4)
C51_6b 0.053(5) 0.059(5) 0.062(5) -0.021(4) -0.015(4) -0.021(4)
C52_6b 0.053(5) 0.059(5) 0.062(5) -0.020(4) -0.016(4) -0.021(4)
C53_6b 0.053(5) 0.058(5) 0.062(5) -0.018(4) -0.016(4) -0.021(4)
C54_6b 0.053(5) 0.058(5) 0.063(5) -0.018(4) -0.017(4) -0.019(4)
C55_6b 0.052(5) 0.059(5) 0.063(5) -0.018(4) -0.019(5) -0.018(4)
C56_6b 0.051(5) 0.060(5) 0.061(5) -0.018(4) -0.019(5) -0.019(4)
C57_6b 0.051(5) 0.061(5) 0.062(5) -0.020(4) -0.019(4) -0.020(4)
C58_6b 0.053(5) 0.060(5) 0.062(5) -0.020(4) -0.017(5) -0.022(4)
C59_6b 0.053(5) 0.059(5) 0.062(5) -0.021(4) -0.017(4) -0.021(4)
C60_6b 0.052(5) 0.059(5) 0.061(6) -0.019(4) -0.017(5) -0.021(4)

loop_
_atom_type_symbol
_atom_type_description
_atom_type_scat_dispersion_real
_atom_type_scat_dispersion_imag
_atom_type_scat_source
C C 0.0181 0.0091 'International Tables Vol C Tables 4.2.6.8 and 6.1.1.4'
F F 0.0727 0.0534 'International Tables Vol C Tables 4.2.6.8 and 6.1.1.4'
Pd Pd 0.1215 3.9337 'International Tables Vol C Tables 4.2.6.8 and 6.1.1.4'
N N 0.0311 0.0180 'International Tables Vol C Tables 4.2.6.8 and 6.1.1.4'
O O 0.0492 0.0322 'International Tables Vol C Tables 4.2.6.8 and 6.1.1.4'
B B 0.0090 0.0039 'International Tables Vol C Tables 4.2.6.8 and 6.1.1.4'
H H 0.0000 0.0000 'International Tables Vol C Tables 4.2.6.8 and 6.1.1.4'

loop_
_geom_angle_atom_site_label_1
_geom_angle_atom_site_label_2
_geom_angle_atom_site_label_3
_geom_angle
N1_11 Pd1_1 N29_3 177.3(6)
N1_11 Pd1_1 N29_2 91.1(6)
N29_3 Pd1_1 N29_2 86.2(5)
N1_11 Pd1_1 N39_4 95.4(6)
N29_3 Pd1_1 N39_4 87.3(5)
N29_2 Pd1_1 N39_4 172.7(5)
N39_3 Pd2_1 N1_12 176.4(5)
N39_3 Pd2_1 N39_2 87.9(5)
N1_12 Pd2_1 N39_2 93.5(6)
N39_3 Pd2_1 N29_4 88.2(5)
N1_12 Pd2_1 N29_4 90.5(6)
N39_2 Pd2_1 N29_4 175.4(5)
C2_2 C1_2 H1A_2 109.5
C2_2 C1_2 H1B_2 109.5
H1A_2 C1_2 H1B_2 109.5
C2_2 C1_2 H1C_2 109.5
H1A_2 C1_2 H1C_2 109.5
H1B_2 C1_2 H1C_2 109.5
C16_2 C2_2 C15_2 105.1(9)
C16_2 C2_2 C1_2 113.0(10)
C15_2 C2_2 C1_2 113.4(11)
C16_2 C2_2 C3_2 106.2(10)
C15_2 C2_2 C3_2 106.4(10)
C1_2 C2_2 C3_2 112.2(11)
C4_2 C3_2 C2_2 109.4(11)
C4_2 C3_2 H3A_2 109.8
C2_2 C3_2 H3A_2 109.8
C4_2 C3_2 H3B_2 109.8
C2_2 C3_2 H3B_2 109.8
H3A_2 C3_2 H3B_2 108.2
C3_2 C4_2 C5_2 112.6(11)
C3_2 C4_2 H4A_2 109.1
C5_2 C4_2 H4A_2 109.1
C3_2 C4_2 H4B_2 109.1
C5_2 C4_2 H4B_2 109.1
H4A_2 C4_2 H4B_2 107.8
C24_2 C5_2 C7_2 106.5(9)
C24_2 C5_2 C6_2 114.3(10)
C7_2 C5_2 C6_2 112.0(10)
C24_2 C5_2 C4_2 104.9(10)
C7_2 C5_2 C4_2 105.9(10)
C6_2 C5_2 C4_2 112.7(12)
C5_2 C6_2 H6A_2 109.5
C5_2 C6_2 H6B_2 109.5
H6A_2 C6_2 H6B_2 109.5
C5_2 C6_2 H6C_2 109.5
H6A_2 C6_2 H6C_2 109.5
H6B_2 C6_2 H6C_2 109.5
C8_2 C7_2 C15_2 121.3(10)
C8_2 C7_2 C5_2 125.6(10)
C15_2 C7_2 C5_2 113.1(10)
C7_2 C8_2 C9_2 117.3(11)
C7_2 C8_2 H8_2 121.3
C9_2 C8_2 H8_2 121.3
C13_2 C9_2 C8_2 121.1(9)
C13_2 C9_2 C10_2 109.2(9)
C8_2 C9_2 C10_2 129.7(10)
O10A_2 C10_2 N11_2 125.8(12)
O10A_2 C10_2 C9_2 129.4(12)
N11_2 C10_2 C9_2 104.7(9)
C12_2 N11_2 C10_2 112.6(9)
C12_2 N11_2 C25_2 123.8(10)
C10_2 N11_2 C25_2 123.5(11)
O12A_2 C12_2 N11_2 125.4(11)
O12A_2 C12_2 C13_2 128.9(12)
N11_2 C12_2 C13_2 105.7(9)
C14_2 C13_2 C9_2 122.1(10)
C14_2 C13_2 C12_2 130.1(10)
C9_2 C13_2 C12_2 107.8(9)
C13_2 C14_2 C15_2 116.5(11)
C13_2 C14_2 H14_2 121.7
C15_2 C14_2 H14_2 121.7
C14_2 C15_2 C7_2 121.6(10)
C14_2 C15_2 C2_2 123.9(10)
C7_2 C15_2 C2_2 114.5(10)
C17_2 C16_2 C24_2 121.5(10)
C17_2 C16_2 C2_2 124.0(10)
C24_2 C16_2 C2_2 114.4(10)
C16_2 C17_2 C18_2 116.9(11)
C16_2 C17_2 H17_2 121.5
C18_2 C17_2 H17_2 121.5
C22_2 C18_2 C17_2 121.7(9)
C22_2 C18_2 C19_2 108.8(8)
C17_2 C18_2 C19_2 129.5(10)
O19A_2 C19_2 N20_2 125.9(11)
O19A_2 C19_2 C18_2 129.4(12)
N20_2 C19_2 C18_2 104.7(9)
C21_2 N20_2 C19_2 112.6(9)
C21_2 N20_2 C35_2 123.2(10)
C19_2 N20_2 C35_2 124.2(10)
O21A_2 C21_2 N20_2 124.3(11)
O21A_2 C21_2 C22_2 130.6(12)
N20_2 C21_2 C22_2 105.1(9)
C23_2 C22_2 C18_2 120.9(9)
C23_2 C22_2 C21_2 130.2(10)
C18_2 C22_2 C21_2 108.8(8)
C24_2 C23_2 C22_2 117.7(11)
C24_2 C23_2 H23_2 121.2
C22_2 C23_2 H23_2 121.2
C23_2 C24_2 C16_2 121.2(10)
C23_2 C24_2 C5_2 125.4(10)
C16_2 C24_2 C5_2 113.4(10)
C34_2 C25_2 C26_2 120.6(10)
C34_2 C25_2 N11_2 119.0(11)
C26_2 C25_2 N11_2 120.4(10)
C27_2 C26_2 C25_2 121.0(11)
C27_2 C26_2 H26_2 119.5
C25_2 C26_2 H26_2 119.5
C26_2 C27_2 C28_2 120.0(10)
C26_2 C27_2 H27_2 120.0
C28_2 C27_2 H27_2 120.0
N29_2 C28_2 C27_2 118.9(9)
N29_2 C28_2 C33_2 121.9(8)
C27_2 C28_2 C33_2 119.2(8)
C30_2 N29_2 C28_2 117.6(10)
C30_2 N29_2 Pd1_1 119.8(9)
C28_2 N29_2 Pd1_1 118.1(8)
N29_2 C30_2 C31_2 124.0(11)
N29_2 C30_2 H30_2 118.0
C31_2 C30_2 H30_2 118.0
C32_2 C31_2 C30_2 119.7(11)
C32_2 C31_2 H31_2 120.2
C30_2 C31_2 H31_2 120.2
C31_2 C32_2 C33_2 118.6(11)
C31_2 C32_2 H32_2 120.7
C33_2 C32_2 H32_2 120.7
C34_2 C33_2 C32_2 123.2(10)
C34_2 C33_2 C28_2 118.6(9)
C32_2 C33_2 C28_2 118.2(9)
C25_2 C34_2 C33_2 120.4(11)
C25_2 C34_2 H34_2 119.8
C33_2 C34_2 H34_2 119.8
C44_2 C35_2 C36_2 120.5(10)
C44_2 C35_2 N20_2 120.2(10)
C36_2 C35_2 N20_2 119.4(10)
C37_2 C36_2 C35_2 120.9(10)
C37_2 C36_2 H36_2 119.5
C35_2 C36_2 H36_2 119.5
C36_2 C37_2 C38_2 120.3(10)
C36_2 C37_2 H37_2 119.9
C38_2 C37_2 H37_2 119.9
N39_2 C38_2 C37_2 119.7(9)
N39_2 C38_2 C43_2 121.4(8)
C37_2 C38_2 C43_2 118.9(8)
C40_2 N39_2 C38_2 118.1(10)
C40_2 N39_2 Pd2_1 119.9(8)
C38_2 N39_2 Pd2_1 120.6(8)
N39_2 C40_2 C41_2 124.0(11)
N39_2 C40_2 H40_2 118.0
C41_2 C40_2 H40_2 118.0
C42_2 C41_2 C40_2 119.1(11)
C42_2 C41_2 H41_2 120.4
C40_2 C41_2 H41_2 120.4
C41_2 C42_2 C43_2 119.5(11)
C41_2 C42_2 H42_2 120.2
C43_2 C42_2 H42_2 120.2
C44_2 C43_2 C42_2 122.9(10)
C44_2 C43_2 C38_2 119.4(9)
C42_2 C43_2 C38_2 117.6(9)
C35_2 C44_2 C43_2 119.9(11)
C35_2 C44_2 H44_2 120.1
C43_2 C44_2 H44_2 120.1
C2_3 C1_3 H1A_3 109.5
C2_3 C1_3 H1B_3 109.5
H1A_3 C1_3 H1B_3 109.5
C2_3 C1_3 H1C_3 109.5
H1A_3 C1_3 H1C_3 109.5
H1B_3 C1_3 H1C_3 109.5
C16_3 C2_3 C15_3 107.3(10)
C16_3 C2_3 C1_3 111.1(12)
C15_3 C2_3 C1_3 112.5(12)
C16_3 C2_3 C3_3 107.1(12)
C15_3 C2_3 C3_3 106.3(12)
C1_3 C2_3 C3_3 112.2(14)
C4_3 C3_3 C2_3 110.4(13)
C4_3 C3_3 H3A_3 109.6
C2_3 C3_3 H3A_3 109.6
C4_3 C3_3 H3B_3 109.6
C2_3 C3_3 H3B_3 109.6
H3A_3 C3_3 H3B_3 108.1
C3_3 C4_3 C5_3 109.9(13)
C3_3 C4_3 H4A_3 109.7
C5_3 C4_3 H4A_3 109.7
C3_3 C4_3 H4B_3 109.7
C5_3 C4_3 H4B_3 109.7
H4A_3 C4_3 H4B_3 108.2
C7_3 C5_3 C24_3 106.6(10)
C7_3 C5_3 C6_3 112.1(12)
C24_3 C5_3 C6_3 112.3(12)
C7_3 C5_3 C4_3 105.2(12)
C24_3 C5_3 C4_3 107.7(12)
C6_3 C5_3 C4_3 112.5(13)
C5_3 C6_3 H6A_3 109.5
C5_3 C6_3 H6B_3 109.5
H6A_3 C6_3 H6B_3 109.5
C5_3 C6_3 H6C_3 109.5
H6A_3 C6_3 H6C_3 109.5
H6B_3 C6_3 H6C_3 109.5
C8_3 C7_3 C15_3 121.1(11)
C8_3 C7_3 C5_3 125.4(12)
C15_3 C7_3 C5_3 113.5(12)
C7_3 C8_3 C9_3 117.3(12)
C7_3 C8_3 H8_3 121.4
C9_3 C8_3 H8_3 121.4
C13_3 C9_3 C8_3 121.7(10)
C13_3 C9_3 C10_3 108.0(9)
C8_3 C9_3 C10_3 130.4(11)
O10A_3 C10_3 N11_3 125.7(13)
O10A_3 C10_3 C9_3 128.6(13)
N11_3 C10_3 C9_3 105.4(10)
C12_3 N11_3 C10_3 112.8(10)
C12_3 N11_3 C25_3 123.5(12)
C10_3 N11_3 C25_3 123.3(12)
O12A_3 C12_3 N11_3 125.9(13)
O12A_3 C12_3 C13_3 128.9(13)
N11_3 C12_3 C13_3 105.1(10)
C9_3 C13_3 C14_3 121.1(10)
C9_3 C13_3 C12_3 108.7(9)
C14_3 C13_3 C12_3 130.1(11)
C15_3 C14_3 C13_3 117.4(12)
C15_3 C14_3 H14_3 121.3
C13_3 C14_3 H14_3 121.3
C14_3 C15_3 C7_3 121.5(11)
C14_3 C15_3 C2_3 125.9(12)
C7_3 C15_3 C2_3 112.5(12)
C17_3 C16_3 C24_3 122.3(11)
C17_3 C16_3 C2_3 124.8(12)
C24_3 C16_3 C2_3 112.9(11)
C16_3 C17_3 C18_3 117.5(12)
C16_3 C17_3 H17_3 121.3
C18_3 C17_3 H17_3 121.3
C22_3 C18_3 C17_3 119.9(10)
C22_3 C18_3 C19_3 108.8(9)
C17_3 C18_3 C19_3 131.2(11)
O19A_3 C19_3 N20_3 122.8(13)
O19A_3 C19_3 C18_3 131.7(13)
N20_3 C19_3 C18_3 105.5(10)
C19_3 N20_3 C21_3 112.0(10)
C19_3 N20_3 C35_3 124.4(11)
C21_3 N20_3 C35_3 123.6(11)
O21A_3 C21_3 N20_3 127.6(12)
O21A_3 C21_3 C22_3 126.9(13)
N20_3 C21_3 C22_3 105.3(10)
C18_3 C22_3 C23_3 122.9(10)
C18_3 C22_3 C21_3 108.4(9)
C23_3 C22_3 C21_3 128.7(11)
C22_3 C23_3 C24_3 117.3(12)
C22_3 C23_3 H23_3 121.4
C24_3 C23_3 H23_3 121.4
C23_3 C24_3 C16_3 120.0(11)
C23_3 C24_3 C5_3 126.6(12)
C16_3 C24_3 C5_3 113.4(12)
C34_3 C25_3 C26_3 121.0(10)
C34_3 C25_3 N11_3 119.5(11)
C26_3 C25_3 N11_3 119.6(11)
C27_3 C26_3 C25_3 120.4(11)
C27_3 C26_3 H26_3 119.8
C25_3 C26_3 H26_3 119.8
C26_3 C27_3 C28_3 120.2(10)
C26_3 C27_3 H27_3 119.9
C28_3 C27_3 H27_3 119.9
N29_3 C28_3 C27_3 119.1(10)
N29_3 C28_3 C33_3 121.5(9)
C27_3 C28_3 C33_3 119.3(9)
C30_3 N29_3 C28_3 117.8(10)
C30_3 N29_3 Pd1_1 119.2(9)
C28_3 N29_3 Pd1_1 123.0(8)
N29_3 C30_3 C31_3 124.5(12)
N29_3 C30_3 H30_3 117.8
C31_3 C30_3 H30_3 117.8
C32_3 C31_3 C30_3 119.2(11)
C32_3 C31_3 H31_3 120.4
C30_3 C31_3 H31_3 120.4
C31_3 C32_3 C33_3 119.2(11)
C31_3 C32_3 H32_3 120.4
C33_3 C32_3 H32_3 120.4
C34_3 C33_3 C32_3 123.3(10)
C34_3 C33_3 C28_3 118.9(9)
C32_3 C33_3 C28_3 117.7(9)
C25_3 C34_3 C33_3 120.1(11)
C25_3 C34_3 H34_3 120.0
C33_3 C34_3 H34_3 120.0
C44_3 C35_3 C36_3 120.2(10)
C44_3 C35_3 N20_3 118.9(11)
C36_3 C35_3 N20_3 120.9(11)
C37_3 C36_3 C35_3 121.5(11)
C37_3 C36_3 H36_3 119.3
C35_3 C36_3 H36_3 119.3
C36_3 C37_3 C38_3 120.0(10)
C36_3 C37_3 H37_3 120.0
C38_3 C37_3 H37_3 120.0
N39_3 C38_3 C37_3 119.4(9)
N39_3 C38_3 C43_3 122.0(9)
C37_3 C38_3 C43_3 118.7(8)
C40_3 N39_3 C38_3 117.8(10)
C40_3 N39_3 Pd2_1 118.4(9)
C38_3 N39_3 Pd2_1 123.6(8)
N39_3 C40_3 C41_3 124.3(12)
N39_3 C40_3 H40_3 117.9
C41_3 C40_3 H40_3 117.9
C42_3 C41_3 C40_3 119.1(11)
C42_3 C41_3 H41_3 120.4
C40_3 C41_3 H41_3 120.4
C41_3 C42_3 C43_3 119.7(11)
C41_3 C42_3 H42_3 120.1
C43_3 C42_3 H42_3 120.1
C44_3 C43_3 C42_3 123.1(10)
C44_3 C43_3 C38_3 119.8(9)
C42_3 C43_3 C38_3 117.0(9)
C35_3 C44_3 C43_3 119.9(11)
C35_3 C44_3 H44_3 120.1
C43_3 C44_3 H44_3 120.1
C2_4 C1_4 H1A_4 109.5
C2_4 C1_4 H1B_4 109.5
H1A_4 C1_4 H1B_4 109.5
C2_4 C1_4 H1C_4 109.5
H1A_4 C1_4 H1C_4 109.5
H1B_4 C1_4 H1C_4 109.5
C16_4 C2_4 C15_4 105.4(9)
C16_4 C2_4 C1_4 114.4(10)
C15_4 C2_4 C1_4 113.7(10)
C16_4 C2_4 C3_4 105.5(10)
C15_4 C2_4 C3_4 105.2(10)
C1_4 C2_4 C3_4 111.9(11)
C4_4 C3_4 C2_4 111.4(11)
C4_4 C3_4 H3A_4 109.3
C2_4 C3_4 H3A_4 109.3
C4_4 C3_4 H3B_4 109.3
C2_4 C3_4 H3B_4 109.3
H3A_4 C3_4 H3B_4 108.0
C3_4 C4_4 C5_4 110.8(11)
C3_4 C4_4 H4A_4 109.5
C5_4 C4_4 H4A_4 109.5
C3_4 C4_4 H4B_4 109.5
C5_4 C4_4 H4B_4 109.5
H4A_4 C4_4 H4B_4 108.1
C7_4 C5_4 C24_4 105.6(9)
C7_4 C5_4 C6_4 113.2(10)
C24_4 C5_4 C6_4 113.4(10)
C7_4 C5_4 C4_4 105.8(10)
C24_4 C5_4 C4_4 106.8(10)
C6_4 C5_4 C4_4 111.4(11)
C5_4 C6_4 H6A_4 109.5
C5_4 C6_4 H6B_4 109.5
H6A_4 C6_4 H6B_4 109.5
C5_4 C6_4 H6C_4 109.5
H6A_4 C6_4 H6C_4 109.5
H6B_4 C6_4 H6C_4 109.5
C8_4 C7_4 C15_4 120.8(10)
C8_4 C7_4 C5_4 126.1(10)
C15_4 C7_4 C5_4 113.1(10)
C7_4 C8_4 C9_4 118.9(11)
C7_4 C8_4 H8_4 120.6
C9_4 C8_4 H8_4 120.6
C13_4 C9_4 C8_4 120.6(9)
C13_4 C9_4 C10_4 108.9(8)
C8_4 C9_4 C10_4 130.4(10)
O10A_4 C10_4 N11_4 125.1(11)
O10A_4 C10_4 C9_4 129.6(12)
N11_4 C10_4 C9_4 105.3(9)
C12_4 N11_4 C10_4 111.7(9)
C12_4 N11_4 C25_4 124.8(10)
C10_4 N11_4 C25_4 123.5(10)
O12A_4 C12_4 N11_4 124.6(11)
O12A_4 C12_4 C13_4 129.9(12)
N11_4 C12_4 C13_4 105.5(9)
C9_4 C13_4 C14_4 121.0(9)
C9_4 C13_4 C12_4 108.7(8)
C14_4 C13_4 C12_4 130.4(10)
C13_4 C14_4 C15_4 118.6(10)
C13_4 C14_4 H14_4 120.7
C15_4 C14_4 H14_4 120.7
C14_4 C15_4 C7_4 120.1(9)
C14_4 C15_4 C2_4 125.1(10)
C7_4 C15_4 C2_4 114.8(10)
C17_4 C16_4 C24_4 121.7(9)
C17_4 C16_4 C2_4 124.2(10)
C24_4 C16_4 C2_4 114.1(10)
C16_4 C17_4 C18_4 117.1(10)
C16_4 C17_4 H17_4 121.5
C18_4 C17_4 H17_4 121.5
C17_4 C18_4 C22_4 121.4(9)
C17_4 C18_4 C19_4 130.2(10)
C22_4 C18_4 C19_4 108.4(8)
O19A_4 C19_4 N20_4 124.5(11)
O19A_4 C19_4 C18_4 129.8(12)
N20_4 C19_4 C18_4 105.6(9)
C19_4 N20_4 C21_4 112.0(9)
C19_4 N20_4 C35_4 124.0(10)
C21_4 N20_4 C35_4 123.9(10)
O21A_4 C21_4 N20_4 125.2(11)
O21A_4 C21_4 C22_4 129.6(12)
N20_4 C21_4 C22_4 105.2(9)
C23_4 C22_4 C18_4 121.5(9)
C23_4 C22_4 C21_4 129.7(10)
C18_4 C22_4 C21_4 108.8(8)
C24_4 C23_4 C22_4 117.4(10)
C24_4 C23_4 H23_4 121.3
C22_4 C23_4 H23_4 121.3
C23_4 C24_4 C16_4 121.0(9)
C23_4 C24_4 C5_4 125.3(10)
C16_4 C24_4 C5_4 113.8(10)
C26_4 C25_4 C34_4 119.2(10)
C26_4 C25_4 N11_4 122.2(10)
C34_4 C25_4 N11_4 118.6(10)
C27_4 C26_4 C25_4 121.8(11)
C27_4 C26_4 H26_4 119.1
C25_4 C26_4 H26_4 119.1
C26_4 C27_4 C28_4 120.6(10)
C26_4 C27_4 H27_4 119.7
C28_4 C27_4 H27_4 119.7
N29_4 C28_4 C27_4 120.7(9)
N29_4 C28_4 C33_4 121.0(8)
C27_4 C28_4 C33_4 118.2(8)
C30_4 N29_4 C28_4 118.8(10)
C30_4 N29_4 Pd2_1 116.3(8)
C28_4 N29_4 Pd2_1 123.7(8)
N29_4 C30_4 C31_4 123.4(11)
N29_4 C30_4 H30_4 118.3
C31_4 C30_4 H30_4 118.3
C32_4 C31_4 C30_4 119.8(11)
C32_4 C31_4 H31_4 120.1
C30_4 C31_4 H31_4 120.1
C31_4 C32_4 C33_4 119.1(11)
C31_4 C32_4 H32_4 120.4
C33_4 C32_4 H32_4 120.4
C34_4 C33_4 C32_4 123.0(10)
C34_4 C33_4 C28_4 119.3(9)
C32_4 C33_4 C28_4 117.7(9)
C25_4 C34_4 C33_4 120.9(11)
C25_4 C34_4 H34_4 119.6
C33_4 C34_4 H34_4 119.6
C44_4 C35_4 C36_4 119.9(10)
C44_4 C35_4 N20_4 119.4(10)
C36_4 C35_4 N20_4 120.7(10)
C37_4 C36_4 C35_4 121.2(11)
C37_4 C36_4 H36_4 119.4
C35_4 C36_4 H36_4 119.4
C36_4 C37_4 C38_4 120.2(10)
C36_4 C37_4 H37_4 119.9
C38_4 C37_4 H37_4 119.9
N39_4 C38_4 C43_4 121.4(8)
N39_4 C38_4 C37_4 119.4(9)
C43_4 C38_4 C37_4 119.2(8)
C40_4 N39_4 C38_4 117.5(10)
C40_4 N39_4 Pd1_1 117.2(8)
C38_4 N39_4 Pd1_1 123.5(8)
N39_4 C40_4 C41_4 125.0(11)
N39_4 C40_4 H40_4 117.5
C41_4 C40_4 H40_4 117.5
C42_4 C41_4 C40_4 118.9(11)
C42_4 C41_4 H41_4 120.6
C40_4 C41_4 H41_4 120.6
C41_4 C42_4 C43_4 119.0(10)
C41_4 C42_4 H42_4 120.5
C43_4 C42_4 H42_4 120.5
C44_4 C43_4 C38_4 118.7(9)
C44_4 C43_4 C42_4 123.1(10)
C38_4 C43_4 C42_4 118.2(9)
C35_4 C44_4 C43_4 120.9(11)
C35_4 C44_4 H44_4 119.6
C43_4 C44_4 H44_4 119.6
F2_7 B1_7 F3_7 113.7(19)
F2_7 B1_7 F4_7 114(2)
F3_7 B1_7 F4_7 110(2)
F2_7 B1_7 F5_7 115(2)
F3_7 B1_7 F5_7 104.0(19)
F4_7 B1_7 F5_7 99.1(19)
F4_8 B1_8 F3_8 107.6(16)
F4_8 B1_8 F2_8 109.8(16)
F3_8 B1_8 F2_8 110.6(16)
F4_8 B1_8 F5_8 110.4(16)
F3_8 B1_8 F5_8 108.1(16)
F2_8 B1_8 F5_8 110.2(15)
F5_9 B1_9 F2_9 113.0(16)
F5_9 B1_9 F4_9 109.2(16)
F2_9 B1_9 F4_9 107.4(17)
F5_9 B1_9 F3_9 111.4(15)
F2_9 B1_9 F3_9 107.5(15)
F4_9 B1_9 F3_9 108.2(16)
F3_10 B1_10 F5_10 107(2)
F3_10 B1_10 F2_10 107(2)
F5_10 B1_10 F2_10 112(3)
F3_10 B1_10 F4_10 111(2)
F5_10 B1_10 F4_10 107(2)
F2_10 B1_10 F4_10 112(3)
C2_11 N1_11 Pd1_1 173.9(17)
N1_11 C2_11 C3_11 178(2)
C2_11 C3_11 H3A_11 109.5
C2_11 C3_11 H3B_11 109.5
H3A_11 C3_11 H3B_11 109.5
C2_11 C3_11 H3C_11 109.5
H3A_11 C3_11 H3C_11 109.5
H3B_11 C3_11 H3C_11 109.5
C2_12 N1_12 Pd2_1 175.8(17)
N1_12 C2_12 C3_12 175(2)
C2_12 C3_12 H3A_12 109.5
C2_12 C3_12 H3B_12 109.5
H3A_12 C3_12 H3B_12 109.5
C2_12 C3_12 H3C_12 109.5
H3A_12 C3_12 H3C_12 109.5
H3B_12 C3_12 H3C_12 109.5
N1_13 C2_13 C3_13 177(4)
C2_13 C3_13 H3A_13 109.5
C2_13 C3_13 H3B_13 109.5
H3A_13 C3_13 H3B_13 109.5
C2_13 C3_13 H3C_13 109.5
H3A_13 C3_13 H3C_13 109.5
H3B_13 C3_13 H3C_13 109.5
N1_14 C2_14 C3_14 176(3)
C2_14 C3_14 H3A_14 109.5
C2_14 C3_14 H3B_14 109.5
H3A_14 C3_14 H3B_14 109.5
C2_14 C3_14 H3C_14 109.5
H3A_14 C3_14 H3C_14 109.5
H3B_14 C3_14 H3C_14 109.5
N1_15 C2_15 C3_15 177(3)
C2_15 C3_15 H3A_15 109.5
C2_15 C3_15 H3B_15 109.5
H3A_15 C3_15 H3B_15 109.5
C2_15 C3_15 H3C_15 109.5
H3A_15 C3_15 H3C_15 109.5
H3B_15 C3_15 H3C_15 109.5
N1_16 C2_16 C3_16 177(4)
C2_16 C3_16 H3A_16 109.5
C2_16 C3_16 H3B_16 109.5
H3A_16 C3_16 H3B_16 109.5
C2_16 C3_16 H3C_16 109.5
H3A_16 C3_16 H3C_16 109.5
H3B_16 C3_16 H3C_16 109.5
C9_5a C1_5a C5_5a 120.5(14)
C9_5a C1_5a C2_5a 119.9(13)
C5_5a C1_5a C2_5a 107.0(11)
C12_5a C2_5a C3_5a 118.8(13)
C12_5a C2_5a C1_5a 120.0(14)
C3_5a C2_5a C1_5a 109.2(11)
C15_5a C3_5a C4_5a 122.2(14)
C15_5a C3_5a C2_5a 119.0(14)
C4_5a C3_5a C2_5a 106.7(12)
C18_5a C4_5a C3_5a 118.5(14)
C18_5a C4_5a C5_5a 119.8(14)
C3_5a C4_5a C5_5a 109.2(11)
C6_5a C5_5a C1_5a 119.2(13)
C6_5a C5_5a C4_5a 120.9(13)
C1_5a C5_5a C4_5a 107.9(11)
C5_5a C6_5a C7_5a 121.3(14)
C5_5a C6_5a C20_5a 119.1(13)
C7_5a C6_5a C20_5a 108.6(11)
C8_5a C7_5a C6_5a 119.9(13)
C8_5a C7_5a C22_5a 121.0(14)
C6_5a C7_5a C22_5a 107.0(11)
C7_5a C8_5a C25_5a 120.4(13)
C7_5a C8_5a C9_5a 118.9(13)
C25_5a C8_5a C9_5a 108.8(11)
C1_5a C9_5a C10_5a 120.4(14)
C1_5a C9_5a C8_5a 120.3(13)
C10_5a C9_5a C8_5a 107.4(11)
C11_5a C10_5a C9_5a 118.9(14)
C11_5a C10_5a C26_5a 122.1(14)
C9_5a C10_5a C26_5a 107.9(11)
C10_5a C11_5a C12_5a 121.9(14)
C10_5a C11_5a C29_5a 118.1(13)
C12_5a C11_5a C29_5a 108.3(11)
C2_5a C12_5a C13_5a 122.1(13)
C2_5a C12_5a C11_5a 118.9(14)
C13_5a C12_5a C11_5a 107.4(11)
C14_5a C13_5a C12_5a 118.8(14)
C14_5a C13_5a C30_5a 119.3(14)
C12_5a C13_5a C30_5a 108.7(12)
C13_5a C14_5a C15_5a 119.9(14)
C13_5a C14_5a C33_5a 120.5(14)
C15_5a C14_5a C33_5a 108.4(11)
C3_5a C15_5a C16_5a 118.5(14)
C3_5a C15_5a C14_5a 121.4(14)
C16_5a C15_5a C14_5a 107.7(12)
C17_5a C16_5a C15_5a 120.6(14)
C17_5a C16_5a C34_5a 119.2(14)
C15_5a C16_5a C34_5a 108.3(12)
C16_5a C17_5a C37_5a 121.3(14)
C16_5a C17_5a C18_5a 119.7(14)
C37_5a C17_5a C18_5a 107.2(11)
C4_5a C18_5a C19_5a 119.9(14)
C4_5a C18_5a C17_5a 120.5(13)
C19_5a C18_5a C17_5a 108.5(11)
C20_5a C19_5a C18_5a 119.5(14)
C20_5a C19_5a C38_5a 120.0(14)
C18_5a C19_5a C38_5a 108.1(12)
C19_5a C20_5a C21_5a 119.3(14)
C19_5a C20_5a C6_5a 120.7(14)
C21_5a C20_5a C6_5a 108.0(12)
C40_5a C21_5a C20_5a 121.0(14)
C40_5a C21_5a C22_5a 119.8(14)
C20_5a C21_5a C22_5a 107.6(12)
C23_5a C22_5a C7_5a 117.9(14)
C23_5a C22_5a C21_5a 119.7(14)
C7_5a C22_5a C21_5a 108.8(11)
C22_5a C23_5a C24_5a 122.0(15)
C22_5a C23_5a C42_5a 120.5(14)
C24_5a C23_5a C42_5a 106.8(11)
C25_5a C24_5a C23_5a 120.2(13)
C25_5a C24_5a C44_5a 118.7(14)
C23_5a C24_5a C44_5a 109.2(11)
C24_5a C25_5a C8_5a 118.5(13)
C24_5a C25_5a C26_5a 120.8(14)
C8_5a C25_5a C26_5a 107.8(11)
C27_5a C26_5a C25_5a 120.2(14)
C27_5a C26_5a C10_5a 119.6(13)
C25_5a C26_5a C10_5a 108.1(11)
C26_5a C27_5a C45_5a 119.5(13)
C26_5a C27_5a C28_5a 118.8(13)
C45_5a C27_5a C28_5a 109.4(11)
C29_5a C28_5a C47_5a 120.5(14)
C29_5a C28_5a C27_5a 120.7(14)
C47_5a C28_5a C27_5a 106.9(11)
C28_5a C29_5a C30_5a 119.7(13)
C28_5a C29_5a C11_5a 120.8(14)
C30_5a C29_5a C11_5a 107.9(11)
C31_5a C30_5a C29_5a 119.5(13)
C31_5a C30_5a C13_5a 120.4(14)
C29_5a C30_5a C13_5a 107.7(12)
C30_5a C31_5a C48_5a 120.5(14)
C30_5a C31_5a C32_5a 120.1(14)
C48_5a C31_5a C32_5a 108.0(12)
C33_5a C32_5a C50_5a 118.2(14)
C33_5a C32_5a C31_5a 119.8(14)
C50_5a C32_5a C31_5a 108.9(11)
C32_5a C33_5a C34_5a 121.8(14)
C32_5a C33_5a C14_5a 119.9(13)
C34_5a C33_5a C14_5a 106.9(11)
C35_5a C34_5a C33_5a 120.8(14)
C35_5a C34_5a C16_5a 119.1(14)
C33_5a C34_5a C16_5a 108.6(12)
C34_5a C35_5a C36_5a 121.4(14)
C34_5a C35_5a C51_5a 117.6(14)
C36_5a C35_5a C51_5a 107.9(11)
C37_5a C36_5a C35_5a 119.5(14)
C37_5a C36_5a C53_5a 119.6(14)
C35_5a C36_5a C53_5a 108.4(12)
C36_5a C37_5a C38_5a 120.1(14)
C36_5a C37_5a C17_5a 119.4(14)
C38_5a C37_5a C17_5a 108.9(12)
C39_5a C38_5a C37_5a 119.7(14)
C39_5a C38_5a C19_5a 120.1(14)
C37_5a C38_5a C19_5a 107.3(12)
C38_5a C39_5a C40_5a 119.5(14)
C38_5a C39_5a C54_5a 120.8(14)
C40_5a C39_5a C54_5a 108.3(12)
C21_5a C40_5a C39_5a 120.1(14)
C21_5a C40_5a C41_5a 120.0(14)
C39_5a C40_5a C41_5a 108.1(12)
C42_5a C41_5a C55_5a 119.0(14)
C42_5a C41_5a C40_5a 120.4(13)
C55_5a C41_5a C40_5a 108.1(11)
C41_5a C42_5a C43_5a 121.1(14)
C41_5a C42_5a C23_5a 119.6(14)
C43_5a C42_5a C23_5a 107.9(11)
C57_5a C43_5a C44_5a 119.1(14)
C57_5a C43_5a C42_5a 119.4(14)
C44_5a C43_5a C42_5a 108.5(11)
C45_5a C44_5a C43_5a 120.9(14)
C45_5a C44_5a C24_5a 120.2(14)
C43_5a C44_5a C24_5a 107.6(11)
C44_5a C45_5a C27_5a 120.5(13)
C44_5a C45_5a C46_5a 119.1(14)
C27_5a C45_5a C46_5a 107.0(11)
C58_5a C46_5a C45_5a 120.7(13)
C58_5a C46_5a C47_5a 119.1(14)
C45_5a C46_5a C47_5a 108.4(11)
C48_5a C47_5a C28_5a 119.3(13)
C48_5a C47_5a C46_5a 120.5(14)
C28_5a C47_5a C46_5a 108.4(11)
C47_5a C48_5a C31_5a 120.4(13)
C47_5a C48_5a C49_5a 119.9(13)
C31_5a C48_5a C49_5a 107.6(11)
C59_5a C49_5a C50_5a 120.0(14)
C59_5a C49_5a C48_5a 119.7(13)
C50_5a C49_5a C48_5a 109.1(11)
C51_5a C50_5a C49_5a 121.2(13)
C51_5a C50_5a C32_5a 120.4(13)
C49_5a C50_5a C32_5a 106.4(11)
C50_5a C51_5a C35_5a 121.1(14)
C50_5a C51_5a C52_5a 118.5(13)
C35_5a C51_5a C52_5a 108.3(11)
C60_5a C52_5a C53_5a 119.6(13)
C60_5a C52_5a C51_5a 120.2(14)
C53_5a C52_5a C51_5a 108.0(11)
C54_5a C53_5a C52_5a 120.0(14)
C54_5a C53_5a C36_5a 120.7(14)
C52_5a C53_5a C36_5a 107.4(11)
C53_5a C54_5a C39_5a 119.1(14)
C53_5a C54_5a C55_5a 120.9(14)
C39_5a C54_5a C55_5a 107.6(12)
C56_5a C55_5a C41_5a 121.4(14)
C56_5a C55_5a C54_5a 118.9(14)
C41_5a C55_5a C54_5a 107.8(11)
C55_5a C56_5a C57_5a 119.5(14)
C55_5a C56_5a C60_5a 120.7(14)
C57_5a C56_5a C60_5a 109.2(12)
C43_5a C57_5a C56_5a 119.6(14)
C43_5a C57_5a C58_5a 120.4(14)
C56_5a C57_5a C58_5a 107.5(12)
C46_5a C58_5a C57_5a 119.8(14)
C46_5a C58_5a C59_5a 120.7(14)
C57_5a C58_5a C59_5a 108.0(12)
C49_5a C59_5a C60_5a 119.5(14)
C49_5a C59_5a C58_5a 120.0(14)
C60_5a C59_5a C58_5a 108.7(11)
C52_5a C60_5a C59_5a 120.7(14)
C52_5a C60_5a C56_5a 119.9(13)
C59_5a C60_5a C56_5a 106.6(11)
C9_6b C1_6b C2_6b 120.1(16)
C9_6b C1_6b C5_6b 120.0(17)
C2_6b C1_6b C5_6b 107.8(13)
C12_6b C2_6b C1_6b 119.5(16)
C12_6b C2_6b C3_6b 120.3(16)
C1_6b C2_6b C3_6b 108.2(13)
C15_6b C3_6b C2_6b 119.4(18)
C15_6b C3_6b C4_6b 119.3(18)
C2_6b C3_6b C4_6b 108.3(14)
C18_6b C4_6b C3_6b 120.4(17)
C18_6b C4_6b C5_6b 120.4(17)
C3_6b C4_6b C5_6b 107.4(13)
C6_6b C5_6b C4_6b 119.9(16)
C6_6b C5_6b C1_6b 119.6(16)
C4_6b C5_6b C1_6b 108.3(13)
C5_6b C6_6b C7_6b 120.7(16)
C5_6b C6_6b C20_6b 119.8(15)
C7_6b C6_6b C20_6b 107.8(13)
C8_6b C7_6b C6_6b 119.5(16)
C8_6b C7_6b C22_6b 120.3(17)
C6_6b C7_6b C22_6b 108.1(13)
C7_6b C8_6b C9_6b 120.3(16)
C7_6b C8_6b C25_6b 120.2(16)
C9_6b C8_6b C25_6b 107.7(13)
C1_6b C9_6b C8_6b 120.0(17)
C1_6b C9_6b C10_6b 120.2(17)
C8_6b C9_6b C10_6b 108.1(13)
C11_6b C10_6b C26_6b 120.1(17)
C11_6b C10_6b C9_6b 119.8(17)
C26_6b C10_6b C9_6b 107.9(14)
C10_6b C11_6b C12_6b 120.0(17)
C10_6b C11_6b C29_6b 120.3(17)
C12_6b C11_6b C29_6b 107.6(13)
C2_6b C12_6b C11_6b 120.5(17)
C2_6b C12_6b C13_6b 119.5(16)
C11_6b C12_6b C13_6b 108.1(13)
C14_6b C13_6b C12_6b 120.5(18)
C14_6b C13_6b C30_6b 119.3(18)
C12_6b C13_6b C30_6b 108.2(14)
C13_6b C14_6b C15_6b 119.5(17)
C13_6b C14_6b C33_6b 120.9(17)
C15_6b C14_6b C33_6b 107.8(13)
C3_6b C15_6b C16_6b 120.5(18)
C3_6b C15_6b C14_6b 120.8(17)
C16_6b C15_6b C14_6b 108.4(13)
C17_6b C16_6b C15_6b 120.4(18)
C17_6b C16_6b C34_6b 120.3(18)
C15_6b C16_6b C34_6b 107.9(14)
C16_6b C17_6b C37_6b 120.0(17)
C16_6b C17_6b C18_6b 119.3(17)
C37_6b C17_6b C18_6b 108.1(13)
C4_6b C18_6b C19_6b 119.7(17)
C4_6b C18_6b C17_6b 120.0(16)
C19_6b C18_6b C17_6b 108.0(13)
C20_6b C19_6b C18_6b 120.0(18)
C20_6b C19_6b C38_6b 120.3(18)
C18_6b C19_6b C38_6b 107.7(14)
C19_6b C20_6b C6_6b 120.2(17)
C19_6b C20_6b C21_6b 119.4(17)
C6_6b C20_6b C21_6b 108.2(13)
C40_6b C21_6b C22_6b 119.4(19)
C40_6b C21_6b C20_6b 120.0(18)
C22_6b C21_6b C20_6b 107.8(14)
C23_6b C22_6b C21_6b 120.3(17)
C23_6b C22_6b C7_6b 119.7(17)
C21_6b C22_6b C7_6b 108.1(13)
C22_6b C23_6b C42_6b 120.1(18)
C22_6b C23_6b C24_6b 120.0(18)
C42_6b C23_6b C24_6b 107.7(14)
C25_6b C24_6b C23_6b 120.6(17)
C25_6b C24_6b C44_6b 118.8(17)
C23_6b C24_6b C44_6b 108.3(14)
C24_6b C25_6b C26_6b 120.3(17)
C24_6b C25_6b C8_6b 119.2(16)
C26_6b C25_6b C8_6b 108.2(13)
C27_6b C26_6b C25_6b 120.9(17)
C27_6b C26_6b C10_6b 119.4(16)
C25_6b C26_6b C10_6b 108.1(13)
C26_6b C27_6b C28_6b 120.6(16)
C26_6b C27_6b C45_6b 119.1(16)
C28_6b C27_6b C45_6b 108.1(13)
C29_6b C28_6b C27_6b 120.1(18)
C29_6b C28_6b C47_6b 119.5(18)
C27_6b C28_6b C47_6b 108.5(14)
C28_6b C29_6b C30_6b 119.6(17)
C28_6b C29_6b C11_6b 119.6(17)
C30_6b C29_6b C11_6b 108.6(13)
C31_6b C30_6b C29_6b 121.0(17)
C31_6b C30_6b C13_6b 119.6(18)
C29_6b C30_6b C13_6b 107.5(13)
C30_6b C31_6b C32_6b 120.9(18)
C30_6b C31_6b C48_6b 119.8(18)
C32_6b C31_6b C48_6b 107.6(14)
C33_6b C32_6b C31_6b 119.3(17)
C33_6b C32_6b C50_6b 119.9(17)
C31_6b C32_6b C50_6b 108.8(13)
C32_6b C33_6b C14_6b 120.0(17)
C32_6b C33_6b C34_6b 119.3(18)
C14_6b C33_6b C34_6b 108.1(13)
C35_6b C34_6b C33_6b 121.0(18)
C35_6b C34_6b C16_6b 119.5(17)
C33_6b C34_6b C16_6b 107.7(14)
C34_6b C35_6b C36_6b 120.3(17)
C34_6b C35_6b C51_6b 119.7(17)
C36_6b C35_6b C51_6b 107.9(13)
C37_6b C36_6b C35_6b 120.2(19)
C37_6b C36_6b C53_6b 119.6(17)
C35_6b C36_6b C53_6b 108.2(14)
C36_6b C37_6b C17_6b 119.7(17)
C36_6b C37_6b C38_6b 120.4(18)
C17_6b C37_6b C38_6b 107.9(13)
C39_6b C38_6b C37_6b 119.7(18)
C39_6b C38_6b C19_6b 119.9(18)
C37_6b C38_6b C19_6b 108.2(14)
C38_6b C39_6b C40_6b 120.1(17)
C38_6b C39_6b C54_6b 120.1(17)
C40_6b C39_6b C54_6b 108.4(13)
C21_6b C40_6b C39_6b 120.3(17)
C21_6b C40_6b C41_6b 120.4(18)
C39_6b C40_6b C41_6b 107.7(13)
C42_6b C41_6b C55_6b 119.5(17)
C42_6b C41_6b C40_6b 119.7(17)
C55_6b C41_6b C40_6b 108.0(13)
C41_6b C42_6b C43_6b 120.2(18)
C41_6b C42_6b C23_6b 120.0(17)
C43_6b C42_6b C23_6b 108.0(13)
C57_6b C43_6b C44_6b 119.4(17)
C57_6b C43_6b C42_6b 120.5(17)
C44_6b C43_6b C42_6b 108.6(13)
C45_6b C44_6b C43_6b 120.4(19)
C45_6b C44_6b C24_6b 120.8(18)
C43_6b C44_6b C24_6b 107.5(14)
C44_6b C45_6b C27_6b 120.0(17)
C44_6b C45_6b C46_6b 120.2(17)
C27_6b C45_6b C46_6b 107.4(13)
C58_6b C46_6b C47_6b 119.4(17)
C58_6b C46_6b C45_6b 119.4(17)
C47_6b C46_6b C45_6b 108.8(13)
C48_6b C47_6b C46_6b 119.7(17)
C48_6b C47_6b C28_6b 121.1(16)
C46_6b C47_6b C28_6b 107.2(13)
C47_6b C48_6b C31_6b 118.9(16)
C47_6b C48_6b C49_6b 121.3(17)
C31_6b C48_6b C49_6b 107.9(13)
C59_6b C49_6b C50_6b 120.3(17)
C59_6b C49_6b C48_6b 118.7(16)
C50_6b C49_6b C48_6b 108.4(13)
C51_6b C50_6b C49_6b 120.0(16)
C51_6b C50_6b C32_6b 121.1(16)
C49_6b C50_6b C32_6b 107.2(13)
C50_6b C51_6b C52_6b 119.9(16)
C50_6b C51_6b C35_6b 119.0(17)
C52_6b C51_6b C35_6b 108.0(13)
C60_6b C52_6b C51_6b 120.0(17)
C60_6b C52_6b C53_6b 119.3(16)
C51_6b C52_6b C53_6b 107.9(13)
C54_6b C53_6b C36_6b 120.1(17)
C54_6b C53_6b C52_6b 120.0(17)
C36_6b C53_6b C52_6b 108.0(13)
C53_6b C54_6b C55_6b 120.5(18)
C53_6b C54_6b C39_6b 120.0(17)
C55_6b C54_6b C39_6b 107.6(13)
C56_6b C55_6b C54_6b 119.6(17)
C56_6b C55_6b C41_6b 120.3(17)
C54_6b C55_6b C41_6b 108.1(13)
C55_6b C56_6b C60_6b 119.7(18)
C55_6b C56_6b C57_6b 120.1(19)
C60_6b C56_6b C57_6b 108.0(14)
C43_6b C57_6b C56_6b 119.3(19)
C43_6b C57_6b C58_6b 120.3(18)
C56_6b C57_6b C58_6b 108.3(14)
C46_6b C58_6b C57_6b 120.3(18)
C46_6b C58_6b C59_6b 120.7(18)
C57_6b C58_6b C59_6b 107.5(14)
C49_6b C59_6b C60_6b 119.6(17)
C49_6b C59_6b C58_6b 120.2(18)
C60_6b C59_6b C58_6b 108.4(13)
C52_6b C60_6b C56_6b 120.8(17)
C52_6b C60_6b C59_6b 120.1(17)
C56_6b C60_6b C59_6b 107.8(13)

loop_
_geom_bond_atom_site_label_1
_geom_bond_atom_site_label_2
_geom_bond_distance
Pd1_1 N1_11 1.985(18)
Pd1_1 N29_3 2.016(12)
Pd1_1 N29_2 2.022(12)
Pd1_1 N39_4 2.024(11)
Pd2_1 N39_3 2.000(12)
Pd2_1 N1_12 2.003(17)
Pd2_1 N39_2 2.033(11)
Pd2_1 N29_4 2.042(11)
C1_2 C2_2 1.538(9)
C1_2 H1A_2 0.9800
C1_2 H1B_2 0.9800
C1_2 H1C_2 0.9800
C2_2 C16_2 1.526(9)
C2_2 C15_2 1.527(9)
C2_2 C3_2 1.545(13)
C3_2 C4_2 1.520(13)
C3_2 H3A_2 0.9900
C3_2 H3B_2 0.9900
C4_2 C5_2 1.551(13)
C4_2 H4A_2 0.9900
C4_2 H4B_2 0.9900
C5_2 C24_2 1.520(9)
C5_2 C7_2 1.524(9)
C5_2 C6_2 1.537(9)
C6_2 H6A_2 0.9800
C6_2 H6B_2 0.9800
C6_2 H6C_2 0.9800
C7_2 C8_2 1.382(10)
C7_2 C15_2 1.398(11)
C8_2 C9_2 1.389(10)
C8_2 H8_2 0.9500
C9_2 C13_2 1.388(11)
C9_2 C10_2 1.481(10)
C10_2 O10A_2 1.210(11)
C10_2 N11_2 1.401(15)
N11_2 C12_2 1.396(15)
N11_2 C25_2 1.432(10)
C12_2 O12A_2 1.218(11)
C12_2 C13_2 1.480(10)
C13_2 C14_2 1.385(10)
C14_2 C15_2 1.390(11)
C14_2 H14_2 0.9500
C16_2 C17_2 1.387(10)
C16_2 C24_2 1.395(11)
C17_2 C18_2 1.397(10)
C17_2 H17_2 0.9500
C18_2 C22_2 1.390(11)
C18_2 C19_2 1.481(9)
C19_2 O19A_2 1.217(11)
C19_2 N20_2 1.410(15)
N20_2 C21_2 1.406(15)
N20_2 C35_2 1.439(10)
C21_2 O21A_2 1.209(11)
C21_2 C22_2 1.475(9)
C22_2 C23_2 1.390(10)
C23_2 C24_2 1.388(10)
C23_2 H23_2 0.9500
C25_2 C34_2 1.368(13)
C25_2 C26_2 1.385(12)
C26_2 C27_2 1.364(10)
C26_2 H26_2 0.9500
C27_2 C28_2 1.414(9)
C27_2 H27_2 0.9500
C28_2 N29_2 1.368(9)
C28_2 C33_2 1.418(9)
N29_2 C30_2 1.326(10)
C30_2 C31_2 1.393(13)
C30_2 H30_2 0.9500
C31_2 C32_2 1.364(12)
C31_2 H31_2 0.9500
C32_2 C33_2 1.417(10)
C32_2 H32_2 0.9500
C33_2 C34_2 1.412(10)
C34_2 H34_2 0.9500
C35_2 C44_2 1.376(13)
C35_2 C36_2 1.395(12)
C36_2 C37_2 1.363(10)
C36_2 H36_2 0.9500
C37_2 C38_2 1.413(9)
C37_2 H37_2 0.9500
C38_2 N39_2 1.373(9)
C38_2 C43_2 1.416(9)
N39_2 C40_2 1.320(10)
C40_2 C41_2 1.387(13)
C40_2 H40_2 0.9500
C41_2 C42_2 1.363(12)
C41_2 H41_2 0.9500
C42_2 C43_2 1.415(10)
C42_2 H42_2 0.9500
C43_2 C44_2 1.410(10)
C44_2 H44_2 0.9500
C1_3 C2_3 1.537(9)
C1_3 H1A_3 0.9800
C1_3 H1B_3 0.9800
C1_3 H1C_3 0.9800
C2_3 C16_3 1.519(9)
C2_3 C15_3 1.525(9)
C2_3 C3_3 1.539(14)
C3_3 C4_3 1.536(14)
C3_3 H3A_3 0.9900
C3_3 H3B_3 0.9900
C4_3 C5_3 1.541(14)
C4_3 H4A_3 0.9900
C4_3 H4B_3 0.9900
C5_3 C7_3 1.527(10)
C5_3 C24_3 1.529(9)
C5_3 C6_3 1.541(9)
C6_3 H6A_3 0.9800
C6_3 H6B_3 0.9800
C6_3 H6C_3 0.9800
C7_3 C8_3 1.385(11)
C7_3 C15_3 1.404(12)
C8_3 C9_3 1.393(10)
C8_3 H8_3 0.9500
C9_3 C13_3 1.390(12)
C9_3 C10_3 1.482(10)
C10_3 O10A_3 1.222(12)
C10_3 N11_3 1.398(16)
N11_3 C12_3 1.391(16)
N11_3 C25_3 1.439(10)
C12_3 O12A_3 1.220(12)
C12_3 C13_3 1.482(10)
C13_3 C14_3 1.394(10)
C14_3 C15_3 1.384(11)
C14_3 H14_3 0.9500
C16_3 C17_3 1.386(11)
C16_3 C24_3 1.400(12)
C17_3 C18_3 1.391(10)
C17_3 H17_3 0.9500
C18_3 C22_3 1.387(12)
C18_3 C19_3 1.480(10)
C19_3 O19A_3 1.204(12)
C19_3 N20_3 1.402(16)
N20_3 C21_3 1.411(16)
N20_3 C35_3 1.437(10)
C21_3 O21A_3 1.218(12)
C21_3 C22_3 1.483(10)
C22_3 C23_3 1.387(10)
C23_3 C24_3 1.387(11)
C23_3 H23_3 0.9500
C25_3 C34_3 1.369(13)
C25_3 C26_3 1.396(12)
C26_3 C27_3 1.362(10)
C26_3 H26_3 0.9500
C27_3 C28_3 1.414(9)
C27_3 H27_3 0.9500
C28_3 N29_3 1.372(10)
C28_3 C33_3 1.416(9)
N29_3 C30_3 1.320(10)
C30_3 C31_3 1.382(13)
C30_3 H30_3 0.9500
C31_3 C32_3 1.362(12)
C31_3 H31_3 0.9500
C32_3 C33_3 1.416(11)
C32_3 H32_3 0.9500
C33_3 C34_3 1.410(10)
C34_3 H34_3 0.9500
C35_3 C44_3 1.375(13)
C35_3 C36_3 1.389(12)
C36_3 C37_3 1.365(10)
C36_3 H36_3 0.9500
C37_3 C38_3 1.412(9)
C37_3 H37_3 0.9500
C38_3 N39_3 1.372(9)
C38_3 C43_3 1.419(9)
N39_3 C40_3 1.319(10)
C40_3 C41_3 1.383(13)
C40_3 H40_3 0.9500
C41_3 C42_3 1.363(12)
C41_3 H41_3 0.9500
C42_3 C43_3 1.418(11)
C42_3 H42_3 0.9500
C43_3 C44_3 1.406(10)
C44_3 H44_3 0.9500
C1_4 C2_4 1.536(9)
C1_4 H1A_4 0.9800
C1_4 H1B_4 0.9800
C1_4 H1C_4 0.9800
C2_4 C16_4 1.524(9)
C2_4 C15_4 1.525(9)
C2_4 C3_4 1.555(13)
C3_4 C4_4 1.519(13)
C3_4 H3A_4 0.9900
C3_4 H3B_4 0.9900
C4_4 C5_4 1.545(13)
C4_4 H4A_4 0.9900
C4_4 H4B_4 0.9900
C5_4 C7_4 1.523(9)
C5_4 C24_4 1.524(9)
C5_4 C6_4 1.537(9)
C6_4 H6A_4 0.9800
C6_4 H6B_4 0.9800
C6_4 H6C_4 0.9800
C7_4 C8_4 1.386(10)
C7_4 C15_4 1.399(11)
C8_4 C9_4 1.389(10)
C8_4 H8_4 0.9500
C9_4 C13_4 1.388(11)
C9_4 C10_4 1.478(9)
C10_4 O10A_4 1.218(11)
C10_4 N11_4 1.415(14)
N11_4 C12_4 1.413(14)
N11_4 C25_4 1.432(10)
C12_4 O12A_4 1.211(11)
C12_4 C13_4 1.477(9)
C13_4 C14_4 1.389(10)
C14_4 C15_4 1.399(10)
C14_4 H14_4 0.9500
C16_4 C17_4 1.386(10)
C16_4 C24_4 1.398(11)
C17_4 C18_4 1.391(10)
C17_4 H17_4 0.9500
C18_4 C22_4 1.392(11)
C18_4 C19_4 1.479(9)
C19_4 O19A_4 1.211(11)
C19_4 N20_4 1.404(14)
N20_4 C21_4 1.411(14)
N20_4 C35_4 1.430(10)
C21_4 O21A_4 1.212(11)
C21_4 C22_4 1.479(9)
C22_4 C23_4 1.389(10)
C23_4 C24_4 1.388(10)
C23_4 H23_4 0.9500
C25_4 C26_4 1.383(12)
C25_4 C34_4 1.383(13)
C26_4 C27_4 1.364(10)
C26_4 H26_4 0.9500
C27_4 C28_4 1.413(9)
C27_4 H27_4 0.9500
C28_4 N29_4 1.368(9)
C28_4 C33_4 1.420(9)
N29_4 C30_4 1.322(10)
C30_4 C31_4 1.379(13)
C30_4 H30_4 0.9500
C31_4 C32_4 1.363(12)
C31_4 H31_4 0.9500
C32_4 C33_4 1.417(11)
C32_4 H32_4 0.9500
C33_4 C34_4 1.408(10)
C34_4 H34_4 0.9500
C35_4 C44_4 1.376(13)
C35_4 C36_4 1.387(12)
C36_4 C37_4 1.363(10)
C36_4 H36_4 0.9500
C37_4 C38_4 1.414(9)
C37_4 H37_4 0.9500
C38_4 N39_4 1.372(9)
C38_4 C43_4 1.414(9)
N39_4 C40_4 1.321(10)
C40_4 C41_4 1.383(13)
C40_4 H40_4 0.9500
C41_4 C42_4 1.365(12)
C41_4 H41_4 0.9500
C42_4 C43_4 1.419(10)
C42_4 H42_4 0.9500
C43_4 C44_4 1.408(10)
C44_4 H44_4 0.9500
B1_7 F2_7 1.330(19)
B1_7 F3_7 1.34(2)
B1_7 F4_7 1.37(2)
B1_7 F5_7 1.38(2)
B1_8 F4_8 1.369(18)
B1_8 F3_8 1.378(18)
B1_8 F2_8 1.382(18)
B1_8 F5_8 1.386(18)
B1_9 F5_9 1.356(18)
B1_9 F2_9 1.376(18)
B1_9 F4_9 1.383(18)
B1_9 F3_9 1.387(18)
B1_10 F3_10 1.40(2)
B1_10 F5_10 1.41(2)
B1_10 F2_10 1.42(2)
B1_10 F4_10 1.42(2)
N1_11 C2_11 1.084(17)
C2_11 C3_11 1.47(2)
C3_11 H3A_11 0.9800
C3_11 H3B_11 0.9800
C3_11 H3C_11 0.9800
N1_12 C2_12 1.122(17)
C2_12 C3_12 1.46(2)
C3_12 H3A_12 0.9800
C3_12 H3B_12 0.9800
C3_12 H3C_12 0.9800
N1_13 C2_13 1.18(2)
C2_13 C3_13 1.46(3)
C3_13 H3A_13 0.9800
C3_13 H3B_13 0.9800
C3_13 H3C_13 0.9800
N1_14 C2_14 1.120(19)
C2_14 C3_14 1.43(2)
C3_14 H3A_14 0.9800
C3_14 H3B_14 0.9800
C3_14 H3C_14 0.9800
N1_15 C2_15 1.16(2)
C2_15 C3_15 1.42(2)
C3_15 H3A_15 0.9800
C3_15 H3B_15 0.9800
C3_15 H3C_15 0.9800
N1_16 C2_16 1.18(2)
C2_16 C3_16 1.45(3)
C3_16 H3A_16 0.9800
C3_16 H3B_16 0.9800
C3_16 H3C_16 0.9800
C1_5a C9_5a 1.325(14)
C1_5a C5_5a 1.479(14)
C1_5a C2_5a 1.490(14)
C2_5a C12_5a 1.327(14)
C2_5a C3_5a 1.481(14)
C3_5a C15_5a 1.333(14)
C3_5a C4_5a 1.473(14)
C4_5a C18_5a 1.335(14)
C4_5a C5_5a 1.484(14)
C5_5a C6_5a 1.315(14)
C6_5a C7_5a 1.478(14)
C6_5a C20_5a 1.489(14)
C7_5a C8_5a 1.337(14)
C7_5a C22_5a 1.482(14)
C8_5a C25_5a 1.474(14)
C8_5a C9_5a 1.488(14)
C9_5a C10_5a 1.481(14)
C10_5a C11_5a 1.316(14)
C10_5a C26_5a 1.493(14)
C11_5a C12_5a 1.482(14)
C11_5a C29_5a 1.485(14)
C12_5a C13_5a 1.478(14)
C13_5a C14_5a 1.319(14)
C13_5a C30_5a 1.484(14)
C14_5a C15_5a 1.475(14)
C14_5a C33_5a 1.502(14)
C15_5a C16_5a 1.475(14)
C16_5a C17_5a 1.334(14)
C16_5a C34_5a 1.482(14)
C17_5a C37_5a 1.483(14)
C17_5a C18_5a 1.485(14)
C18_5a C19_5a 1.477(14)
C19_5a C20_5a 1.336(14)
C19_5a C38_5a 1.491(14)
C20_5a C21_5a 1.468(14)
C21_5a C40_5a 1.335(14)
C21_5a C22_5a 1.488(14)
C22_5a C23_5a 1.314(14)
C23_5a C24_5a 1.474(14)
C23_5a C42_5a 1.501(14)
C24_5a C25_5a 1.343(14)
C24_5a C44_5a 1.481(14)
C25_5a C26_5a 1.476(14)
C26_5a C27_5a 1.331(14)
C27_5a C45_5a 1.475(14)
C27_5a C28_5a 1.488(14)
C28_5a C29_5a 1.332(14)
C28_5a C47_5a 1.476(14)
C29_5a C30_5a 1.480(14)
C30_5a C31_5a 1.331(14)
C31_5a C48_5a 1.464(14)
C31_5a C32_5a 1.487(14)
C32_5a C33_5a 1.314(14)
C32_5a C50_5a 1.486(14)
C33_5a C34_5a 1.471(14)
C34_5a C35_5a 1.337(14)
C35_5a C36_5a 1.477(14)
C35_5a C51_5a 1.482(14)
C36_5a C37_5a 1.328(14)
C36_5a C53_5a 1.495(14)
C37_5a C38_5a 1.480(14)
C38_5a C39_5a 1.337(14)
C39_5a C40_5a 1.470(14)
C39_5a C54_5a 1.480(14)
C40_5a C41_5a 1.481(14)
C41_5a C42_5a 1.313(14)
C41_5a C55_5a 1.476(14)
C42_5a C43_5a 1.479(14)
C43_5a C57_5a 1.345(14)
C43_5a C44_5a 1.473(14)
C44_5a C45_5a 1.336(14)
C45_5a C46_5a 1.481(14)
C46_5a C58_5a 1.325(14)
C46_5a C47_5a 1.486(14)
C47_5a C48_5a 1.332(14)
C48_5a C49_5a 1.491(14)
C49_5a C59_5a 1.322(14)
C49_5a C50_5a 1.481(14)
C50_5a C51_5a 1.331(14)
C51_5a C52_5a 1.486(14)
C52_5a C60_5a 1.331(14)
C52_5a C53_5a 1.485(14)
C53_5a C54_5a 1.325(14)
C54_5a C55_5a 1.488(14)
C55_5a C56_5a 1.322(14)
C56_5a C57_5a 1.476(14)
C56_5a C60_5a 1.494(14)
C57_5a C58_5a 1.476(14)
C58_5a C59_5a 1.492(14)
C59_5a C60_5a 1.477(14)
C1_6b C9_6b 1.327(15)
C1_6b C2_6b 1.478(15)
C1_6b C5_6b 1.487(15)
C2_6b C12_6b 1.333(15)
C2_6b C3_6b 1.481(15)
C3_6b C15_6b 1.324(15)
C3_6b C4_6b 1.486(15)
C4_6b C18_6b 1.325(15)
C4_6b C5_6b 1.486(15)
C5_6b C6_6b 1.324(15)
C6_6b C7_6b 1.483(15)
C6_6b C20_6b 1.485(15)
C7_6b C8_6b 1.326(15)
C7_6b C22_6b 1.487(15)
C8_6b C9_6b 1.482(15)
C8_6b C25_6b 1.488(15)
C9_6b C10_6b 1.485(15)
C10_6b C11_6b 1.325(15)
C10_6b C26_6b 1.482(15)
C11_6b C12_6b 1.476(15)
C11_6b C29_6b 1.487(15)
C12_6b C13_6b 1.481(15)
C13_6b C14_6b 1.324(15)
C13_6b C30_6b 1.485(15)
C14_6b C15_6b 1.479(15)
C14_6b C33_6b 1.480(15)
C15_6b C16_6b 1.475(15)
C16_6b C17_6b 1.327(15)
C16_6b C34_6b 1.485(15)
C17_6b C37_6b 1.479(15)
C17_6b C18_6b 1.489(15)
C18_6b C19_6b 1.482(15)
C19_6b C20_6b 1.329(15)
C19_6b C38_6b 1.487(15)
C20_6b C21_6b 1.487(15)
C21_6b C40_6b 1.331(15)
C21_6b C22_6b 1.481(15)
C22_6b C23_6b 1.326(16)
C23_6b C42_6b 1.483(15)
C23_6b C24_6b 1.484(15)
C24_6b C25_6b 1.329(15)
C24_6b C44_6b 1.487(15)
C25_6b C26_6b 1.478(15)
C26_6b C27_6b 1.328(15)
C27_6b C28_6b 1.480(15)
C27_6b C45_6b 1.482(15)
C28_6b C29_6b 1.324(15)
C28_6b C47_6b 1.484(15)
C29_6b C30_6b 1.472(15)
C30_6b C31_6b 1.327(15)
C31_6b C32_6b 1.480(15)
C31_6b C48_6b 1.481(15)
C32_6b C33_6b 1.324(15)
C32_6b C50_6b 1.483(15)
C33_6b C34_6b 1.483(15)
C34_6b C35_6b 1.326(16)
C35_6b C36_6b 1.477(15)
C35_6b C51_6b 1.488(15)
C36_6b C37_6b 1.331(15)
C36_6b C53_6b 1.482(15)
C37_6b C38_6b 1.484(15)
C38_6b C39_6b 1.325(15)
C39_6b C40_6b 1.475(15)
C39_6b C54_6b 1.486(15)
C40_6b C41_6b 1.486(15)
C41_6b C42_6b 1.328(16)
C41_6b C55_6b 1.482(15)
C42_6b C43_6b 1.480(15)
C43_6b C57_6b 1.330(16)
C43_6b C44_6b 1.479(15)
C44_6b C45_6b 1.329(15)
C45_6b C46_6b 1.486(15)
C46_6b C58_6b 1.327(15)
C46_6b C47_6b 1.479(15)
C47_6b C48_6b 1.327(15)
C48_6b C49_6b 1.484(15)
C49_6b C59_6b 1.328(15)
C49_6b C50_6b 1.482(15)
C50_6b C51_6b 1.326(15)
C51_6b C52_6b 1.481(15)
C52_6b C60_6b 1.329(15)
C52_6b C53_6b 1.484(15)
C53_6b C54_6b 1.327(15)
C54_6b C55_6b 1.481(15)
C55_6b C56_6b 1.331(15)
C56_6b C60_6b 1.483(15)
C56_6b C57_6b 1.483(15)
C57_6b C58_6b 1.484(15)
C58_6b C59_6b 1.485(15)
C59_6b C60_6b 1.483(15)

loop_
_geom_torsion_atom_site_label_1
_geom_torsion_atom_site_label_2
_geom_torsion_atom_site_label_3
_geom_torsion_atom_site_label_4
_geom_torsion
C16_2 C2_2 C3_2 C4_2 -55.3(15)
C15_2 C2_2 C3_2 C4_2 56.4(15)
C1_2 C2_2 C3_2 C4_2 -179.1(13)
C2_2 C3_2 C4_2 C5_2 -1.0(19)
C3_2 C4_2 C5_2 C24_2 57.0(16)
C3_2 C4_2 C5_2 C7_2 -55.4(16)
C3_2 C4_2 C5_2 C6_2 -178.1(13)
C24_2 C5_2 C7_2 C8_2 127.2(13)
C6_2 C5_2 C7_2 C8_2 1.7(17)
C4_2 C5_2 C7_2 C8_2 -121.5(14)
C24_2 C5_2 C7_2 C15_2 -54.0(12)
C6_2 C5_2 C7_2 C15_2 -179.6(12)
C4_2 C5_2 C7_2 C15_2 57.2(12)
C15_2 C7_2 C8_2 C9_2 1.0(18)
C5_2 C7_2 C8_2 C9_2 179.6(11)
C7_2 C8_2 C9_2 C13_2 1.4(18)
C7_2 C8_2 C9_2 C10_2 179.4(11)
C13_2 C9_2 C10_2 O10A_2 179.0(15)
C8_2 C9_2 C10_2 O10A_2 1(2)
C13_2 C9_2 C10_2 N11_2 0.0(10)
C8_2 C9_2 C10_2 N11_2 -178.1(14)
O10A_2 C10_2 N11_2 C12_2 -177.9(15)
C9_2 C10_2 N11_2 C12_2 1.2(10)
O10A_2 C10_2 N11_2 C25_2 4.5(19)
C9_2 C10_2 N11_2 C25_2 -176.4(11)
C10_2 N11_2 C12_2 O12A_2 176.0(14)
C25_2 N11_2 C12_2 O12A_2 -6.4(18)
C10_2 N11_2 C12_2 C13_2 -1.9(11)
C25_2 N11_2 C12_2 C13_2 175.7(11)
C8_2 C9_2 C13_2 C14_2 -2.2(16)
C10_2 C9_2 C13_2 C14_2 179.4(12)
C8_2 C9_2 C13_2 C12_2 177.2(13)
C10_2 C9_2 C13_2 C12_2 -1.1(10)
O12A_2 C12_2 C13_2 C14_2 3(2)
N11_2 C12_2 C13_2 C14_2 -178.8(13)
O12A_2 C12_2 C13_2 C9_2 -176.0(15)
N11_2 C12_2 C13_2 C9_2 1.8(10)
C9_2 C13_2 C14_2 C15_2 0.5(16)
C12_2 C13_2 C14_2 C15_2 -178.8(12)
C13_2 C14_2 C15_2 C7_2 1.9(17)
C13_2 C14_2 C15_2 C2_2 -178.9(11)
C8_2 C7_2 C15_2 C14_2 -2.7(17)
C5_2 C7_2 C15_2 C14_2 178.5(12)
C8_2 C7_2 C15_2 C2_2 178.0(12)
C5_2 C7_2 C15_2 C2_2 -0.8(12)
C16_2 C2_2 C15_2 C14_2 -124.9(13)
C1_2 C2_2 C15_2 C14_2 -1.0(16)
C3_2 C2_2 C15_2 C14_2 122.8(13)
C16_2 C2_2 C15_2 C7_2 54.4(12)
C1_2 C2_2 C15_2 C7_2 178.2(12)
C3_2 C2_2 C15_2 C7_2 -58.0(12)
C15_2 C2_2 C16_2 C17_2 127.9(12)
C1_2 C2_2 C16_2 C17_2 3.8(16)
C3_2 C2_2 C16_2 C17_2 -119.5(13)
C15_2 C2_2 C16_2 C24_2 -54.1(12)
C1_2 C2_2 C16_2 C24_2 -178.2(11)
C3_2 C2_2 C16_2 C24_2 58.5(13)
C24_2 C16_2 C17_2 C18_2 -0.8(14)
C2_2 C16_2 C17_2 C18_2 177.0(12)
C16_2 C17_2 C18_2 C22_2 1.4(14)
C16_2 C17_2 C18_2 C19_2 -179.9(12)
C22_2 C18_2 C19_2 O19A_2 177.0(15)
C17_2 C18_2 C19_2 O19A_2 -2(2)
C22_2 C18_2 C19_2 N20_2 -0.8(10)
C17_2 C18_2 C19_2 N20_2 -179.6(12)
O19A_2 C19_2 N20_2 C21_2 -176.2(14)
C18_2 C19_2 N20_2 C21_2 1.7(10)
O19A_2 C19_2 N20_2 C35_2 1.2(19)
C18_2 C19_2 N20_2 C35_2 179.1(11)
C19_2 N20_2 C21_2 O21A_2 174.3(15)
C35_2 N20_2 C21_2 O21A_2 -3.1(18)
C19_2 N20_2 C21_2 C22_2 -2.0(10)
C35_2 N20_2 C21_2 C22_2 -179.3(11)
C17_2 C18_2 C22_2 C23_2 -0.9(14)
C19_2 C18_2 C22_2 C23_2 -179.9(11)
C17_2 C18_2 C22_2 C21_2 178.6(11)
C19_2 C18_2 C22_2 C21_2 -0.4(10)
O21A_2 C21_2 C22_2 C23_2 5(2)
N20_2 C21_2 C22_2 C23_2 -179.2(12)
O21A_2 C21_2 C22_2 C18_2 -174.5(16)
N20_2 C21_2 C22_2 C18_2 1.4(10)
C18_2 C22_2 C23_2 C24_2 -0.2(14)
C21_2 C22_2 C23_2 C24_2 -179.6(12)
C22_2 C23_2 C24_2 C16_2 0.8(15)
C22_2 C23_2 C24_2 C5_2 -177.6(12)
C17_2 C16_2 C24_2 C23_2 -0.3(14)
C2_2 C16_2 C24_2 C23_2 -178.3(11)
C17_2 C16_2 C24_2 C5_2 178.3(11)
C2_2 C16_2 C24_2 C5_2 0.2(13)
C7_2 C5_2 C24_2 C23_2 -127.1(12)
C6_2 C5_2 C24_2 C23_2 -3.0(17)
C4_2 C5_2 C24_2 C23_2 120.9(13)
C7_2 C5_2 C24_2 C16_2 54.4(12)
C6_2 C5_2 C24_2 C16_2 178.6(12)
C4_2 C5_2 C24_2 C16_2 -57.5(12)
C12_2 N11_2 C25_2 C34_2 -124.1(13)
C10_2 N11_2 C25_2 C34_2 53.3(16)
C12_2 N11_2 C25_2 C26_2 57.1(16)
C10_2 N11_2 C25_2 C26_2 -125.5(13)
C34_2 C25_2 C26_2 C27_2 -1.2(17)
N11_2 C25_2 C26_2 C27_2 177.5(14)
C25_2 C26_2 C27_2 C28_2 0.4(18)
C26_2 C27_2 C28_2 N29_2 -178.9(13)
C26_2 C27_2 C28_2 C33_2 0.9(15)
C27_2 C28_2 N29_2 C30_2 -178.6(13)
C33_2 C28_2 N29_2 C30_2 1.7(15)
C27_2 C28_2 N29_2 Pd1_1 25.2(14)
C33_2 C28_2 N29_2 Pd1_1 -154.6(9)
C28_2 N29_2 C30_2 C31_2 0.1(18)
Pd1_1 N29_2 C30_2 C31_2 155.9(12)
N29_2 C30_2 C31_2 C32_2 -1.8(19)
C30_2 C31_2 C32_2 C33_2 1.7(18)
C31_2 C32_2 C33_2 C34_2 179.8(14)
C31_2 C32_2 C33_2 C28_2 0.0(15)
N29_2 C28_2 C33_2 C34_2 178.5(13)
C27_2 C28_2 C33_2 C34_2 -1.3(13)
N29_2 C28_2 C33_2 C32_2 -1.7(14)
C27_2 C28_2 C33_2 C32_2 178.5(13)
C26_2 C25_2 C34_2 C33_2 0.7(16)
N11_2 C25_2 C34_2 C33_2 -178.0(13)
C32_2 C33_2 C34_2 C25_2 -179.3(13)
C28_2 C33_2 C34_2 C25_2 0.5(15)
C21_2 N20_2 C35_2 C44_2 -68.5(15)
C19_2 N20_2 C35_2 C44_2 114.5(13)
C21_2 N20_2 C35_2 C36_2 110.6(13)
C19_2 N20_2 C35_2 C36_2 -66.5(15)
C44_2 C35_2 C36_2 C37_2 2.2(16)
N20_2 C35_2 C36_2 C37_2 -176.9(13)
C35_2 C36_2 C37_2 C38_2 0.0(17)
C36_2 C37_2 C38_2 N39_2 178.3(13)
C36_2 C37_2 C38_2 C43_2 -3.0(15)
C37_2 C38_2 N39_2 C40_2 175.5(13)
C43_2 C38_2 N39_2 C40_2 -3.1(15)
C37_2 C38_2 N39_2 Pd2_1 -17.8(15)
C43_2 C38_2 N39_2 Pd2_1 163.6(9)
C38_2 N39_2 C40_2 C41_2 0.5(18)
Pd2_1 N39_2 C40_2 C41_2 -166.4(11)
N39_2 C40_2 C41_2 C42_2 2.5(19)
C40_2 C41_2 C42_2 C43_2 -2.7(17)
C41_2 C42_2 C43_2 C44_2 -179.5(14)
C41_2 C42_2 C43_2 C38_2 0.2(15)
N39_2 C38_2 C43_2 C44_2 -177.5(13)
C37_2 C38_2 C43_2 C44_2 3.9(13)
N39_2 C38_2 C43_2 C42_2 2.8(13)
C37_2 C38_2 C43_2 C42_2 -175.8(13)
C36_2 C35_2 C44_2 C43_2 -1.3(16)
N20_2 C35_2 C44_2 C43_2 177.8(13)
C42_2 C43_2 C44_2 C35_2 177.9(13)
C38_2 C43_2 C44_2 C35_2 -1.7(15)
C16_3 C2_3 C3_3 C4_3 -57.6(18)
C15_3 C2_3 C3_3 C4_3 56.9(18)
C1_3 C2_3 C3_3 C4_3 -179.8(15)
C2_3 C3_3 C4_3 C5_3 1(2)
C3_3 C4_3 C5_3 C7_3 -58.3(18)
C3_3 C4_3 C5_3 C24_3 55.2(19)
C3_3 C4_3 C5_3 C6_3 179.5(16)
C24_3 C5_3 C7_3 C8_3 126.8(16)
C6_3 C5_3 C7_3 C8_3 3.6(19)
C4_3 C5_3 C7_3 C8_3 -119.0(16)
C24_3 C5_3 C7_3 C15_3 -54.0(13)
C6_3 C5_3 C7_3 C15_3 -177.2(14)
C4_3 C5_3 C7_3 C15_3 60.2(13)
C15_3 C7_3 C8_3 C9_3 -2(2)
C5_3 C7_3 C8_3 C9_3 177.6(13)
C7_3 C8_3 C9_3 C13_3 0(2)
C7_3 C8_3 C9_3 C10_3 180.0(13)
C13_3 C9_3 C10_3 O10A_3 172.5(18)
C8_3 C9_3 C10_3 O10A_3 -7(2)
C13_3 C9_3 C10_3 N11_3 -0.7(11)
C8_3 C9_3 C10_3 N11_3 179.5(16)
O10A_3 C10_3 N11_3 C12_3 -173.3(17)
C9_3 C10_3 N11_3 C12_3 0.2(11)
O10A_3 C10_3 N11_3 C25_3 1(2)
C9_3 C10_3 N11_3 C25_3 174.0(12)
C10_3 N11_3 C12_3 O12A_3 178.7(18)
C25_3 N11_3 C12_3 O12A_3 5(2)
C10_3 N11_3 C12_3 C13_3 0.3(11)
C25_3 N11_3 C12_3 C13_3 -173.4(13)
C8_3 C9_3 C13_3 C14_3 1.0(18)
C10_3 C9_3 C13_3 C14_3 -178.8(13)
C8_3 C9_3 C13_3 C12_3 -179.3(15)
C10_3 C9_3 C13_3 C12_3 0.9(11)
O12A_3 C12_3 C13_3 C9_3 -179.1(18)
N11_3 C12_3 C13_3 C9_3 -0.8(11)
O12A_3 C12_3 C13_3 C14_3 1(2)
N11_3 C12_3 C13_3 C14_3 178.9(15)
C9_3 C13_3 C14_3 C15_3 -0.8(18)
C12_3 C13_3 C14_3 C15_3 179.5(14)
C13_3 C14_3 C15_3 C7_3 -0.5(19)
C13_3 C14_3 C15_3 C2_3 -176.7(13)
C8_3 C7_3 C15_3 C14_3 1.7(19)
C5_3 C7_3 C15_3 C14_3 -177.5(14)
C8_3 C7_3 C15_3 C2_3 178.4(14)
C5_3 C7_3 C15_3 C2_3 -0.8(13)
C16_3 C2_3 C15_3 C14_3 -127.8(15)
C1_3 C2_3 C15_3 C14_3 -5.3(19)
C3_3 C2_3 C15_3 C14_3 117.9(16)
C16_3 C2_3 C15_3 C7_3 55.7(13)
C1_3 C2_3 C15_3 C7_3 178.2(14)
C3_3 C2_3 C15_3 C7_3 -58.6(13)
C15_3 C2_3 C16_3 C17_3 126.5(14)
C1_3 C2_3 C16_3 C17_3 3.2(19)
C3_3 C2_3 C16_3 C17_3 -119.8(15)
C15_3 C2_3 C16_3 C24_3 -54.9(14)
C1_3 C2_3 C16_3 C24_3 -178.2(13)
C3_3 C2_3 C16_3 C24_3 58.8(14)
C24_3 C16_3 C17_3 C18_3 0.8(16)
C2_3 C16_3 C17_3 C18_3 179.3(14)
C16_3 C17_3 C18_3 C22_3 0.7(16)
C16_3 C17_3 C18_3 C19_3 178.9(14)
C22_3 C18_3 C19_3 O19A_3 178.9(18)
C17_3 C18_3 C19_3 O19A_3 1(2)
C22_3 C18_3 C19_3 N20_3 0.9(11)
C17_3 C18_3 C19_3 N20_3 -177.5(14)
O19A_3 C19_3 N20_3 C21_3 -178.2(16)
C18_3 C19_3 N20_3 C21_3 0.1(11)
O19A_3 C19_3 N20_3 C35_3 0(2)
C18_3 C19_3 N20_3 C35_3 177.9(12)
C19_3 N20_3 C21_3 O21A_3 174.4(17)
C35_3 N20_3 C21_3 O21A_3 -3(2)
C19_3 N20_3 C21_3 C22_3 -1.0(11)
C35_3 N20_3 C21_3 C22_3 -178.8(12)
C17_3 C18_3 C22_3 C23_3 -1.9(15)
C19_3 C18_3 C22_3 C23_3 179.6(13)
C17_3 C18_3 C22_3 C21_3 177.1(13)
C19_3 C18_3 C22_3 C21_3 -1.5(11)
O21A_3 C21_3 C22_3 C18_3 -173.9(16)
N20_3 C21_3 C22_3 C18_3 1.5(10)
O21A_3 C21_3 C22_3 C23_3 5(2)
N20_3 C21_3 C22_3 C23_3 -179.6(14)
C18_3 C22_3 C23_3 C24_3 1.5(16)
C21_3 C22_3 C23_3 C24_3 -177.3(13)
C22_3 C23_3 C24_3 C16_3 0.0(16)
C22_3 C23_3 C24_3 C5_3 -179.0(14)
C17_3 C16_3 C24_3 C23_3 -1.1(15)
C2_3 C16_3 C24_3 C23_3 -179.8(13)
C17_3 C16_3 C24_3 C5_3 178.0(13)
C2_3 C16_3 C24_3 C5_3 -0.7(14)
C7_3 C5_3 C24_3 C23_3 -126.0(14)
C6_3 C5_3 C24_3 C23_3 -2.9(19)
C4_3 C5_3 C24_3 C23_3 121.5(15)
C7_3 C5_3 C24_3 C16_3 54.9(14)
C6_3 C5_3 C24_3 C16_3 178.1(13)
C4_3 C5_3 C24_3 C16_3 -57.5(14)
C12_3 N11_3 C25_3 C34_3 -70.3(16)
C10_3 N11_3 C25_3 C34_3 116.5(14)
C12_3 N11_3 C25_3 C26_3 111.8(15)
C10_3 N11_3 C25_3 C26_3 -61.4(17)
C34_3 C25_3 C26_3 C27_3 -2.2(17)
N11_3 C25_3 C26_3 C27_3 175.7(15)
C25_3 C26_3 C27_3 C28_3 0.5(18)
C26_3 C27_3 C28_3 N29_3 -175.9(14)
C26_3 C27_3 C28_3 C33_3 1.3(16)
C27_3 C28_3 N29_3 C30_3 176.6(13)
C33_3 C28_3 N29_3 C30_3 -0.5(15)
C27_3 C28_3 N29_3 Pd1_1 -6.2(16)
C33_3 C28_3 N29_3 Pd1_1 176.7(9)
C28_3 N29_3 C30_3 C31_3 2.2(18)
Pd1_1 N29_3 C30_3 C31_3 -175.2(12)
N29_3 C30_3 C31_3 C32_3 -1.1(19)
C30_3 C31_3 C32_3 C33_3 -1.6(18)
C31_3 C32_3 C33_3 C34_3 -174.7(14)
C31_3 C32_3 C33_3 C28_3 3.1(16)
N29_3 C28_3 C33_3 C34_3 175.8(13)
C27_3 C28_3 C33_3 C34_3 -1.3(14)
N29_3 C28_3 C33_3 C32_3 -2.1(14)
C27_3 C28_3 C33_3 C32_3 -179.2(13)
C26_3 C25_3 C34_3 C33_3 2.2(17)
N11_3 C25_3 C34_3 C33_3 -175.7(14)
C32_3 C33_3 C34_3 C25_3 177.3(14)
C28_3 C33_3 C34_3 C25_3 -0.4(16)
C19_3 N20_3 C35_3 C44_3 67.7(16)
C21_3 N20_3 C35_3 C44_3 -114.7(14)
C19_3 N20_3 C35_3 C36_3 -111.9(14)
C21_3 N20_3 C35_3 C36_3 65.6(16)
C44_3 C35_3 C36_3 C37_3 -0.7(17)
N20_3 C35_3 C36_3 C37_3 179.0(14)
C35_3 C36_3 C37_3 C38_3 0.2(17)
C36_3 C37_3 C38_3 N39_3 -179.7(13)
C36_3 C37_3 C38_3 C43_3 0.5(15)
C37_3 C38_3 N39_3 C40_3 -177.9(13)
C43_3 C38_3 N39_3 C40_3 1.8(15)
C37_3 C38_3 N39_3 Pd2_1 -2.7(15)
C43_3 C38_3 N39_3 Pd2_1 177.1(9)
C38_3 N39_3 C40_3 C41_3 -1.1(18)
Pd2_1 N39_3 C40_3 C41_3 -176.6(11)
N39_3 C40_3 C41_3 C42_3 0.2(19)
C40_3 C41_3 C42_3 C43_3 -0.1(17)
C41_3 C42_3 C43_3 C44_3 179.7(13)
C41_3 C42_3 C43_3 C38_3 0.9(15)
N39_3 C38_3 C43_3 C44_3 179.4(13)
C37_3 C38_3 C43_3 C44_3 -0.8(13)
N39_3 C38_3 C43_3 C42_3 -1.7(13)
C37_3 C38_3 C43_3 C42_3 178.0(12)
C36_3 C35_3 C44_3 C43_3 0.4(16)
N20_3 C35_3 C44_3 C43_3 -179.3(13)
C42_3 C43_3 C44_3 C35_3 -178.4(13)
C38_3 C43_3 C44_3 C35_3 0.3(15)
C16_4 C2_4 C3_4 C4_4 -55.6(15)
C15_4 C2_4 C3_4 C4_4 55.5(15)
C1_4 C2_4 C3_4 C4_4 179.5(13)
C2_4 C3_4 C4_4 C5_4 -0.2(18)
C3_4 C4_4 C5_4 C7_4 -56.5(15)
C3_4 C4_4 C5_4 C24_4 55.6(16)
C3_4 C4_4 C5_4 C6_4 -180.0(13)
C24_4 C5_4 C7_4 C8_4 127.7(13)
C6_4 C5_4 C7_4 C8_4 3.1(17)
C4_4 C5_4 C7_4 C8_4 -119.3(14)
C24_4 C5_4 C7_4 C15_4 -54.2(12)
C6_4 C5_4 C7_4 C15_4 -178.8(11)
C4_4 C5_4 C7_4 C15_4 58.8(12)
C15_4 C7_4 C8_4 C9_4 2.0(18)
C5_4 C7_4 C8_4 C9_4 180.0(11)
C7_4 C8_4 C9_4 C13_4 -0.2(18)
C7_4 C8_4 C9_4 C10_4 177.7(11)
C13_4 C9_4 C10_4 O10A_4 179.0(15)
C8_4 C9_4 C10_4 O10A_4 1(2)
C13_4 C9_4 C10_4 N11_4 0.1(10)
C8_4 C9_4 C10_4 N11_4 -177.9(14)
O10A_4 C10_4 N11_4 C12_4 -179.0(14)
C9_4 C10_4 N11_4 C12_4 -0.1(10)
O10A_4 C10_4 N11_4 C25_4 -1.0(18)
C9_4 C10_4 N11_4 C25_4 177.9(11)
C10_4 N11_4 C12_4 O12A_4 178.5(14)
C25_4 N11_4 C12_4 O12A_4 0.5(18)
C10_4 N11_4 C12_4 C13_4 0.0(10)
C25_4 N11_4 C12_4 C13_4 -178.0(11)
C8_4 C9_4 C13_4 C14_4 -1.2(16)
C10_4 C9_4 C13_4 C14_4 -179.5(11)
C8_4 C9_4 C13_4 C12_4 178.2(12)
C10_4 C9_4 C13_4 C12_4 -0.1(10)
O12A_4 C12_4 C13_4 C9_4 -178.3(15)
N11_4 C12_4 C13_4 C9_4 0.1(10)
O12A_4 C12_4 C13_4 C14_4 1(2)
N11_4 C12_4 C13_4 C14_4 179.4(13)
C9_4 C13_4 C14_4 C15_4 0.7(16)
C12_4 C13_4 C14_4 C15_4 -178.5(12)
C13_4 C14_4 C15_4 C7_4 1.1(17)
C13_4 C14_4 C15_4 C2_4 -178.7(11)
C8_4 C7_4 C15_4 C14_4 -2.5(17)
C5_4 C7_4 C15_4 C14_4 179.3(11)
C8_4 C7_4 C15_4 C2_4 177.4(12)
C5_4 C7_4 C15_4 C2_4 -0.8(12)
C16_4 C2_4 C15_4 C14_4 -125.7(13)
C1_4 C2_4 C15_4 C14_4 0.2(17)
C3_4 C2_4 C15_4 C14_4 123.1(13)
C16_4 C2_4 C15_4 C7_4 54.4(12)
C1_4 C2_4 C15_4 C7_4 -179.6(12)
C3_4 C2_4 C15_4 C7_4 -56.8(12)
C15_4 C2_4 C16_4 C17_4 128.6(12)
C1_4 C2_4 C16_4 C17_4 3.0(17)
C3_4 C2_4 C16_4 C17_4 -120.4(13)
C15_4 C2_4 C16_4 C24_4 -52.4(12)
C1_4 C2_4 C16_4 C24_4 -178.0(11)
C3_4 C2_4 C16_4 C24_4 58.6(12)
C24_4 C16_4 C17_4 C18_4 1.4(14)
C2_4 C16_4 C17_4 C18_4 -179.7(12)
C16_4 C17_4 C18_4 C22_4 -0.2(14)
C16_4 C17_4 C18_4 C19_4 177.1(12)
C17_4 C18_4 C19_4 O19A_4 4(2)
C22_4 C18_4 C19_4 O19A_4 -178.2(15)
C17_4 C18_4 C19_4 N20_4 -177.1(12)
C22_4 C18_4 C19_4 N20_4 0.4(10)
O19A_4 C19_4 N20_4 C21_4 178.3(14)
C18_4 C19_4 N20_4 C21_4 -0.4(10)
O19A_4 C19_4 N20_4 C35_4 1.7(18)
C18_4 C19_4 N20_4 C35_4 -177.0(11)
C19_4 N20_4 C21_4 O21A_4 -179.6(14)
C35_4 N20_4 C21_4 O21A_4 -3.0(18)
C19_4 N20_4 C21_4 C22_4 0.2(10)
C35_4 N20_4 C21_4 C22_4 176.8(11)
C17_4 C18_4 C22_4 C23_4 -0.2(14)
C19_4 C18_4 C22_4 C23_4 -178.0(11)
C17_4 C18_4 C22_4 C21_4 177.4(11)
C19_4 C18_4 C22_4 C21_4 -0.3(10)
O21A_4 C21_4 C22_4 C23_4 -3(2)
N20_4 C21_4 C22_4 C23_4 177.5(12)
O21A_4 C21_4 C22_4 C18_4 179.9(14)
N20_4 C21_4 C22_4 C18_4 0.1(10)
C18_4 C22_4 C23_4 C24_4 -0.6(14)
C21_4 C22_4 C23_4 C24_4 -177.7(11)
C22_4 C23_4 C24_4 C16_4 1.9(14)
C22_4 C23_4 C24_4 C5_4 -177.2(12)
C17_4 C16_4 C24_4 C23_4 -2.3(14)
C2_4 C16_4 C24_4 C23_4 178.7(11)
C17_4 C16_4 C24_4 C5_4 176.9(11)
C2_4 C16_4 C24_4 C5_4 -2.1(13)
C7_4 C5_4 C24_4 C23_4 -124.7(12)
C6_4 C5_4 C24_4 C23_4 -0.2(17)
C4_4 C5_4 C24_4 C23_4 123.0(13)
C7_4 C5_4 C24_4 C16_4 56.1(12)
C6_4 C5_4 C24_4 C16_4 -179.4(11)
C4_4 C5_4 C24_4 C16_4 -56.2(13)
C12_4 N11_4 C25_4 C26_4 43.4(16)
C10_4 N11_4 C25_4 C26_4 -134.4(12)
C12_4 N11_4 C25_4 C34_4 -138.3(12)
C10_4 N11_4 C25_4 C34_4 44.0(15)
C34_4 C25_4 C26_4 C27_4 -2.4(16)
N11_4 C25_4 C26_4 C27_4 175.9(13)
C25_4 C26_4 C27_4 C28_4 -0.7(17)
C26_4 C27_4 C28_4 N29_4 -175.0(13)
C26_4 C27_4 C28_4 C33_4 3.6(15)
C27_4 C28_4 N29_4 C30_4 -178.2(13)
C33_4 C28_4 N29_4 C30_4 3.3(15)
C27_4 C28_4 N29_4 Pd2_1 15.1(15)
C33_4 C28_4 N29_4 Pd2_1 -163.4(9)
C28_4 N29_4 C30_4 C31_4 -1.9(18)
Pd2_1 N29_4 C30_4 C31_4 165.8(12)
N29_4 C30_4 C31_4 C32_4 -0.3(19)
C30_4 C31_4 C32_4 C33_4 0.9(18)
C31_4 C32_4 C33_4 C34_4 -177.1(14)
C31_4 C32_4 C33_4 C28_4 0.5(15)
N29_4 C28_4 C33_4 C34_4 175.1(13)
C27_4 C28_4 C33_4 C34_4 -3.5(13)
N29_4 C28_4 C33_4 C32_4 -2.6(14)
C27_4 C28_4 C33_4 C32_4 178.8(12)
C26_4 C25_4 C34_4 C33_4 2.5(16)
N11_4 C25_4 C34_4 C33_4 -176.0(13)
C32_4 C33_4 C34_4 C25_4 178.1(13)
C28_4 C33_4 C34_4 C25_4 0.5(15)
C19_4 N20_4 C35_4 C44_4 129.4(12)
C21_4 N20_4 C35_4 C44_4 -46.8(15)
C19_4 N20_4 C35_4 C36_4 -49.7(16)
C21_4 N20_4 C35_4 C36_4 134.1(12)
C44_4 C35_4 C36_4 C37_4 1.1(16)
N20_4 C35_4 C36_4 C37_4 -179.8(13)
C35_4 C36_4 C37_4 C38_4 0.6(17)
C36_4 C37_4 C38_4 N39_4 178.0(13)
C36_4 C37_4 C38_4 C43_4 -2.1(15)
C43_4 C38_4 N39_4 C40_4 -3.0(15)
C37_4 C38_4 N39_4 C40_4 177.0(13)
C43_4 C38_4 N39_4 Pd1_1 161.1(9)
C37_4 C38_4 N39_4 Pd1_1 -19.0(15)
C38_4 N39_4 C40_4 C41_4 0.9(18)
Pd1_1 N39_4 C40_4 C41_4 -164.2(11)
N39_4 C40_4 C41_4 C42_4 1.4(19)
C40_4 C41_4 C42_4 C43_4 -1.5(17)
N39_4 C38_4 C43_4 C44_4 -178.2(12)
C37_4 C38_4 C43_4 C44_4 1.9(13)
N39_4 C38_4 C43_4 C42_4 2.8(13)
C37_4 C38_4 C43_4 C42_4 -177.2(12)
C41_4 C42_4 C43_4 C44_4 -179.5(13)
C41_4 C42_4 C43_4 C38_4 -0.4(15)
C36_4 C35_4 C44_4 C43_4 -1.3(16)
N20_4 C35_4 C44_4 C43_4 179.6(12)
C38_4 C43_4 C44_4 C35_4 -0.2(15)
C42_4 C43_4 C44_4 C35_4 178.8(13)
C9_5a C1_5a C2_5a C12_5a 0(2)
C5_5a C1_5a C2_5a C12_5a -142.3(16)
C9_5a C1_5a C2_5a C3_5a 141.8(19)
C5_5a C1_5a C2_5a C3_5a -0.2(15)
C12_5a C2_5a C3_5a C15_5a 0(3)
C1_5a C2_5a C3_5a C15_5a -142.7(19)
C12_5a C2_5a C3_5a C4_5a 143.2(18)
C1_5a C2_5a C3_5a C4_5a 0.6(19)
C15_5a C3_5a C4_5a C18_5a -1(3)
C2_5a C3_5a C4_5a C18_5a -142.8(18)
C15_5a C3_5a C4_5a C5_5a 141(2)
C2_5a C3_5a C4_5a C5_5a -1(2)
C9_5a C1_5a C5_5a C6_5a 1(2)
C2_5a C1_5a C5_5a C6_5a 142.7(16)
C9_5a C1_5a C5_5a C4_5a -142.0(18)
C2_5a C1_5a C5_5a C4_5a -0.3(16)
C18_5a C4_5a C5_5a C6_5a 0(2)
C3_5a C4_5a C5_5a C6_5a -141.5(18)
C18_5a C4_5a C5_5a C1_5a 142.1(18)
C3_5a C4_5a C5_5a C1_5a 1(2)
C1_5a C5_5a C6_5a C7_5a 0.3(17)
C4_5a C5_5a C6_5a C7_5a 138.3(17)
C1_5a C5_5a C6_5a C20_5a -139.6(16)
C4_5a C5_5a C6_5a C20_5a -2(2)
C5_5a C6_5a C7_5a C8_5a -1(2)
C20_5a C6_5a C7_5a C8_5a 142.5(18)
C5_5a C6_5a C7_5a C22_5a -143.9(16)
C20_5a C6_5a C7_5a C22_5a -0.3(16)
C6_5a C7_5a C8_5a C25_5a -137.9(16)
C22_5a C7_5a C8_5a C25_5a 0(2)
C6_5a C7_5a C8_5a C9_5a 1(2)
C22_5a C7_5a C8_5a C9_5a 138.3(16)
C5_5a C1_5a C9_5a C10_5a 136.9(17)
C2_5a C1_5a C9_5a C10_5a 0(3)
C5_5a C1_5a C9_5a C8_5a -1(2)
C2_5a C1_5a C9_5a C8_5a -138.2(16)
C7_5a C8_5a C9_5a C1_5a 1(2)
C25_5a C8_5a C9_5a C1_5a 143.5(19)
C7_5a C8_5a C9_5a C10_5a -142.4(18)
C25_5a C8_5a C9_5a C10_5a 0.5(15)
C1_5a C9_5a C10_5a C11_5a 1(3)
C8_5a C9_5a C10_5a C11_5a 143.9(19)
C1_5a C9_5a C10_5a C26_5a -143.7(19)
C8_5a C9_5a C10_5a C26_5a -0.7(19)
C9_5a C10_5a C11_5a C12_5a -2(3)
C26_5a C10_5a C11_5a C12_5a 137.9(18)
C9_5a C10_5a C11_5a C29_5a -140.2(17)
C26_5a C10_5a C11_5a C29_5a -1(3)
C3_5a C2_5a C12_5a C13_5a 0(3)
C1_5a C2_5a C12_5a C13_5a 138.5(18)
C3_5a C2_5a C12_5a C11_5a -138.8(17)
C1_5a C2_5a C12_5a C11_5a -0.2(19)
C10_5a C11_5a C12_5a C2_5a 1(2)
C29_5a C11_5a C12_5a C2_5a 143.3(17)
C10_5a C11_5a C12_5a C13_5a -143(2)
C29_5a C11_5a C12_5a C13_5a -0.8(18)
C2_5a C12_5a C13_5a C14_5a -1(3)
C11_5a C12_5a C13_5a C14_5a 141.8(18)
C2_5a C12_5a C13_5a C30_5a -141.8(18)
C11_5a C12_5a C13_5a C30_5a 1(2)
C12_5a C13_5a C14_5a C15_5a 2(3)
C30_5a C13_5a C14_5a C15_5a 138.7(17)
C12_5a C13_5a C14_5a C33_5a -137.6(17)
C30_5a C13_5a C14_5a C33_5a -1(3)
C4_5a C3_5a C15_5a C16_5a 1(3)
C2_5a C3_5a C15_5a C16_5a 138.7(18)
C4_5a C3_5a C15_5a C14_5a -136.2(19)
C2_5a C3_5a C15_5a C14_5a 1(3)
C13_5a C14_5a C15_5a C3_5a -2(3)
C33_5a C14_5a C15_5a C3_5a 142(2)
C13_5a C14_5a C15_5a C16_5a -144(2)
C33_5a C14_5a C15_5a C16_5a 0.2(15)
C3_5a C15_5a C16_5a C17_5a -1(3)
C14_5a C15_5a C16_5a C17_5a 142(2)
C3_5a C15_5a C16_5a C34_5a -143(2)
C14_5a C15_5a C16_5a C34_5a -1(2)
C15_5a C16_5a C17_5a C37_5a -138.3(18)
C34_5a C16_5a C17_5a C37_5a 0(3)
C15_5a C16_5a C17_5a C18_5a 0(3)
C34_5a C16_5a C17_5a C18_5a 138.5(18)
C3_5a C4_5a C18_5a C19_5a 139.7(19)
C5_5a C4_5a C18_5a C19_5a 2(3)
C3_5a C4_5a C18_5a C17_5a 0(3)
C5_5a C4_5a C18_5a C17_5a -138.0(17)
C16_5a C17_5a C18_5a C4_5a 0(3)
C37_5a C17_5a C18_5a C4_5a 144(2)
C16_5a C17_5a C18_5a C19_5a -143(2)
C37_5a C17_5a C18_5a C19_5a 0.0(15)
C4_5a C18_5a C19_5a C20_5a -2(3)
C17_5a C18_5a C19_5a C20_5a 142(2)
C4_5a C18_5a C19_5a C38_5a -143.8(19)
C17_5a C18_5a C19_5a C38_5a 0(2)
C18_5a C19_5a C20_5a C21_5a -138.0(18)
C38_5a C19_5a C20_5a C21_5a -1(3)
C18_5a C19_5a C20_5a C6_5a 0(3)
C38_5a C19_5a C20_5a C6_5a 137.6(18)
C5_5a C6_5a C20_5a C19_5a 2(3)
C7_5a C6_5a C20_5a C19_5a -143(2)
C5_5a C6_5a C20_5a C21_5a 143.8(17)
C7_5a C6_5a C20_5a C21_5a -0.7(16)
C19_5a C20_5a C21_5a C40_5a 1(3)
C6_5a C20_5a C21_5a C40_5a -142(2)
C19_5a C20_5a C21_5a C22_5a 144(2)
C6_5a C20_5a C21_5a C22_5a 1.4(19)
C8_5a C7_5a C22_5a C23_5a -1(2)
C6_5a C7_5a C22_5a C23_5a 141.7(18)
C8_5a C7_5a C22_5a C21_5a -141.2(19)
C6_5a C7_5a C22_5a C21_5a 1(2)
C40_5a C21_5a C22_5a C23_5a 2(3)
C20_5a C21_5a C22_5a C23_5a -141.3(19)
C40_5a C21_5a C22_5a C7_5a 142.0(19)
C20_5a C21_5a C22_5a C7_5a -2(2)
C7_5a C22_5a C23_5a C24_5a 1(3)
C21_5a C22_5a C23_5a C24_5a 137(2)
C7_5a C22_5a C23_5a C42_5a -138.5(19)
C21_5a C22_5a C23_5a C42_5a -2(3)
C22_5a C23_5a C24_5a C25_5a -1(3)
C42_5a C23_5a C24_5a C25_5a 143.4(18)
C22_5a C23_5a C24_5a C44_5a -143(2)
C42_5a C23_5a C24_5a C44_5a 1(2)
C23_5a C24_5a C25_5a C8_5a 0(2)
C44_5a C24_5a C25_5a C8_5a 138.9(18)
C23_5a C24_5a C25_5a C26_5a -136.5(19)
C44_5a C24_5a C25_5a C26_5a 2(2)
C7_5a C8_5a C25_5a C24_5a 0(2)
C9_5a C8_5a C25_5a C24_5a -141.8(17)
C7_5a C8_5a C25_5a C26_5a 142.2(18)
C9_5a C8_5a C25_5a C26_5a 0.0(14)
C24_5a C25_5a C26_5a C27_5a -2(2)
C8_5a C25_5a C26_5a C27_5a -142.9(17)
C24_5a C25_5a C26_5a C10_5a 140.3(18)
C8_5a C25_5a C26_5a C10_5a -0.4(18)
C11_5a C10_5a C26_5a C27_5a 0(3)
C9_5a C10_5a C26_5a C27_5a 143.4(18)
C11_5a C10_5a C26_5a C25_5a -142.5(19)
C9_5a C10_5a C26_5a C25_5a 1(2)
C25_5a C26_5a C27_5a C45_5a 0(2)
C10_5a C26_5a C27_5a C45_5a -137.9(18)
C25_5a C26_5a C27_5a C28_5a 138.5(17)
C10_5a C26_5a C27_5a C28_5a 0(3)
C26_5a C27_5a C28_5a C29_5a 0(3)
C45_5a C27_5a C28_5a C29_5a 142(2)
C26_5a C27_5a C28_5a C47_5a -142.7(18)
C45_5a C27_5a C28_5a C47_5a -0.6(19)
C47_5a C28_5a C29_5a C30_5a -2(3)
C27_5a C28_5a C29_5a C30_5a -139.5(17)
C47_5a C28_5a C29_5a C11_5a 137.1(18)
C27_5a C28_5a C29_5a C11_5a -1(3)
C10_5a C11_5a C29_5a C28_5a 1(3)
C12_5a C11_5a C29_5a C28_5a -143(2)
C10_5a C11_5a C29_5a C30_5a 144.1(19)
C12_5a C11_5a C29_5a C30_5a 0.3(14)
C28_5a C29_5a C30_5a C31_5a 2(3)
C11_5a C29_5a C30_5a C31_5a -142(2)
C28_5a C29_5a C30_5a C13_5a 144(2)
C11_5a C29_5a C30_5a C13_5a 0.3(15)
C14_5a C13_5a C30_5a C31_5a 0(3)
C12_5a C13_5a C30_5a C31_5a 141(2)
C14_5a C13_5a C30_5a C29_5a -141(2)
C12_5a C13_5a C30_5a C29_5a -0.8(19)
C29_5a C30_5a C31_5a C48_5a -1(3)
C13_5a C30_5a C31_5a C48_5a -138.1(18)
C29_5a C30_5a C31_5a C32_5a 138.4(18)
C13_5a C30_5a C31_5a C32_5a 1(3)
C30_5a C31_5a C32_5a C33_5a -2(3)
C48_5a C31_5a C32_5a C33_5a 141.6(19)
C30_5a C31_5a C32_5a C50_5a -142.5(19)
C48_5a C31_5a C32_5a C50_5a 1(2)
C50_5a C32_5a C33_5a C34_5a 0(3)
C31_5a C32_5a C33_5a C34_5a -137.1(19)
C50_5a C32_5a C33_5a C14_5a 138.5(16)
C31_5a C32_5a C33_5a C14_5a 2(3)
C13_5a C14_5a C33_5a C32_5a 0(3)
C15_5a C14_5a C33_5a C32_5a -144(2)
C13_5a C14_5a C33_5a C34_5a 144(2)
C15_5a C14_5a C33_5a C34_5a 0.3(15)
C32_5a C33_5a C34_5a C35_5a 0(3)
C14_5a C33_5a C34_5a C35_5a -143.7(19)
C32_5a C33_5a C34_5a C16_5a 142.7(19)
C14_5a C33_5a C34_5a C16_5a -1(2)
C17_5a C16_5a C34_5a C35_5a 1(3)
C15_5a C16_5a C34_5a C35_5a 144.6(19)
C17_5a C16_5a C34_5a C33_5a -142(2)
C15_5a C16_5a C34_5a C33_5a 1(2)
C33_5a C34_5a C35_5a C36_5a 137(2)
C16_5a C34_5a C35_5a C36_5a -2(3)
C33_5a C34_5a C35_5a C51_5a 0(3)
C16_5a C34_5a C35_5a C51_5a -138.9(18)
C34_5a C35_5a C36_5a C37_5a 2(3)
C51_5a C35_5a C36_5a C37_5a 142.0(19)
C34_5a C35_5a C36_5a C53_5a -140.1(19)
C51_5a C35_5a C36_5a C53_5a 0(2)
C35_5a C36_5a C37_5a C38_5a -139.2(19)
C53_5a C36_5a C37_5a C38_5a -2(3)
C35_5a C36_5a C37_5a C17_5a 0(3)
C53_5a C36_5a C37_5a C17_5a 137.6(17)
C16_5a C17_5a C37_5a C36_5a -1(3)
C18_5a C17_5a C37_5a C36_5a -144(2)
C16_5a C17_5a C37_5a C38_5a 142(2)
C18_5a C17_5a C37_5a C38_5a -0.3(15)
C36_5a C37_5a C38_5a C39_5a 2(3)
C17_5a C37_5a C38_5a C39_5a -141(2)
C36_5a C37_5a C38_5a C19_5a 143(2)
C17_5a C37_5a C38_5a C19_5a 0(2)
C20_5a C19_5a C38_5a C39_5a -1(3)
C18_5a C19_5a C38_5a C39_5a 141(2)
C20_5a C19_5a C38_5a C37_5a -142(2)
C18_5a C19_5a C38_5a C37_5a 0(2)
C37_5a C38_5a C39_5a C40_5a 138.2(18)
C19_5a C38_5a C39_5a C40_5a 2(3)
C37_5a C38_5a C39_5a C54_5a -1(3)
C19_5a C38_5a C39_5a C54_5a -137.7(18)
C20_5a C21_5a C40_5a C39_5a -1(3)
C22_5a C21_5a C40_5a C39_5a -139.2(18)
C20_5a C21_5a C40_5a C41_5a 138.0(18)
C22_5a C21_5a C40_5a C41_5a -1(3)
C38_5a C39_5a C40_5a C21_5a -1(3)
C54_5a C39_5a C40_5a C21_5a 143(2)
C38_5a C39_5a C40_5a C41_5a -144(2)
C54_5a C39_5a C40_5a C41_5a 0.0(15)
C21_5a C40_5a C41_5a C42_5a -1(3)
C39_5a C40_5a C41_5a C42_5a 142.2(19)
C21_5a C40_5a C41_5a C55_5a -142.3(19)
C39_5a C40_5a C41_5a C55_5a 0.7(18)
C55_5a C41_5a C42_5a C43_5a -1(2)
C40_5a C41_5a C42_5a C43_5a -138.3(18)
C55_5a C41_5a C42_5a C23_5a 138.1(19)
C40_5a C41_5a C42_5a C23_5a 1(3)
C22_5a C23_5a C42_5a C41_5a 1(3)
C24_5a C23_5a C42_5a C41_5a -144.2(19)
C22_5a C23_5a C42_5a C43_5a 144.8(19)
C24_5a C23_5a C42_5a C43_5a 0(2)
C41_5a C42_5a C43_5a C57_5a 2(2)
C23_5a C42_5a C43_5a C57_5a -142(2)
C41_5a C42_5a C43_5a C44_5a 143(2)
C23_5a C42_5a C43_5a C44_5a -1(2)
C57_5a C43_5a C44_5a C45_5a -1(3)
C42_5a C43_5a C44_5a C45_5a -142(2)
C57_5a C43_5a C44_5a C24_5a 142.4(19)
C42_5a C43_5a C44_5a C24_5a 1(2)
C25_5a C24_5a C44_5a C45_5a 0(3)
C23_5a C24_5a C44_5a C45_5a 142(2)
C25_5a C24_5a C44_5a C43_5a -144.3(18)
C23_5a C24_5a C44_5a C43_5a -1(2)
C43_5a C44_5a C45_5a C27_5a 137.7(18)
C24_5a C44_5a C45_5a C27_5a -2(3)
C43_5a C44_5a C45_5a C46_5a 2(3)
C24_5a C44_5a C45_5a C46_5a -137.3(17)
C26_5a C27_5a C45_5a C44_5a 2(2)
C28_5a C27_5a C45_5a C44_5a -140(2)
C26_5a C27_5a C45_5a C46_5a 142.0(18)
C28_5a C27_5a C45_5a C46_5a 0.2(15)
C44_5a C45_5a C46_5a C58_5a -1(3)
C27_5a C45_5a C46_5a C58_5a -142.3(19)
C44_5a C45_5a C46_5a C47_5a 141.4(19)
C27_5a C45_5a C46_5a C47_5a 0.3(14)
C29_5a C28_5a C47_5a C48_5a 1(3)
C27_5a C28_5a C47_5a C48_5a 143.9(17)
C29_5a C28_5a C47_5a C46_5a -142.1(19)
C27_5a C28_5a C47_5a C46_5a 1(2)
C58_5a C46_5a C47_5a C48_5a 0(2)
C45_5a C46_5a C47_5a C48_5a -143.3(17)
C58_5a C46_5a C47_5a C28_5a 143(2)
C45_5a C46_5a C47_5a C28_5a -0.7(18)
C28_5a C47_5a C48_5a C31_5a 0(3)
C46_5a C47_5a C48_5a C31_5a 138.3(18)
C28_5a C47_5a C48_5a C49_5a -138.2(18)
C46_5a C47_5a C48_5a C49_5a 0.4(19)
C30_5a C31_5a C48_5a C47_5a 0(3)
C32_5a C31_5a C48_5a C47_5a -143.3(18)
C30_5a C31_5a C48_5a C49_5a 143(2)
C32_5a C31_5a C48_5a C49_5a -0.8(19)
C47_5a C48_5a C49_5a C59_5a -1(2)
C31_5a C48_5a C49_5a C59_5a -143(2)
C47_5a C48_5a C49_5a C50_5a 142.9(17)
C31_5a C48_5a C49_5a C50_5a 0.3(15)
C59_5a C49_5a C50_5a C51_5a 1(3)
C48_5a C49_5a C50_5a C51_5a -142.2(17)
C59_5a C49_5a C50_5a C32_5a 144.0(18)
C48_5a C49_5a C50_5a C32_5a 0.4(14)
C33_5a C32_5a C50_5a C51_5a 1(2)
C31_5a C32_5a C50_5a C51_5a 142.0(18)
C33_5a C32_5a C50_5a C49_5a -142.1(18)
C31_5a C32_5a C50_5a C49_5a -1.0(18)
C49_5a C50_5a C51_5a C35_5a 136.7(17)
C32_5a C50_5a C51_5a C35_5a -1(2)
C49_5a C50_5a C51_5a C52_5a -2(2)
C32_5a C50_5a C51_5a C52_5a -139.0(16)
C34_5a C35_5a C51_5a C50_5a 0(2)
C36_5a C35_5a C51_5a C50_5a -141.7(18)
C34_5a C35_5a C51_5a C52_5a 142.1(18)
C36_5a C35_5a C51_5a C52_5a 0(2)
C50_5a C51_5a C52_5a C60_5a 1(2)
C35_5a C51_5a C52_5a C60_5a -142.5(17)
C50_5a C51_5a C52_5a C53_5a 142.6(17)
C35_5a C51_5a C52_5a C53_5a -0.4(17)
C60_5a C52_5a C53_5a C54_5a 0(3)
C51_5a C52_5a C53_5a C54_5a -143(2)
C60_5a C52_5a C53_5a C36_5a 142.8(19)
C51_5a C52_5a C53_5a C36_5a 0.5(16)
C37_5a C36_5a C53_5a C54_5a 0(3)
C35_5a C36_5a C53_5a C54_5a 142(2)
C37_5a C36_5a C53_5a C52_5a -142(2)
C35_5a C36_5a C53_5a C52_5a -0.3(19)
C52_5a C53_5a C54_5a C39_5a 138.4(16)
C36_5a C53_5a C54_5a C39_5a 0(3)
C52_5a C53_5a C54_5a C55_5a 1(3)
C36_5a C53_5a C54_5a C55_5a -137.1(18)
C38_5a C39_5a C54_5a C53_5a 0(3)
C40_5a C39_5a C54_5a C53_5a -143(2)
C38_5a C39_5a C54_5a C55_5a 143(2)
C40_5a C39_5a C54_5a C55_5a -0.7(15)
C42_5a C41_5a C55_5a C56_5a -1(2)
C40_5a C41_5a C55_5a C56_5a 141(2)
C42_5a C41_5a C55_5a C54_5a -143.3(18)
C40_5a C41_5a C55_5a C54_5a -1(2)
C53_5a C54_5a C55_5a C56_5a -1(3)
C39_5a C54_5a C55_5a C56_5a -142.3(19)
C53_5a C54_5a C55_5a C41_5a 142.8(19)
C39_5a C54_5a C55_5a C41_5a 1.1(18)
C41_5a C55_5a C56_5a C57_5a 2(3)
C54_5a C55_5a C56_5a C57_5a 140.4(19)
C41_5a C55_5a C56_5a C60_5a -138.8(18)
C54_5a C55_5a C56_5a C60_5a 0(3)
C44_5a C43_5a C57_5a C56_5a -137(2)
C42_5a C43_5a C57_5a C56_5a 0(3)
C44_5a C43_5a C57_5a C58_5a 0(3)
C42_5a C43_5a C57_5a C58_5a 136.8(19)
C55_5a C56_5a C57_5a C43_5a -1(3)
C60_5a C56_5a C57_5a C43_5a 143.6(19)
C55_5a C56_5a C57_5a C58_5a -143.5(19)
C60_5a C56_5a C57_5a C58_5a 1(2)
C45_5a C46_5a C58_5a C57_5a 0(3)
C47_5a C46_5a C58_5a C57_5a -138.8(18)
C45_5a C46_5a C58_5a C59_5a 138.7(18)
C47_5a C46_5a C58_5a C59_5a 0(3)
C43_5a C57_5a C58_5a C46_5a 1(3)
C56_5a C57_5a C58_5a C46_5a 143(2)
C43_5a C57_5a C58_5a C59_5a -143(2)
C56_5a C57_5a C58_5a C59_5a -1(2)
C50_5a C49_5a C59_5a C60_5a 0(2)
C48_5a C49_5a C59_5a C60_5a 139.5(16)
C50_5a C49_5a C59_5a C58_5a -139.1(18)
C48_5a C49_5a C59_5a C58_5a 1(3)
C46_5a C58_5a C59_5a C49_5a 0(3)
C57_5a C58_5a C59_5a C49_5a 142.7(19)
C46_5a C58_5a C59_5a C60_5a -143.1(19)
C57_5a C58_5a C59_5a C60_5a 0(2)
C53_5a C52_5a C60_5a C59_5a -137.2(17)
C51_5a C52_5a C60_5a C59_5a 1(2)
C53_5a C52_5a C60_5a C56_5a -1(3)
C51_5a C52_5a C60_5a C56_5a 136.9(18)
C49_5a C59_5a C60_5a C52_5a -1(2)
C58_5a C59_5a C60_5a C52_5a 142.2(19)
C49_5a C59_5a C60_5a C56_5a -142.0(19)
C58_5a C59_5a C60_5a C56_5a 1(2)
C55_5a C56_5a C60_5a C52_5a 1(3)
C57_5a C56_5a C60_5a C52_5a -143.2(19)
C55_5a C56_5a C60_5a C59_5a 142.9(19)
C57_5a C56_5a C60_5a C59_5a -1(2)
C9_6b C1_6b C2_6b C12_6b 1(3)
C5_6b C1_6b C2_6b C12_6b 143(2)
C9_6b C1_6b C2_6b C3_6b -142(3)
C5_6b C1_6b C2_6b C3_6b 0.1(18)
C12_6b C2_6b C3_6b C15_6b -1(4)
C1_6b C2_6b C3_6b C15_6b 141(3)
C12_6b C2_6b C3_6b C4_6b -142(2)
C1_6b C2_6b C3_6b C4_6b 0(2)
C15_6b C3_6b C4_6b C18_6b 1(4)
C2_6b C3_6b C4_6b C18_6b 143(3)
C15_6b C3_6b C4_6b C5_6b -141(3)
C2_6b C3_6b C4_6b C5_6b 0(3)
C18_6b C4_6b C5_6b C6_6b 0(3)
C3_6b C4_6b C5_6b C6_6b 143(2)
C18_6b C4_6b C5_6b C1_6b -142(2)
C3_6b C4_6b C5_6b C1_6b 0(3)
C9_6b C1_6b C5_6b C6_6b 0(2)
C2_6b C1_6b C5_6b C6_6b -143(2)
C9_6b C1_6b C5_6b C4_6b 142(2)
C2_6b C1_6b C5_6b C4_6b 0(2)
C4_6b C5_6b C6_6b C7_6b -138(2)
C1_6b C5_6b C6_6b C7_6b 0.2(19)
C4_6b C5_6b C6_6b C20_6b 1(3)
C1_6b C5_6b C6_6b C20_6b 139(2)
C5_6b C6_6b C7_6b C8_6b 0(2)
C20_6b C6_6b C7_6b C8_6b -143(2)
C5_6b C6_6b C7_6b C22_6b 142(2)
C20_6b C6_6b C7_6b C22_6b 0(2)
C6_6b C7_6b C8_6b C9_6b 0(3)
C22_6b C7_6b C8_6b C9_6b -138(2)
C6_6b C7_6b C8_6b C25_6b 138(2)
C22_6b C7_6b C8_6b C25_6b 0(3)
C2_6b C1_6b C9_6b C8_6b 138(2)
C5_6b C1_6b C9_6b C8_6b 0(3)
C2_6b C1_6b C9_6b C10_6b -1(3)
C5_6b C1_6b C9_6b C10_6b -138(2)
C7_6b C8_6b C9_6b C1_6b 0(3)
C25_6b C8_6b C9_6b C1_6b -143(3)
C7_6b C8_6b C9_6b C10_6b 143(3)
C25_6b C8_6b C9_6b C10_6b 0.0(17)
C1_6b C9_6b C10_6b C11_6b 0(4)
C8_6b C9_6b C10_6b C11_6b -143(3)
C1_6b C9_6b C10_6b C26_6b 143(3)
C8_6b C9_6b C10_6b C26_6b 0(2)
C26_6b C10_6b C11_6b C12_6b -138(2)
C9_6b C10_6b C11_6b C12_6b 0(3)
C26_6b C10_6b C11_6b C29_6b 0(4)
C9_6b C10_6b C11_6b C29_6b 138(2)
C1_6b C2_6b C12_6b C11_6b 0(2)
C3_6b C2_6b C12_6b C11_6b 138(2)
C1_6b C2_6b C12_6b C13_6b -138(2)
C3_6b C2_6b C12_6b C13_6b 0(3)
C10_6b C11_6b C12_6b C2_6b 0(2)
C29_6b C11_6b C12_6b C2_6b -143(2)
C10_6b C11_6b C12_6b C13_6b 142(3)
C29_6b C11_6b C12_6b C13_6b 0(2)
C2_6b C12_6b C13_6b C14_6b 1(4)
C11_6b C12_6b C13_6b C14_6b -142(3)
C2_6b C12_6b C13_6b C30_6b 143(2)
C11_6b C12_6b C13_6b C30_6b 0(3)
C12_6b C13_6b C14_6b C15_6b 0(4)
C30_6b C13_6b C14_6b C15_6b -138(2)
C12_6b C13_6b C14_6b C33_6b 139(2)
C30_6b C13_6b C14_6b C33_6b 1(4)
C2_6b C3_6b C15_6b C16_6b -139(2)
C4_6b C3_6b C15_6b C16_6b -2(4)
C2_6b C3_6b C15_6b C14_6b 2(4)
C4_6b C3_6b C15_6b C14_6b 139(2)
C13_6b C14_6b C15_6b C3_6b -2(4)
C33_6b C14_6b C15_6b C3_6b -145(3)
C13_6b C14_6b C15_6b C16_6b 143(3)
C33_6b C14_6b C15_6b C16_6b 0.1(17)
C3_6b C15_6b C16_6b C17_6b 1(4)
C14_6b C15_6b C16_6b C17_6b -144(3)
C3_6b C15_6b C16_6b C34_6b 145(3)
C14_6b C15_6b C16_6b C34_6b 0(3)
C15_6b C16_6b C17_6b C37_6b 137(2)
C34_6b C16_6b C17_6b C37_6b -2(4)
C15_6b C16_6b C17_6b C18_6b 0(4)
C34_6b C16_6b C17_6b C18_6b -139(2)
C3_6b C4_6b C18_6b C19_6b -138(3)
C5_6b C4_6b C18_6b C19_6b 0(3)
C3_6b C4_6b C18_6b C17_6b 0(4)
C5_6b C4_6b C18_6b C17_6b 138(2)
C16_6b C17_6b C18_6b C4_6b 0(3)
C37_6b C17_6b C18_6b C4_6b -142(3)
C16_6b C17_6b C18_6b C19_6b 142(3)
C37_6b C17_6b C18_6b C19_6b -0.3(17)
C4_6b C18_6b C19_6b C20_6b 0(4)
C17_6b C18_6b C19_6b C20_6b -143(3)
C4_6b C18_6b C19_6b C38_6b 142(3)
C17_6b C18_6b C19_6b C38_6b 0(2)
C18_6b C19_6b C20_6b C6_6b 1(4)
C38_6b C19_6b C20_6b C6_6b -137(2)
C18_6b C19_6b C20_6b C21_6b 139(2)
C38_6b C19_6b C20_6b C21_6b 1(4)
C5_6b C6_6b C20_6b C19_6b -1(3)
C7_6b C6_6b C20_6b C19_6b 142(3)
C5_6b C6_6b C20_6b C21_6b -143(2)
C7_6b C6_6b C20_6b C21_6b 0.1(18)
C19_6b C20_6b C21_6b C40_6b -1(4)
C6_6b C20_6b C21_6b C40_6b 141(3)
C19_6b C20_6b C21_6b C22_6b -143(3)
C6_6b C20_6b C21_6b C22_6b 0(2)
C40_6b C21_6b C22_6b C23_6b 1(4)
C20_6b C21_6b C22_6b C23_6b 142(3)
C40_6b C21_6b C22_6b C7_6b -142(3)
C20_6b C21_6b C22_6b C7_6b 0(3)
C8_6b C7_6b C22_6b C23_6b 0(3)
C6_6b C7_6b C22_6b C23_6b -143(2)
C8_6b C7_6b C22_6b C21_6b 143(3)
C6_6b C7_6b C22_6b C21_6b 0(3)
C21_6b C22_6b C23_6b C42_6b -1(4)
C7_6b C22_6b C23_6b C42_6b 138(3)
C21_6b C22_6b C23_6b C24_6b -138(3)
C7_6b C22_6b C23_6b C24_6b 0(3)
C22_6b C23_6b C24_6b C25_6b 0(4)
C42_6b C23_6b C24_6b C25_6b -142(2)
C22_6b C23_6b C24_6b C44_6b 142(3)
C42_6b C23_6b C24_6b C44_6b 0(3)
C23_6b C24_6b C25_6b C26_6b 138(3)
C44_6b C24_6b C25_6b C26_6b 0(2)
C23_6b C24_6b C25_6b C8_6b 0(3)
C44_6b C24_6b C25_6b C8_6b -138(2)
C7_6b C8_6b C25_6b C24_6b 0(3)
C9_6b C8_6b C25_6b C24_6b 143(2)
C7_6b C8_6b C25_6b C26_6b -143(2)
C9_6b C8_6b C25_6b C26_6b 0.4(16)
C24_6b C25_6b C26_6b C27_6b 0(3)
C8_6b C25_6b C26_6b C27_6b 142(2)
C24_6b C25_6b C26_6b C10_6b -143(2)
C8_6b C25_6b C26_6b C10_6b -1(2)
C11_6b C10_6b C26_6b C27_6b -1(4)
C9_6b C10_6b C26_6b C27_6b -143(2)
C11_6b C10_6b C26_6b C25_6b 143(2)
C9_6b C10_6b C26_6b C25_6b 1(3)
C25_6b C26_6b C27_6b C28_6b -138(2)
C10_6b C26_6b C27_6b C28_6b 1(3)
C25_6b C26_6b C27_6b C45_6b 0(2)
C10_6b C26_6b C27_6b C45_6b 139(2)
C26_6b C27_6b C28_6b C29_6b -1(4)
C45_6b C27_6b C28_6b C29_6b -143(3)
C26_6b C27_6b C28_6b C47_6b 142(2)
C45_6b C27_6b C28_6b C47_6b 0(2)
C27_6b C28_6b C29_6b C30_6b 138(2)
C47_6b C28_6b C29_6b C30_6b 0(4)
C27_6b C28_6b C29_6b C11_6b 0(4)
C47_6b C28_6b C29_6b C11_6b -138(2)
C10_6b C11_6b C29_6b C28_6b 0(3)
C12_6b C11_6b C29_6b C28_6b 143(3)
C10_6b C11_6b C29_6b C30_6b -142(3)
C12_6b C11_6b C29_6b C30_6b 0.4(16)
C28_6b C29_6b C30_6b C31_6b 0(4)
C11_6b C29_6b C30_6b C31_6b 142(3)
C28_6b C29_6b C30_6b C13_6b -143(3)
C11_6b C29_6b C30_6b C13_6b -0.5(17)
C14_6b C13_6b C30_6b C31_6b 0(4)
C12_6b C13_6b C30_6b C31_6b -143(3)
C14_6b C13_6b C30_6b C29_6b 143(3)
C12_6b C13_6b C30_6b C29_6b 0(2)
C29_6b C30_6b C31_6b C32_6b -138(2)
C13_6b C30_6b C31_6b C32_6b 0(4)
C29_6b C30_6b C31_6b C48_6b 0(4)
C13_6b C30_6b C31_6b C48_6b 138(2)
C30_6b C31_6b C32_6b C33_6b 0(4)
C48_6b C31_6b C32_6b C33_6b -143(3)
C30_6b C31_6b C32_6b C50_6b 142(3)
C48_6b C31_6b C32_6b C50_6b -1(3)
C31_6b C32_6b C33_6b C14_6b 1(3)
C50_6b C32_6b C33_6b C14_6b -138(2)
C31_6b C32_6b C33_6b C34_6b 138(3)
C50_6b C32_6b C33_6b C34_6b 0(3)
C13_6b C14_6b C33_6b C32_6b -1(3)
C15_6b C14_6b C33_6b C32_6b 142(3)
C13_6b C14_6b C33_6b C34_6b -142(3)
C15_6b C14_6b C33_6b C34_6b 0.3(17)
C32_6b C33_6b C34_6b C35_6b 0(4)
C14_6b C33_6b C34_6b C35_6b 142(3)
C32_6b C33_6b C34_6b C16_6b -142(3)
C14_6b C33_6b C34_6b C16_6b 0(3)
C17_6b C16_6b C34_6b C35_6b 1(4)
C15_6b C16_6b C34_6b C35_6b -143(3)
C17_6b C16_6b C34_6b C33_6b 144(3)
C15_6b C16_6b C34_6b C33_6b 1(3)
C33_6b C34_6b C35_6b C36_6b -138(3)
C16_6b C34_6b C35_6b C36_6b 1(4)
C33_6b C34_6b C35_6b C51_6b 0(3)
C16_6b C34_6b C35_6b C51_6b 139(2)
C34_6b C35_6b C36_6b C37_6b -1(4)
C51_6b C35_6b C36_6b C37_6b -143(3)
C34_6b C35_6b C36_6b C53_6b 142(3)
C51_6b C35_6b C36_6b C53_6b -1(3)
C35_6b C36_6b C37_6b C17_6b 0(4)
C53_6b C36_6b C37_6b C17_6b -138(2)
C35_6b C36_6b C37_6b C38_6b 138(3)
C53_6b C36_6b C37_6b C38_6b 0(4)
C16_6b C17_6b C37_6b C36_6b 1(4)
C18_6b C17_6b C37_6b C36_6b 143(3)
C16_6b C17_6b C37_6b C38_6b -141(3)
C18_6b C17_6b C37_6b C38_6b 0.3(17)
C36_6b C37_6b C38_6b C39_6b 0(4)
C17_6b C37_6b C38_6b C39_6b 142(3)
C36_6b C37_6b C38_6b C19_6b -143(3)
C17_6b C37_6b C38_6b C19_6b 0(3)
C20_6b C19_6b C38_6b C39_6b 0(4)
C18_6b C19_6b C38_6b C39_6b -142(3)
C20_6b C19_6b C38_6b C37_6b 143(3)
C18_6b C19_6b C38_6b C37_6b 0(3)
C37_6b C38_6b C39_6b C40_6b -139(2)
C19_6b C38_6b C39_6b C40_6b -1(4)
C37_6b C38_6b C39_6b C54_6b 0(4)
C19_6b C38_6b C39_6b C54_6b 139(2)
C22_6b C21_6b C40_6b C39_6b 138(2)
C20_6b C21_6b C40_6b C39_6b 1(4)
C22_6b C21_6b C40_6b C41_6b -1(4)
C20_6b C21_6b C40_6b C41_6b -138(2)
C38_6b C39_6b C40_6b C21_6b 0(4)
C54_6b C39_6b C40_6b C21_6b -143(3)
C38_6b C39_6b C40_6b C41_6b 144(3)
C54_6b C39_6b C40_6b C41_6b 0.2(17)
C21_6b C40_6b C41_6b C42_6b 2(4)
C39_6b C40_6b C41_6b C42_6b -142(3)
C21_6b C40_6b C41_6b C55_6b 143(3)
C39_6b C40_6b C41_6b C55_6b -1(2)
C55_6b C41_6b C42_6b C43_6b 0(3)
C40_6b C41_6b C42_6b C43_6b 137(2)
C55_6b C41_6b C42_6b C23_6b -138(3)
C40_6b C41_6b C42_6b C23_6b -1(4)
C22_6b C23_6b C42_6b C41_6b 1(4)
C24_6b C23_6b C42_6b C41_6b 143(3)
C22_6b C23_6b C42_6b C43_6b -142(3)
C24_6b C23_6b C42_6b C43_6b 0(3)
C41_6b C42_6b C43_6b C57_6b 0(3)
C23_6b C42_6b C43_6b C57_6b 143(3)
C41_6b C42_6b C43_6b C44_6b -143(3)
C23_6b C42_6b C43_6b C44_6b 0(3)
C57_6b C43_6b C44_6b C45_6b 0(4)
C42_6b C43_6b C44_6b C45_6b 144(3)
C57_6b C43_6b C44_6b C24_6b -144(3)
C42_6b C43_6b C44_6b C24_6b 0(3)
C25_6b C24_6b C44_6b C45_6b -1(3)
C23_6b C24_6b C44_6b C45_6b -143(3)
C25_6b C24_6b C44_6b C43_6b 143(3)
C23_6b C24_6b C44_6b C43_6b 0(3)
C43_6b C44_6b C45_6b C27_6b -138(2)
C24_6b C44_6b C45_6b C27_6b 1(4)
C43_6b C44_6b C45_6b C46_6b -1(4)
C24_6b C44_6b C45_6b C46_6b 138(2)
C26_6b C27_6b C45_6b C44_6b -1(3)
C28_6b C27_6b C45_6b C44_6b 142(3)
C26_6b C27_6b C45_6b C46_6b -143(2)
C28_6b C27_6b C45_6b C46_6b -0.2(16)
C44_6b C45_6b C46_6b C58_6b 1(4)
C27_6b C45_6b C46_6b C58_6b 142(3)
C44_6b C45_6b C46_6b C47_6b -141(3)
C27_6b C45_6b C46_6b C47_6b 0.6(16)
C58_6b C46_6b C47_6b C48_6b 1(2)
C45_6b C46_6b C47_6b C48_6b 142(2)
C58_6b C46_6b C47_6b C28_6b -143(3)
C45_6b C46_6b C47_6b C28_6b -1(2)
C29_6b C28_6b C47_6b C48_6b 1(4)
C27_6b C28_6b C47_6b C48_6b -142(2)
C29_6b C28_6b C47_6b C46_6b 143(3)
C27_6b C28_6b C47_6b C46_6b 0(3)
C46_6b C47_6b C48_6b C31_6b -139(2)
C28_6b C47_6b C48_6b C31_6b -1(3)
C46_6b C47_6b C48_6b C49_6b 0(2)
C28_6b C47_6b C48_6b C49_6b 138(2)
C30_6b C31_6b C48_6b C47_6b 0(4)
C32_6b C31_6b C48_6b C47_6b 144(2)
C30_6b C31_6b C48_6b C49_6b -143(3)
C32_6b C31_6b C48_6b C49_6b 0(2)
C47_6b C48_6b C49_6b C59_6b 0(3)
C31_6b C48_6b C49_6b C59_6b 142(3)
C47_6b C48_6b C49_6b C50_6b -142(2)
C31_6b C48_6b C49_6b C50_6b 0.1(17)
C59_6b C49_6b C50_6b C51_6b 2(3)
C48_6b C49_6b C50_6b C51_6b 143(2)
C59_6b C49_6b C50_6b C32_6b -142(2)
C48_6b C49_6b C50_6b C32_6b -0.4(16)
C33_6b C32_6b C50_6b C51_6b 0(3)
C31_6b C32_6b C50_6b C51_6b -142(3)
C33_6b C32_6b C50_6b C49_6b 143(3)
C31_6b C32_6b C50_6b C49_6b 1(2)
C49_6b C50_6b C51_6b C52_6b -1(3)
C32_6b C50_6b C51_6b C52_6b 137(2)
C49_6b C50_6b C51_6b C35_6b -138(2)
C32_6b C50_6b C51_6b C35_6b 1(2)
C34_6b C35_6b C51_6b C50_6b -1(3)
C36_6b C35_6b C51_6b C50_6b 142(3)
C34_6b C35_6b C51_6b C52_6b -142(2)
C36_6b C35_6b C51_6b C52_6b 1(3)
C50_6b C51_6b C52_6b C60_6b 0(2)
C35_6b C51_6b C52_6b C60_6b 141(2)
C50_6b C51_6b C52_6b C53_6b -141(2)
C35_6b C51_6b C52_6b C53_6b 0(2)
C37_6b C36_6b C53_6b C54_6b 0(4)
C35_6b C36_6b C53_6b C54_6b -142(3)
C37_6b C36_6b C53_6b C52_6b 143(3)
C35_6b C36_6b C53_6b C52_6b 0(2)
C60_6b C52_6b C53_6b C54_6b 1(3)
C51_6b C52_6b C53_6b C54_6b 143(3)
C60_6b C52_6b C53_6b C36_6b -142(3)
C51_6b C52_6b C53_6b C36_6b 0.0(19)
C36_6b C53_6b C54_6b C55_6b 138(2)
C52_6b C53_6b C54_6b C55_6b 0(4)
C36_6b C53_6b C54_6b C39_6b 0(4)
C52_6b C53_6b C54_6b C39_6b -139(2)
C38_6b C39_6b C54_6b C53_6b 0(4)
C40_6b C39_6b C54_6b C53_6b 143(3)
C38_6b C39_6b C54_6b C55_6b -143(3)
C40_6b C39_6b C54_6b C55_6b 0.2(17)
C53_6b C54_6b C55_6b C56_6b 0(4)
C39_6b C54_6b C55_6b C56_6b 142(3)
C53_6b C54_6b C55_6b C41_6b -143(3)
C39_6b C54_6b C55_6b C41_6b 0(2)
C42_6b C41_6b C55_6b C56_6b -1(3)
C40_6b C41_6b C55_6b C56_6b -142(3)
C42_6b C41_6b C55_6b C54_6b 142(3)
C40_6b C41_6b C55_6b C54_6b 1(3)
C54_6b C55_6b C56_6b C60_6b 0(4)
C41_6b C55_6b C56_6b C60_6b 139(3)
C54_6b C55_6b C56_6b C57_6b -138(3)
C41_6b C55_6b C56_6b C57_6b 1(4)
C44_6b C43_6b C57_6b C56_6b 139(3)
C42_6b C43_6b C57_6b C56_6b 0(4)
C44_6b C43_6b C57_6b C58_6b 1(4)
C42_6b C43_6b C57_6b C58_6b -138(3)
C55_6b C56_6b C57_6b C43_6b 0(4)
C60_6b C56_6b C57_6b C43_6b -143(3)
C55_6b C56_6b C57_6b C58_6b 142(3)
C60_6b C56_6b C57_6b C58_6b 0(3)
C47_6b C46_6b C58_6b C57_6b 138(3)
C45_6b C46_6b C58_6b C57_6b 0(4)
C47_6b C46_6b C58_6b C59_6b -1(3)
C45_6b C46_6b C58_6b C59_6b -138(2)
C43_6b C57_6b C58_6b C46_6b -1(4)
C56_6b C57_6b C58_6b C46_6b -143(3)
C43_6b C57_6b C58_6b C59_6b 142(3)
C56_6b C57_6b C58_6b C59_6b 0(3)
C50_6b C49_6b C59_6b C60_6b -1(3)
C48_6b C49_6b C59_6b C60_6b -138(2)
C50_6b C49_6b C59_6b C58_6b 138(2)
C48_6b C49_6b C59_6b C58_6b 0(3)
C46_6b C58_6b C59_6b C49_6b 0(4)
C57_6b C58_6b C59_6b C49_6b -143(3)
C46_6b C58_6b C59_6b C60_6b 143(3)
C57_6b C58_6b C59_6b C60_6b 0(3)
C51_6b C52_6b C60_6b C56_6b -138(3)
C53_6b C52_6b C60_6b C56_6b -1(3)
C51_6b C52_6b C60_6b C59_6b 1(3)
C53_6b C52_6b C60_6b C59_6b 138(2)
C55_6b C56_6b C60_6b C52_6b 1(4)
C57_6b C56_6b C60_6b C52_6b 143(3)
C55_6b C56_6b C60_6b C59_6b -143(3)
C57_6b C56_6b C60_6b C59_6b 0(3)
C49_6b C59_6b C60_6b C52_6b 0(3)
C58_6b C59_6b C60_6b C52_6b -143(3)
C49_6b C59_6b C60_6b C56_6b 143(3)
C58_6b C59_6b C60_6b C56_6b 1(3)
